data_7133297
loop_
_publ_author_name
'Tang, Shisi'
'Song, Tongxin'
'Cai, Xiao'
'Ding, Weiping'
'Zhu, Yan'

_publ_section_title
;
 Nitrate electroreduction to ammonia catalysed by atomically precise
 Au<sub>28</sub>Cu<sub>12</sub> clusters.
;
_journal_issue 60
_journal_name_full 'Chemical communications (Cambridge, England)'
_journal_page_first 7785
_journal_page_last 7788
_journal_paper_doi 10.1039/d4cc02085e
_journal_volume 60
_journal_year 2024
_chemical_formula_sum 'C240 H152 Au28 Cl48 Cu12 P4 S24'
_chemical_formula_weight 11908.07
_space_group_crystal_system triclinic
_space_group_IT_number 2
_space_group_name_Hall '-P 1'
_space_group_name_H-M_alt 'P -1'
_atom_sites_solution_hydrogens geom
_atom_sites_solution_primary direct
_audit_creation_method
;
FinalCif V69 by Daniel Kratzert, Freiburg 2019,
https://github.com/dkratzert/FinalCif
;
_audit_update_record
;
2024-04-29 deposited with the CCDC.	2024-06-28 downloaded from the CCDC.
;
_cell_angle_alpha 86.596(2)
_cell_angle_beta 78.050(2)
_cell_angle_gamma 88.550(2)
_cell_formula_units_Z 2
_cell_length_a 22.0728(13)
_cell_length_b 27.5087(14)
_cell_length_c 27.5493(15)
_cell_measurement_reflns_used 9858
_cell_measurement_temperature 296(2)
_cell_measurement_theta_max 27.546
_cell_measurement_theta_min 2.2535
_cell_volume 16334.9(16)
_computing_cell_refinement 'SAINT V8.40B'
_computing_data_collection 'Bruker BIS V6.2.1/2016-03-01'
_computing_data_reduction 'SAINT V8.40B'
_computing_structure_refinement 'SHELXL-2018/3 (Sheldrick, 2018)'
_computing_structure_solution 'SHELXT 2018/2 (Sheldrick, 2018)'
_diffrn_ambient_environment N~2~
_diffrn_ambient_temperature 296(2)
_diffrn_detector CPAD
_diffrn_detector_area_resol_mean 7.41
_diffrn_detector_type 'Bruker PHOTON III'
_diffrn_measured_fraction_theta_full 0.994
_diffrn_measured_fraction_theta_max 0.994
_diffrn_measurement_device 'three-circle diffractometer'
_diffrn_measurement_device_type 'Bruker D8 VENTURE dual wavelength Mo/Cu'
_diffrn_measurement_method '\w and \f scans'
_diffrn_measurement_specimen_support 'MiTeGen micromount'
_diffrn_radiation_monochromator 'mirror optics'
_diffrn_radiation_probe x-ray
_diffrn_radiation_type MoK\a
_diffrn_radiation_wavelength 0.71073
_diffrn_reflns_av_R_equivalents 0.0778
_diffrn_reflns_av_unetI/netI 0.1232
_diffrn_reflns_Laue_measured_fraction_full 0.994
_diffrn_reflns_Laue_measured_fraction_max 0.994
_diffrn_reflns_limit_h_max 26
_diffrn_reflns_limit_h_min -20
_diffrn_reflns_limit_k_max 32
_diffrn_reflns_limit_k_min -32
_diffrn_reflns_limit_l_max 32
_diffrn_reflns_limit_l_min -32
_diffrn_reflns_number 119291
_diffrn_reflns_point_group_measured_fraction_full 0.994
_diffrn_reflns_point_group_measured_fraction_max 0.994
_diffrn_reflns_theta_full 25.027
_diffrn_reflns_theta_max 25.027
_diffrn_reflns_theta_min 1.998
_diffrn_source 'microfocus sealed X-ray tube'
_diffrn_source_current 40.0
_diffrn_source_type 'Incoatec I\ms'
_diffrn_source_voltage 50.0
_exptl_absorpt_coefficient_mu 13.884
_exptl_absorpt_correction_T_max 0.2617
_exptl_absorpt_correction_T_min 0.0649
_exptl_absorpt_correction_type multi-scan
_exptl_absorpt_process_details
;
SADABS-2016/2 - Bruker AXS area detector scaling and absorption correction:
Krause, L., Herbst-Irmer, R., Sheldrick G.M. & Stalke D., J. Appl. Cryst. 48
(2015) 3-10
;
_exptl_crystal_density_diffrn 2.421
_exptl_crystal_description block
_exptl_crystal_F_000 10824
_exptl_crystal_size_max 0.12
_exptl_crystal_size_mid 0.1
_exptl_crystal_size_min 0.1
_refine_diff_density_max 7.198
_refine_diff_density_min -7.207
_refine_diff_density_rms 0.575
_refine_ls_extinction_method none
_refine_ls_goodness_of_fit_ref 1.212
_refine_ls_hydrogen_treatment constr
_refine_ls_matrix_type full
_refine_ls_number_parameters 3013
_refine_ls_number_reflns 57407
_refine_ls_number_restraints 8160
_refine_ls_restrained_S_all 1.144
_refine_ls_R_factor_all 0.1293
_refine_ls_R_factor_gt 0.0907
_refine_ls_shift/su_max 0.001
_refine_ls_shift/su_mean 0.000
_refine_ls_structure_factor_coef Fsqd
_refine_ls_weighting_details 'w=1/[\s^2^(Fo^2^)+(0.0858P)^2^+402.0000P] where P=(Fo^2^+2Fc^2^)/3'
_refine_ls_weighting_scheme calc
_refine_ls_wR_factor_gt 0.2200
_refine_ls_wR_factor_ref 0.2435
_reflns_Friedel_coverage 0.000
_reflns_number_gt 37983
_reflns_number_total 57407
_reflns_threshold_expression 'I > 2\s(I)'
_cod_data_source_file d4cc02085e2.cif
_cod_data_source_block 20210713li_zy_xjy_aucu_redo_0m_a_sq
_cod_depositor_comments 'Adding full bibliography for 7133297--7133298.cif.'
_cod_database_code 7133297
_shelx_shelxl_version_number 2018/3
_shelx_space_group_comment
;
The symmetry employed for this shelxl refinement is uniquely defined
by the following loop, which should always be used as a source of
symmetry information in preference to the above space-group names.
They are only intended as comments.
;
_olex2_diffrn_ambient_temperature_device 'Oxford Cryostream 800'

loop_
_space_group_symop_operation_xyz
'x, y, z'
'-x, -y, -z'

loop_
_atom_site_label
_atom_site_type_symbol
_atom_site_fract_x
_atom_site_fract_y
_atom_site_fract_z
_atom_site_U_iso_or_equiv
_atom_site_adp_type
_atom_site_occupancy
_atom_site_site_symmetry_order
_atom_site_calc_flag
_atom_site_refinement_flags_posn
_atom_site_refinement_flags_adp
_atom_site_refinement_flags_occupancy
_atom_site_disorder_assembly
_atom_site_disorder_group
Au01 Au 0.71689(4) 0.24053(3) 0.69408(3) 0.0189(2) Uani 1 1 d . . . . .
Au02 Au 0.73090(4) 0.39243(3) 0.66595(4) 0.0256(2) Uani 1 1 d . . . . .
Au03 Au 0.79690(4) 0.33751(3) 0.81296(4) 0.0258(2) Uani 1 1 d . . . . .
Au04 Au 0.57703(4) 0.26314(3) 0.81579(4) 0.0255(2) Uani 1 1 d . . . . .
Au05 Au 0.65583(5) 0.32048(3) 0.85723(4) 0.0267(2) Uani 1 1 d . . . . .
Au06 Au 0.84281(4) 0.24529(3) 0.78240(4) 0.0269(2) Uani 1 1 d . . . . .
Au07 Au 0.77418(5) 0.29666(3) 0.61383(4) 0.0267(2) Uani 1 1 d . . . . .
Au08 Au 0.63223(5) 0.31848(3) 0.64912(4) 0.0276(2) Uani 1 1 d . . . . .
Au09 Au 0.67813(5) 0.14941(3) 0.67906(4) 0.0285(2) Uani 1 1 d . . . . .
Au10 Au 0.67465(5) 0.22685(4) 0.60908(4) 0.0300(2) Uani 1 1 d . . . . .
Au11 Au 0.86390(5) 0.36018(4) 0.63830(4) 0.0295(2) Uani 1 1 d . . . . .
Au12 Au 0.75695(5) 0.16889(3) 0.83767(4) 0.0293(2) Uani 1 1 d . . . . .
Au13 Au 0.56774(5) 0.37180(4) 0.80857(4) 0.0308(2) Uani 1 1 d . . . . .
Au14 Au 0.52794(5) 0.32450(4) 0.73538(4) 0.0313(2) Uani 1 1 d . . . . .
Au15 Au 0.90268(5) 0.32800(4) 0.72438(4) 0.0319(2) Uani 1 1 d . . . . .
Au16 Au 0.78685(5) 0.18614(4) 0.62223(4) 0.0315(2) Uani 1 1 d . . . . .
Au17 Au 0.64710(5) 0.21462(4) 0.88161(4) 0.0308(2) Uani 1 1 d . . . . .
Au18 Au 0.60357(5) 0.40581(4) 0.71125(4) 0.0330(3) Uani 1 1 d . . . . .
Au19 Au 0.75914(5) 0.25674(4) 0.88301(4) 0.0316(2) Uani 1 1 d . . . . .
Au20 Au 0.82929(5) 0.41086(4) 0.72394(4) 0.0354(3) Uani 1 1 d . . . . .
Au21 Au 0.71838(4) 0.25402(3) 0.79540(3) 0.0200(2) Uani 1 1 d . . . . .
Au22 Au 0.78104(4) 0.32097(3) 0.71923(3) 0.0191(2) Uani 1 1 d . . . . .
Au23 Au 0.65044(4) 0.31950(3) 0.74325(4) 0.0203(2) Uani 1 1 d . . . . .
Au24 Au 0.78142(5) 0.16673(3) 0.73185(4) 0.0252(2) Uani 1 1 d . . . . .
Au25 Au 0.65588(4) 0.17346(3) 0.78106(4) 0.0247(2) Uani 1 1 d . . . . .
Au26 Au 0.70086(4) 0.39971(3) 0.77134(4) 0.0255(2) Uani 1 1 d . . . . .
Au27 Au 0.59131(4) 0.23356(3) 0.70988(4) 0.0254(2) Uani 1 1 d . . . . .
Au28 Au 0.85419(4) 0.25039(3) 0.67026(4) 0.0267(2) Uani 1 1 d . . . . .
Cu01 Cu 0.56871(14) 0.11952(10) 0.73435(12) 0.0274(7) Uani 1 1 d . . . . .
Cu02 Cu 0.74765(14) 0.34439(11) 0.92510(12) 0.0288(7) Uani 1 1 d . . . . .
Cu03 Cu 0.86887(15) 0.13180(11) 0.79685(12) 0.0289(7) Uani 1 1 d . . . . .
Cu04 Cu 0.68157(15) 0.30245(10) 0.54054(12) 0.0290(7) Uani 1 1 d . . . . .
Cu05 Cu 0.89155(14) 0.14859(11) 0.64569(12) 0.0282(7) Uani 1 1 d . . . . .
Cu06 Cu 0.79220(15) 0.44875(11) 0.81457(13) 0.0314(7) Uani 1 1 d . . . . .
Cu07 Cu 0.46424(15) 0.24234(11) 0.76799(12) 0.0309(7) Uani 1 1 d . . . . .
Cu08 Cu 0.54004(14) 0.17317(10) 0.87400(12) 0.0281(7) Uani 1 1 d . . . . .
Cu09 Cu 0.61013(14) 0.42179(11) 0.87578(12) 0.0287(7) Uani 1 1 d . . . . .
Cu10 Cu 0.97081(15) 0.24562(11) 0.72378(12) 0.0311(7) Uani 1 1 d . . . . .
Cu11 Cu 0.81383(15) 0.39575(11) 0.56031(13) 0.0315(7) Uani 1 1 d . . . . .
Cu12 Cu 0.63155(15) 0.42952(11) 0.61235(13) 0.0316(7) Uani 1 1 d . . . . .
C1_1 C 0.4933(6) 0.4639(8) 0.6666(6) 0.035(3) Uani 1 1 d D U . . .
C2_1 C 0.4519(7) 0.4502(9) 0.7096(7) 0.039(4) Uani 1 1 d D U . . .
H2_1 H 0.465796 0.447537 0.739365 0.046 Uiso 1 1 calc R U . . .
C3_1 C 0.3898(8) 0.4402(9) 0.7105(7) 0.040(4) Uani 1 1 d D U . . .
H3_1 H 0.363006 0.430411 0.739975 0.048 Uiso 1 1 calc R U . . .
C4_1 C 0.3697(7) 0.4454(9) 0.6664(7) 0.042(4) Uani 1 1 d D U . . .
C5_1 C 0.4082(7) 0.4601(9) 0.6236(7) 0.042(4) Uani 1 1 d D U . . .
H5_1 H 0.394097 0.462025 0.593949 0.051 Uiso 1 1 calc R U . . .
C6_1 C 0.4689(7) 0.4724(9) 0.6238(6) 0.039(4) Uani 1 1 d D U . . .
Cl1_1 Cl 0.5162(4) 0.4889(3) 0.5671(3) 0.061(2) Uani 1 1 d D U . . .
Cl2_1 Cl 0.2930(3) 0.4310(3) 0.6671(4) 0.066(3) Uani 1 1 d D U . . .
S1_1 S 0.5718(3) 0.4758(2) 0.6675(3) 0.0320(15) Uani 1 1 d D U . . .
C1_2 C 0.3744(6) 0.3365(8) 0.7802(7) 0.032(3) Uani 1 1 d D U . . .
C2_2 C 0.3960(8) 0.3646(8) 0.8125(8) 0.034(4) Uani 1 1 d D U . . .
H2_2 H 0.438464 0.366976 0.810062 0.040 Uiso 1 1 calc R U . . .
C3_2 C 0.3556(7) 0.3898(8) 0.8491(8) 0.032(4) Uani 1 1 d D U . . .
H3_2 H 0.370807 0.409530 0.869964 0.039 Uiso 1 1 calc R U . . .
C4_2 C 0.2926(7) 0.3844(9) 0.8533(8) 0.036(4) Uani 1 1 d D U . . .
C5_2 C 0.2694(8) 0.3582(9) 0.8214(8) 0.040(4) Uani 1 1 d D U . . .
H5_2 H 0.226898 0.356589 0.823699 0.048 Uiso 1 1 calc R U . . .
C6_2 C 0.3099(7) 0.3338(9) 0.7855(8) 0.041(4) Uani 1 1 d D U . . .
Cl1_2 Cl 0.2799(4) 0.2983(3) 0.7466(4) 0.074(3) Uani 1 1 d D U . . .
Cl2_2 Cl 0.2420(3) 0.4135(3) 0.8999(3) 0.0481(19) Uani 1 1 d D U . . .
S1_2 S 0.4240(3) 0.3066(2) 0.7319(3) 0.0309(15) Uani 1 1 d D U . . .
C1_3 C 0.4331(7) 0.2656(7) 0.8910(7) 0.029(3) Uani 1 1 d D U . . .
C2_3 C 0.4630(8) 0.2924(7) 0.9191(7) 0.030(4) Uani 1 1 d D U . . .
H2_3 H 0.506011 0.290354 0.913755 0.036 Uiso 1 1 calc R U . . .
C3_3 C 0.4318(8) 0.3228(8) 0.9554(8) 0.035(4) Uani 1 1 d D U . . .
H3_3 H 0.452901 0.340181 0.974439 0.042 Uiso 1 1 calc R U . . .
C4_3 C 0.3685(8) 0.3258(8) 0.9615(8) 0.037(4) Uani 1 1 d D U . . .
C5_3 C 0.3365(8) 0.2994(8) 0.9356(8) 0.036(4) Uani 1 1 d D U . . .
H5_3 H 0.293453 0.300832 0.942119 0.043 Uiso 1 1 calc R U . . .
C6_3 C 0.3687(7) 0.2700(8) 0.8991(8) 0.034(4) Uani 1 1 d D U . . .
Cl1_3 Cl 0.3261(3) 0.2374(3) 0.8662(3) 0.0458(19) Uani 1 1 d D U . . .
Cl2_3 Cl 0.3282(4) 0.3604(3) 1.0091(3) 0.063(2) Uani 1 1 d D U . . .
S1_3 S 0.4735(3) 0.2254(2) 0.8467(2) 0.0297(14) Uani 1 1 d D U . . .
C1_4 C 0.4860(9) 0.4720(5) 0.8550(6) 0.033(3) Uani 1 1 d D U . . .
C2_4 C 0.5134(10) 0.4948(6) 0.8104(7) 0.038(4) Uani 1 1 d D U . . .
H2_4 H 0.544292 0.478600 0.788862 0.046 Uiso 1 1 calc R U . . .
C3_4 C 0.4954(11) 0.5422(6) 0.7970(8) 0.046(4) Uani 1 1 d D U . . .
H3_4 H 0.512720 0.557072 0.766201 0.055 Uiso 1 1 calc R U . . .
C4_4 C 0.4514(12) 0.5663(6) 0.8304(8) 0.052(4) Uani 1 1 d D U . . .
C5_4 C 0.4233(11) 0.5447(6) 0.8745(8) 0.048(5) Uani 1 1 d D U . . .
H5_4 H 0.393707 0.561653 0.896461 0.058 Uiso 1 1 calc R U . . .
C6_4 C 0.4392(9) 0.4971(6) 0.8866(6) 0.039(4) Uani 1 1 d D U . . .
Cl1_4 Cl 0.3996(4) 0.4682(3) 0.9408(3) 0.052(2) Uani 1 1 d D U . . .
Cl2_4 Cl 0.4364(5) 0.6275(3) 0.8163(5) 0.085(3) Uani 1 1 d D U . . .
S1_4 S 0.5095(3) 0.4137(2) 0.8759(3) 0.0321(15) Uani 1 1 d D U . . .
C1_5 C 0.6666(11) 0.5182(5) 0.7994(5) 0.031(3) Uani 1 1 d D U . . .
C2_5 C 0.6778(11) 0.5243(6) 0.7485(6) 0.035(4) Uani 1 1 d D U . . .
H2_5 H 0.696644 0.498936 0.729781 0.042 Uiso 1 1 calc R U . . .
C3_5 C 0.6619(12) 0.5673(6) 0.7235(7) 0.042(4) Uani 1 1 d D U . . .
H3_5 H 0.669245 0.570389 0.688982 0.050 Uiso 1 1 calc R U . . .
C4_5 C 0.6351(13) 0.6045(6) 0.7520(6) 0.045(4) Uani 1 1 d D U . . .
C5_5 C 0.6230(13) 0.5996(6) 0.8023(6) 0.042(4) Uani 1 1 d D U . . .
H5_5 H 0.603988 0.625062 0.820802 0.051 Uiso 1 1 calc R U . . .
C6_5 C 0.6388(12) 0.5569(6) 0.8264(5) 0.039(4) Uani 1 1 d D U . . .
Cl1_5 Cl 0.6222(5) 0.5530(3) 0.8907(3) 0.070(3) Uani 1 1 d D U . . .
Cl2_5 Cl 0.6127(5) 0.6574(3) 0.7217(4) 0.071(3) Uani 1 1 d D U . . .
S1_5 S 0.6888(3) 0.4651(2) 0.8311(2) 0.0280(14) Uani 1 1 d D U . . .
C1_6 C 0.7249(9) 0.2584(6) 1.0086(6) 0.034(3) Uani 1 1 d D U . . .
C2_6 C 0.7003(10) 0.2127(6) 1.0108(7) 0.035(4) Uani 1 1 d D U . . .
H2_6 H 0.714504 0.192459 0.984838 0.042 Uiso 1 1 calc R U . . .
C3_6 C 0.6546(10) 0.1956(7) 1.0507(7) 0.040(4) Uani 1 1 d D U . . .
H3_6 H 0.638836 0.164486 1.051726 0.048 Uiso 1 1 calc R U . . .
C4_6 C 0.6336(10) 0.2263(7) 1.0885(7) 0.044(4) Uani 1 1 d D U . . .
C5_6 C 0.6563(10) 0.2716(7) 1.0875(7) 0.043(4) Uani 1 1 d D U . . .
H5_6 H 0.641980 0.291439 1.113790 0.052 Uiso 1 1 calc R U . . .
C6_6 C 0.7011(10) 0.2884(5) 1.0474(7) 0.040(4) Uani 1 1 d D U . . .
Cl1_6 Cl 0.7237(4) 0.3484(3) 1.0464(3) 0.055(2) Uani 1 1 d D U . . .
Cl2_6 Cl 0.5750(5) 0.2060(3) 1.1374(3) 0.075(3) Uani 1 1 d D U . . .
S1_6 S 0.7856(3) 0.2776(2) 0.9593(2) 0.0296(14) Uani 1 1 d D U . . .
C1_7 C 0.5980(8) 0.1251(6) 0.9703(7) 0.030(3) Uani 1 1 d D U . . .
C2_7 C 0.6550(8) 0.1056(6) 0.9509(7) 0.032(4) Uani 1 1 d D U . . .
H2_7 H 0.679596 0.121783 0.923504 0.038 Uiso 1 1 calc R U . . .
C3_7 C 0.6779(9) 0.0625(7) 0.9706(7) 0.033(4) Uani 1 1 d D U . . .
H3_7 H 0.716822 0.050146 0.956601 0.040 Uiso 1 1 calc R U . . .
C4_7 C 0.6412(9) 0.0391(7) 1.0111(8) 0.038(4) Uani 1 1 d D U . . .
C5_7 C 0.5828(8) 0.0554(7) 1.0297(8) 0.038(4) Uani 1 1 d D U . . .
H5_7 H 0.557757 0.038233 1.056111 0.046 Uiso 1 1 calc R U . . .
C6_7 C 0.5608(7) 0.0975(7) 1.0092(8) 0.035(4) Uani 1 1 d D U . . .
Cl1_7 Cl 0.4864(4) 0.1175(3) 1.0334(3) 0.057(2) Uani 1 1 d D U . . .
Cl2_7 Cl 0.6679(4) -0.0154(3) 1.0361(3) 0.059(2) Uani 1 1 d D U . . .
S1_7 S 0.5686(3) 0.1798(2) 0.9468(2) 0.0307(14) Uani 1 1 d D U . . .
C1_8 C 0.7528(10) 0.5043(5) 0.6041(9) 0.030(3) Uani 1 1 d D U . . .
C2_8 C 0.7973(10) 0.5108(6) 0.6317(9) 0.031(4) Uani 1 1 d D U . . .
H2_8 H 0.818268 0.483587 0.641989 0.037 Uiso 1 1 calc R U . . .
C3_8 C 0.8120(11) 0.5568(5) 0.6445(9) 0.036(4) Uani 1 1 d D U . . .
H3_8 H 0.840134 0.560279 0.664947 0.043 Uiso 1 1 calc R U . . .
C4_8 C 0.7837(11) 0.5967(5) 0.6261(9) 0.038(4) Uani 1 1 d D U . . .
C5_8 C 0.7415(11) 0.5919(6) 0.5975(9) 0.036(4) Uani 1 1 d D U . . .
H5_8 H 0.721895 0.619418 0.586420 0.043 Uiso 1 1 calc R U . . .
C6_8 C 0.7274(10) 0.5464(5) 0.5846(9) 0.032(4) Uani 1 1 d D U . . .
Cl1_8 Cl 0.6734(4) 0.5425(3) 0.5476(3) 0.053(2) Uani 1 1 d D U . . .
Cl2_8 Cl 0.7971(4) 0.6543(2) 0.6448(3) 0.058(2) Uani 1 1 d D U . . .
S1_8 S 0.7336(3) 0.4458(2) 0.5893(3) 0.0297(14) Uani 1 1 d D U . . .
C1_9 C 0.9323(12) 0.4547(5) 0.5679(8) 0.036(3) Uani 1 1 d D U . . .
C2_9 C 0.9591(12) 0.4665(6) 0.6068(8) 0.039(4) Uani 1 1 d D U . . .
H2_9 H 0.962932 0.442681 0.631492 0.047 Uiso 1 1 calc R U . . .
C3_9 C 0.9806(13) 0.5134(6) 0.6099(10) 0.045(4) Uani 1 1 d D U . . .
H3_9 H 1.005320 0.519358 0.632339 0.054 Uiso 1 1 calc R U . . .
C4_9 C 0.9645(14) 0.5504(5) 0.5792(9) 0.045(4) Uani 1 1 d D U . . .
C5_9 C 0.9359(13) 0.5410(6) 0.5416(9) 0.040(4) Uani 1 1 d D U . . .
H5_9 H 0.928098 0.566005 0.519415 0.048 Uiso 1 1 calc R U . . .
C6_9 C 0.9186(12) 0.4937(5) 0.5368(8) 0.037(4) Uani 1 1 d D U . . .
Cl1_9 Cl 0.8828(4) 0.4838(3) 0.4879(3) 0.053(2) Uani 1 1 d D U . . .
Cl2_9 Cl 0.9819(4) 0.6103(3) 0.5878(4) 0.067(3) Uani 1 1 d D U . . .
S1_9 S 0.9157(3) 0.3939(2) 0.5589(3) 0.0304(14) Uani 1 1 d D U . . .
C1_10 C 0.8361(9) 0.2994(5) 0.4892(6) 0.028(3) Uani 1 1 d D U . . .
C2_10 C 0.8503(9) 0.2508(5) 0.4978(7) 0.029(4) Uani 1 1 d D U . . .
H2_10 H 0.829973 0.234403 0.526817 0.034 Uiso 1 1 calc R U . . .
C3_10 C 0.8944(10) 0.2256(6) 0.4638(6) 0.033(4) Uani 1 1 d D U . . .
H3_10 H 0.903609 0.192991 0.470243 0.040 Uiso 1 1 calc R U . . .
C4_10 C 0.9236(10) 0.2501(6) 0.4208(6) 0.035(4) Uani 1 1 d D U . . .
C5_10 C 0.9091(10) 0.2970(6) 0.4094(7) 0.035(4) Uani 1 1 d D U . . .
H5_10 H 0.927575 0.312216 0.379120 0.042 Uiso 1 1 calc R U . . .
C6_10 C 0.8663(9) 0.3218(5) 0.4434(6) 0.031(4) Uani 1 1 d D U . . .
Cl1_10 Cl 0.8468(4) 0.3807(2) 0.4268(3) 0.0475(19) Uani 1 1 d D U . . .
Cl2_10 Cl 0.9759(4) 0.2181(3) 0.3780(3) 0.061(2) Uani 1 1 d D U . . .
S1_10 S 0.7773(3) 0.3309(2) 0.5290(2) 0.0296(14) Uani 1 1 d D U . . .
C1_11 C 0.6778(8) 0.1977(8) 0.4887(6) 0.034(3) Uani 1 1 d D U . . .
C2_11 C 0.7335(9) 0.1763(8) 0.4931(7) 0.035(4) Uani 1 1 d D U . . .
H2_11 H 0.749166 0.180998 0.521318 0.042 Uiso 1 1 calc R U . . .
C3_11 C 0.7673(10) 0.1475(8) 0.4563(7) 0.035(4) Uani 1 1 d D U . . .
H3_11 H 0.803680 0.131710 0.460864 0.043 Uiso 1 1 calc R U . . .
C4_11 C 0.7459(9) 0.1431(9) 0.4135(7) 0.043(4) Uani 1 1 d D U . . .
C5_11 C 0.6918(9) 0.1639(8) 0.4070(7) 0.039(4) Uani 1 1 d D U . . .
H5_11 H 0.677817 0.160332 0.377814 0.047 Uiso 1 1 calc R U . . .
C6_11 C 0.6574(8) 0.1906(9) 0.4446(7) 0.038(4) Uani 1 1 d D U . . .
Cl1_11 Cl 0.5876(4) 0.2163(3) 0.4364(3) 0.063(2) Uani 1 1 d D U . . .
Cl2_11 Cl 0.7889(5) 0.1096(3) 0.3659(3) 0.072(3) Uani 1 1 d D U . . .
S1_11 S 0.6335(3) 0.2333(2) 0.5347(2) 0.0296(14) Uani 1 1 d D U . . .
C1_12 C 0.5933(11) 0.0732(6) 0.6274(7) 0.033(3) Uani 1 1 d D U . . .
C2_12 C 0.5945(11) 0.1136(6) 0.5956(7) 0.033(4) Uani 1 1 d D U . . .
H2_12 H 0.613728 0.141485 0.602064 0.039 Uiso 1 1 calc R U . . .
C3_12 C 0.5678(12) 0.1144(6) 0.5539(7) 0.035(4) Uani 1 1 d D U . . .
H3_12 H 0.567611 0.142853 0.533934 0.041 Uiso 1 1 calc R U . . .
C4_12 C 0.5419(13) 0.0729(6) 0.5426(8) 0.042(4) Uani 1 1 d D U . . .
C5_12 C 0.5414(12) 0.0315(6) 0.5722(7) 0.039(4) Uani 1 1 d D U . . .
H5_12 H 0.522910 0.003638 0.564851 0.047 Uiso 1 1 calc R U . . .
C6_12 C 0.5684(12) 0.0310(5) 0.6135(7) 0.036(4) Uani 1 1 d D U . . .
Cl1_12 Cl 0.5689(4) -0.0226(2) 0.6492(3) 0.054(2) Uani 1 1 d D U . . .
Cl2_12 Cl 0.5064(4) 0.0742(3) 0.4916(3) 0.051(2) Uani 1 1 d D U . . .
S1_12 S 0.6282(3) 0.0723(2) 0.6796(2) 0.0284(14) Uani 1 1 d D U . . .
C1_13 C 1.0005(6) 0.2342(7) 0.6011(6) 0.026(3) Uani 1 1 d D U . . .
C2_13 C 0.9734(8) 0.2587(8) 0.5658(6) 0.033(4) Uani 1 1 d D U . . .
H2_13 H 0.930645 0.263228 0.572256 0.039 Uiso 1 1 calc R U . . .
C3_13 C 1.0088(8) 0.2771(9) 0.5205(7) 0.037(4) Uani 1 1 d D U . . .
H3_13 H 0.989774 0.291441 0.495967 0.045 Uiso 1 1 calc R U . . .
C4_13 C 1.0721(8) 0.2734(9) 0.5131(6) 0.040(4) Uani 1 1 d D U . . .
C5_13 C 1.1009(8) 0.2520(9) 0.5480(6) 0.038(4) Uani 1 1 d D U . . .
H5_13 H 1.143886 0.249144 0.542000 0.045 Uiso 1 1 calc R U . . .
C6_13 C 1.0653(6) 0.2344(8) 0.5927(6) 0.030(4) Uani 1 1 d D U . . .
Cl1_13 Cl 1.1036(3) 0.2075(3) 0.6364(3) 0.0474(19) Uani 1 1 d D U . . .
Cl2_13 Cl 1.1159(5) 0.2953(3) 0.4565(3) 0.069(3) Uani 1 1 d D U . . .
S1_13 S 0.9559(3) 0.2081(2) 0.6564(2) 0.0256(13) Uani 1 1 d D U . . .
C1_14 C 0.9515(11) 0.2078(6) 0.8476(6) 0.031(3) Uani 1 1 d D U . . .
C2_14 C 0.9392(12) 0.2526(7) 0.8666(8) 0.039(4) Uani 1 1 d D U . . .
H2_14 H 0.918120 0.275717 0.850113 0.047 Uiso 1 1 calc R U . . .
C3_14 C 0.9574(13) 0.2650(7) 0.9103(8) 0.045(4) Uani 1 1 d D U . . .
H3_14 H 0.949599 0.295978 0.922104 0.053 Uiso 1 1 calc R U . . .
C4_14 C 0.9869(13) 0.2301(7) 0.9351(8) 0.046(4) Uani 1 1 d D U . . .
C5_14 C 1.0003(12) 0.1851(7) 0.9174(8) 0.039(4) Uani 1 1 d D U . . .
H5_14 H 1.021890 0.162443 0.933896 0.047 Uiso 1 1 calc R U . . .
C6_14 C 0.9816(12) 0.1733(6) 0.8746(7) 0.036(4) Uani 1 1 d D U . . .
Cl1_14 Cl 0.9984(4) 0.1154(2) 0.8535(3) 0.0457(18) Uani 1 1 d D U . . .
Cl2_14 Cl 1.0104(5) 0.2464(4) 0.9882(3) 0.076(3) Uani 1 1 d D U . . .
S1_14 S 0.9348(3) 0.1936(2) 0.7900(2) 0.0249(13) Uani 1 1 d D U . . .
C1_15 C 0.8922(6) 0.3920(9) 0.8788(6) 0.032(3) Uani 1 1 d D U . . .
C2_15 C 0.9384(7) 0.3824(10) 0.8389(7) 0.040(4) Uani 1 1 d D U . . .
H2_15 H 0.927637 0.377479 0.808722 0.048 Uiso 1 1 calc R U . . .
C3_15 C 1.0011(7) 0.3798(10) 0.8416(7) 0.041(4) Uani 1 1 d D U . . .
H3_15 H 1.031676 0.373157 0.814023 0.049 Uiso 1 1 calc R U . . .
C4_15 C 1.0155(6) 0.3873(10) 0.8867(7) 0.040(4) Uani 1 1 d D U . . .
C5_15 C 0.9713(6) 0.3953(10) 0.9277(7) 0.037(4) Uani 1 1 d D U . . .
H5_15 H 0.982525 0.399270 0.957934 0.044 Uiso 1 1 calc R U . . .
C6_15 C 0.9095(6) 0.3975(10) 0.9245(6) 0.037(4) Uani 1 1 d D U . . .
Cl1_15 Cl 0.8548(3) 0.4083(3) 0.9774(3) 0.053(2) Uani 1 1 d D U . . .
Cl2_15 Cl 1.0935(3) 0.3845(3) 0.8912(4) 0.063(2) Uani 1 1 d D U . . .
S1_15 S 0.8131(3) 0.3963(2) 0.8737(2) 0.0250(13) Uani 1 1 d D U . . .
C1_16 C 0.8342(13) 0.1049(5) 0.9155(8) 0.035(3) Uani 1 1 d D U . . .
C2_16 C 0.8354(13) 0.1500(6) 0.9337(8) 0.038(4) Uani 1 1 d D U . . .
H2_16 H 0.820176 0.176565 0.917243 0.046 Uiso 1 1 calc R U . . .
C3_16 C 0.8587(14) 0.1575(7) 0.9761(8) 0.043(4) Uani 1 1 d D U . . .
H3_16 H 0.855027 0.187880 0.989727 0.051 Uiso 1 1 calc R U . . .
C4_16 C 0.8871(15) 0.1193(6) 0.9972(9) 0.049(4) Uani 1 1 d D U . . .
C5_16 C 0.8854(15) 0.0736(6) 0.9813(9) 0.053(5) Uani 1 1 d D U . . .
H5_16 H 0.899969 0.047200 0.998355 0.064 Uiso 1 1 calc R U . . .
C6_16 C 0.8618(15) 0.0668(5) 0.9395(9) 0.050(4) Uani 1 1 d D U . . .
Cl1_16 Cl 0.8639(7) 0.0084(3) 0.9190(4) 0.099(4) Uani 1 1 d D U . . .
Cl2_16 Cl 0.9161(5) 0.1283(3) 1.0503(3) 0.069(3) Uani 1 1 d D U . . .
S1_16 S 0.8045(3) 0.0943(2) 0.8619(2) 0.0308(15) Uani 1 1 d D U . . .
C1_17 C 0.6016(7) 0.0661(6) 0.8433(7) 0.027(3) Uani 1 1 d D U . . .
C2_17 C 0.6618(7) 0.0511(7) 0.8259(8) 0.031(4) Uani 1 1 d D U . . .
H2_17 H 0.686122 0.069091 0.799718 0.038 Uiso 1 1 calc R U . . .
C3_17 C 0.6876(9) 0.0098(7) 0.8463(8) 0.034(4) Uani 1 1 d D U . . .
H3_17 H 0.727768 -0.000558 0.833346 0.041 Uiso 1 1 calc R U . . .
C4_17 C 0.6513(8) -0.0150(7) 0.8863(8) 0.036(4) Uani 1 1 d D U . . .
C5_17 C 0.5924(8) -0.0006(7) 0.9053(8) 0.036(4) Uani 1 1 d D U . . .
H5_17 H 0.569189 -0.017688 0.932820 0.043 Uiso 1 1 calc R U . . .
C6_17 C 0.5667(6) 0.0396(6) 0.8838(7) 0.029(4) Uani 1 1 d D U . . .
Cl1_17 Cl 0.4917(3) 0.0568(2) 0.9094(3) 0.0434(17) Uani 1 1 d D U . . .
Cl2_17 Cl 0.6808(4) -0.0666(3) 0.9133(3) 0.063(2) Uani 1 1 d D U . . .
S1_17 S 0.5692(3) 0.1180(2) 0.8165(2) 0.0255(13) Uani 1 1 d D U . . .
C1_18 C 0.8274(8) 0.0748(5) 0.5844(10) 0.032(3) Uani 1 1 d D U . . .
C2_18 C 0.7674(8) 0.0687(6) 0.5793(10) 0.037(4) Uani 1 1 d D U . . .
H2_18 H 0.744868 0.095858 0.570948 0.044 Uiso 1 1 calc R U . . .
C3_18 C 0.7390(9) 0.0233(5) 0.5862(10) 0.039(4) Uani 1 1 d D U . . .
H3_18 H 0.697812 0.020254 0.583856 0.047 Uiso 1 1 calc R U . . .
C4_18 C 0.7735(8) -0.0169(5) 0.5964(10) 0.037(4) Uani 1 1 d D U . . .
C5_18 C 0.8329(8) -0.0128(6) 0.6017(10) 0.038(4) Uani 1 1 d D U . . .
H5_18 H 0.855039 -0.040230 0.609817 0.046 Uiso 1 1 calc R U . . .
C6_18 C 0.8603(7) 0.0326(5) 0.5951(10) 0.035(4) Uani 1 1 d D U . . .
Cl1_18 Cl 0.9361(3) 0.0346(3) 0.6021(3) 0.0448(18) Uani 1 1 d D U . . .
Cl2_18 Cl 0.7371(4) -0.0733(2) 0.6071(3) 0.055(2) Uani 1 1 d D U . . .
S1_18 S 0.8623(3) 0.1329(2) 0.5747(2) 0.0279(14) Uani 1 1 d D U . . .
C1_19 C 1.0554(8) 0.3403(10) 0.6746(6) 0.043(4) Uani 1 1 d D U . . .
C2_19 C 1.0335(8) 0.3483(9) 0.6313(6) 0.034(4) Uani 1 1 d D U . . .
H2_19 H 0.991718 0.344125 0.631850 0.041 Uiso 1 1 calc R U . . .
C3_19 C 1.0734(8) 0.3627(9) 0.5864(7) 0.036(4) Uani 1 1 d D U . . .
H3_19 H 1.058585 0.365955 0.557141 0.044 Uiso 1 1 calc R U . . .
C4_19 C 1.1342(8) 0.3721(10) 0.5860(6) 0.044(4) Uani 1 1 d D U . . .
C5_19 C 1.1562(9) 0.3684(11) 0.6284(6) 0.050(5) Uani 1 1 d D U . . .
H5_19 H 1.196911 0.376507 0.628109 0.059 Uiso 1 1 calc R U . . .
C6_19 C 1.1173(8) 0.3523(11) 0.6724(6) 0.051(4) Uani 1 1 d D U . . .
Cl1_19 Cl 1.1454(5) 0.3520(5) 0.7270(4) 0.098(4) Uani 1 1 d D U . . .
Cl2_19 Cl 1.1837(4) 0.3903(3) 0.5306(3) 0.061(2) Uani 1 1 d D U . . .
S1_19 S 1.0087(3) 0.3187(2) 0.7317(3) 0.0356(16) Uani 1 1 d D U . . .
C1_20 C 0.5381(6) 0.3557(9) 0.5676(6) 0.035(3) Uani 1 1 d D U . . .
C2_20 C 0.4900(7) 0.3505(9) 0.6078(6) 0.038(4) Uani 1 1 d D U . . .
H2_20 H 0.498766 0.348439 0.639427 0.046 Uiso 1 1 calc R U . . .
C3_20 C 0.4282(8) 0.3481(10) 0.6032(7) 0.043(4) Uani 1 1 d D U . . .
H3_20 H 0.396162 0.346200 0.631123 0.052 Uiso 1 1 calc R U . . .
C4_20 C 0.4165(7) 0.3487(11) 0.5561(7) 0.047(4) Uani 1 1 d D U . . .
C5_20 C 0.4624(7) 0.3540(11) 0.5153(7) 0.046(4) Uani 1 1 d D U . . .
H5_20 H 0.453236 0.356017 0.483834 0.056 Uiso 1 1 calc R U . . .
C6_20 C 0.5232(7) 0.3564(11) 0.5207(5) 0.046(4) Uani 1 1 d D U . . .
Cl1_20 Cl 0.5813(5) 0.3587(5) 0.4679(3) 0.088(3) Uani 1 1 d D U . . .
Cl2_20 Cl 0.3399(4) 0.3488(4) 0.5491(4) 0.075(3) Uani 1 1 d D U . . .
S1_20 S 0.6158(3) 0.3627(2) 0.5737(3) 0.0304(14) Uani 1 1 d D U . . .
C1_21 C 0.4769(11) 0.1822(6) 0.6648(6) 0.030(3) Uani 1 1 d D U . . .
C2_21 C 0.4900(11) 0.2220(6) 0.6319(6) 0.031(4) Uani 1 1 d D U . . .
H2_21 H 0.511895 0.247568 0.640390 0.038 Uiso 1 1 calc R U . . .
C3_21 C 0.4717(11) 0.2255(7) 0.5861(7) 0.034(4) Uani 1 1 d D U . . .
H3_21 H 0.483087 0.251928 0.563622 0.040 Uiso 1 1 calc R U . . .
C4_21 C 0.4365(12) 0.1888(7) 0.5755(7) 0.038(4) Uani 1 1 d D U . . .
C5_21 C 0.4268(12) 0.1470(7) 0.6046(7) 0.036(4) Uani 1 1 d D U . . .
H5_21 H 0.407080 0.120953 0.594787 0.043 Uiso 1 1 calc R U . . .
C6_21 C 0.4468(12) 0.1436(6) 0.6494(7) 0.034(4) Uani 1 1 d D U . . .
Cl1_21 Cl 0.4304(4) 0.0913(2) 0.6877(3) 0.050(2) Uani 1 1 d D U . . .
Cl2_21 Cl 0.4133(4) 0.1921(3) 0.5188(3) 0.057(2) Uani 1 1 d D U . . .
S1_21 S 0.5002(3) 0.1792(2) 0.7228(2) 0.0310(15) Uani 1 1 d D U . . .
C1_22 C 0.5916(8) 0.3474(5) 0.9782(6) 0.028(3) Uani 1 1 d D U . . .
C2_22 C 0.5818(9) 0.2982(5) 0.9880(7) 0.029(4) Uani 1 1 d D U . . .
H2_22 H 0.604984 0.276293 0.966929 0.035 Uiso 1 1 calc R U . . .
C3_22 C 0.5380(9) 0.2804(6) 1.0288(7) 0.033(4) Uani 1 1 d D U . . .
H3_22 H 0.533035 0.247037 1.035855 0.039 Uiso 1 1 calc R U . . .
C4_22 C 0.5022(10) 0.3133(6) 1.0584(7) 0.038(4) Uani 1 1 d D U . . .
C5_22 C 0.5096(9) 0.3622(6) 1.0497(7) 0.032(4) Uani 1 1 d D U . . .
H5_22 H 0.485595 0.383890 1.070646 0.038 Uiso 1 1 calc R U . . .
C6_22 C 0.5535(9) 0.3792(5) 1.0092(7) 0.031(4) Uani 1 1 d D U . . .
Cl1_22 Cl 0.5588(4) 0.4417(2) 0.9985(3) 0.0469(19) Uani 1 1 d D U . . .
Cl2_22 Cl 0.4449(4) 0.2915(3) 1.1081(3) 0.066(2) Uani 1 1 d D U . . .
S1_22 S 0.6491(3) 0.3709(2) 0.9287(2) 0.0292(14) Uani 1 1 d D U . . .
C1_23 C 0.8370(8) 0.0480(5) 0.7222(10) 0.030(3) Uani 1 1 d D U . . .
C2_23 C 0.7775(8) 0.0417(6) 0.7152(10) 0.032(4) Uani 1 1 d D U . . .
H2_23 H 0.753711 0.068970 0.709363 0.039 Uiso 1 1 calc R U . . .
C3_23 C 0.7523(9) -0.0046(5) 0.7168(10) 0.035(4) Uani 1 1 d D U . . .
H3_23 H 0.714178 -0.008396 0.708228 0.042 Uiso 1 1 calc R U . . .
C4_23 C 0.7844(9) -0.0442(5) 0.7312(11) 0.040(4) Uani 1 1 d D U . . .
C5_23 C 0.8429(9) -0.0399(6) 0.7387(11) 0.038(4) Uani 1 1 d D U . . .
H5_23 H 0.866453 -0.067392 0.744187 0.046 Uiso 1 1 calc R U . . .
C6_23 C 0.8671(8) 0.0064(5) 0.7381(11) 0.037(4) Uani 1 1 d D U . . .
Cl1_23 Cl 0.9413(3) 0.0103(3) 0.7488(4) 0.061(2) Uani 1 1 d D U . . .
Cl2_23 Cl 0.7481(4) -0.1006(2) 0.7410(4) 0.059(2) Uani 1 1 d D U . . .
S1_23 S 0.8698(3) 0.1064(2) 0.7201(2) 0.0294(14) Uani 1 1 d D U . . .
C1_25 C 0.6242(5) 0.3777(6) 0.3331(7) 0.043(4) Uani 1 1 d DG U . . .
C2_25 C 0.5808(7) 0.4148(4) 0.3306(7) 0.047(4) Uani 1 1 d DG U . . .
H2_25 H 0.593834 0.446384 0.320581 0.056 Uiso 1 1 calc R U . . .
C3_25 C 0.5179(6) 0.4047(6) 0.3430(7) 0.049(5) Uani 1 1 d DG U . . .
H3_25 H 0.488892 0.429508 0.341322 0.059 Uiso 1 1 calc R U . . .
C4_25 C 0.4984(5) 0.3575(7) 0.3579(7) 0.052(5) Uani 1 1 d DG U . . .
H4_25 H 0.456346 0.350719 0.366221 0.062 Uiso 1 1 calc R U . . .
C5_25 C 0.5418(8) 0.3204(5) 0.3604(7) 0.053(5) Uani 1 1 d DG U . . .
H5_25 H 0.528741 0.288805 0.370379 0.063 Uiso 1 1 calc R U . . .
C6_25 C 0.6047(7) 0.3305(5) 0.3480(7) 0.047(5) Uani 1 1 d DG U . . .
H6_25 H 0.633684 0.305679 0.349638 0.056 Uiso 1 1 calc R U . . .
C7_25 C 0.7203(9) 0.4184(6) 0.2541(4) 0.048(4) Uani 1 1 d DG U . . .
C8_25 C 0.7133(10) 0.3908(5) 0.2149(6) 0.056(5) Uani 1 1 d DG U . . .
H8_25 H 0.706634 0.357505 0.220249 0.067 Uiso 1 1 calc R U . . .
C9_25 C 0.7162(10) 0.4131(7) 0.1679(5) 0.058(5) Uani 1 1 d DG U . . .
H9_25 H 0.711571 0.394613 0.141699 0.070 Uiso 1 1 calc R U . . .
C10_25 C 0.7262(10) 0.4628(7) 0.1599(5) 0.055(5) Uani 1 1 d DG U . . .
H10_25 H 0.728176 0.477723 0.128447 0.066 Uiso 1 1 calc R U . . .
C11_25 C 0.7332(10) 0.4904(5) 0.1991(6) 0.053(5) Uani 1 1 d DG U . . .
H11_25 H 0.739845 0.523724 0.193744 0.064 Uiso 1 1 calc R U . . .
C12_25 C 0.7302(9) 0.4682(5) 0.2461(5) 0.048(5) Uani 1 1 d DG U . . .
H12_25 H 0.734907 0.486617 0.272294 0.058 Uiso 1 1 calc R U . . .
C13_25 C 0.7267(8) 0.4320(6) 0.3577(6) 0.052(4) Uani 1 1 d DG U . . .
C14_25 C 0.7851(8) 0.4526(7) 0.3461(6) 0.059(5) Uani 1 1 d DG U . . .
H14_25 H 0.811391 0.447066 0.315807 0.070 Uiso 1 1 calc R U . . .
C15_25 C 0.8042(8) 0.4816(7) 0.3796(8) 0.062(5) Uani 1 1 d DG U . . .
H15_25 H 0.843287 0.495379 0.371804 0.074 Uiso 1 1 calc R U . . .
C16_25 C 0.7649(10) 0.4899(6) 0.4248(7) 0.062(5) Uani 1 1 d DG U . . .
H16_25 H 0.777693 0.509221 0.447261 0.075 Uiso 1 1 calc R U . . .
C17_25 C 0.7065(10) 0.4692(7) 0.4365(6) 0.063(5) Uani 1 1 d DG U . . .
H17_25 H 0.680203 0.474751 0.466723 0.076 Uiso 1 1 calc R U . . .
C18_25 C 0.6874(8) 0.4403(6) 0.4029(7) 0.059(5) Uani 1 1 d DG U . . .
H18_25 H 0.648305 0.426438 0.410727 0.071 Uiso 1 1 calc R U . . .
C19_25 C 0.7499(8) 0.3366(5) 0.3212(6) 0.052(4) Uani 1 1 d DG U . . .
C20_25 C 0.7449(8) 0.3135(6) 0.3681(6) 0.051(5) Uani 1 1 d DG U . . .
H20_25 H 0.719674 0.326750 0.395524 0.061 Uiso 1 1 calc R U . . .
C21_25 C 0.7777(10) 0.2704(6) 0.3739(6) 0.055(5) Uani 1 1 d DG U . . .
H21_25 H 0.774343 0.254921 0.405241 0.066 Uiso 1 1 calc R U . . .
C22_25 C 0.8154(10) 0.2505(5) 0.3328(8) 0.063(5) Uani 1 1 d DG U . . .
H22_25 H 0.837362 0.221753 0.336735 0.076 Uiso 1 1 calc R U . . .
C23_25 C 0.8204(9) 0.2737(7) 0.2860(7) 0.069(5) Uani 1 1 d DG U . . .
H23_25 H 0.845712 0.260414 0.258511 0.082 Uiso 1 1 calc R U . . .
C24_25 C 0.7877(9) 0.3167(6) 0.2801(5) 0.063(5) Uani 1 1 d DG U . . .
H24_25 H 0.791042 0.332243 0.248793 0.075 Uiso 1 1 calc R U . . .
P1_25 P 0.7056(4) 0.3911(3) 0.3158(3) 0.0447(18) Uani 1 1 d D U . . .
C1_26 C 1.1252(7) 0.0744(6) 0.6435(4) 0.040(4) Uani 1 1 d DG U . . .
C2_26 C 1.0656(6) 0.0834(7) 0.6699(6) 0.045(5) Uani 1 1 d DG U . . .
H2_26 H 1.031787 0.078965 0.655357 0.054 Uiso 1 1 calc R U . . .
C3_26 C 1.0564(7) 0.0991(7) 0.7179(6) 0.050(5) Uani 1 1 d DG U . . .
H3_26 H 1.016426 0.105136 0.735566 0.060 Uiso 1 1 calc R U . . .
C4_26 C 1.1068(9) 0.1058(7) 0.7397(5) 0.052(5) Uani 1 1 d DG U . . .
H4_26 H 1.100668 0.116273 0.771809 0.062 Uiso 1 1 calc R U . . .
C5_26 C 1.1665(8) 0.0968(7) 0.7133(6) 0.055(5) Uani 1 1 d DG U . . .
H5_26 H 1.200271 0.101239 0.727843 0.066 Uiso 1 1 calc R U . . .
C6_26 C 1.1757(6) 0.0811(7) 0.6653(6) 0.049(5) Uani 1 1 d DG U . . .
H6_26 H 1.215633 0.075068 0.647633 0.059 Uiso 1 1 calc R U . . .
C7_26 C 1.2177(5) 0.0401(5) 0.5591(6) 0.034(3) Uani 1 1 d DG U . . .
C8_26 C 1.2377(6) -0.0066(5) 0.5461(6) 0.036(4) Uani 1 1 d DG U . . .
H8_26 H 1.209525 -0.031873 0.551042 0.044 Uiso 1 1 calc R U . . .
C9_26 C 1.2997(7) -0.0154(5) 0.5256(7) 0.043(4) Uani 1 1 d DG U . . .
H9_26 H 1.313069 -0.046664 0.516885 0.052 Uiso 1 1 calc R U . . .
C10_26 C 1.3418(5) 0.0224(6) 0.5181(6) 0.043(4) Uani 1 1 d DG U . . .
H10_26 H 1.383318 0.016458 0.504449 0.051 Uiso 1 1 calc R U . . .
C11_26 C 1.3219(6) 0.0691(5) 0.5312(6) 0.038(4) Uani 1 1 d DG U . . .
H11_26 H 1.350022 0.094371 0.526169 0.045 Uiso 1 1 calc R U . . .
C12_26 C 1.2598(6) 0.0779(4) 0.5516(6) 0.036(4) Uani 1 1 d DG U . . .
H12_26 H 1.246478 0.109163 0.560326 0.043 Uiso 1 1 calc R U . . .
C13_26 C 1.0940(7) -0.0002(4) 0.5822(6) 0.036(4) Uani 1 1 d DG U . . .
C14_26 C 1.0808(8) -0.0149(5) 0.5381(5) 0.039(4) Uani 1 1 d DG U . . .
H14_26 H 1.094420 0.003435 0.508597 0.047 Uiso 1 1 calc R U . . .
C15_26 C 1.0473(8) -0.0570(6) 0.5383(6) 0.042(4) Uani 1 1 d DG U . . .
H15_26 H 1.038534 -0.066904 0.508801 0.051 Uiso 1 1 calc R U . . .
C16_26 C 1.0270(8) -0.0844(5) 0.5824(7) 0.051(5) Uani 1 1 d DG U . . .
H16_26 H 1.004633 -0.112635 0.582524 0.061 Uiso 1 1 calc R U . . .
C17_26 C 1.0402(9) -0.0697(5) 0.6265(6) 0.051(5) Uani 1 1 d DG U . . .
H17_26 H 1.026618 -0.088027 0.656042 0.061 Uiso 1 1 calc R U . . .
C18_26 C 1.0737(8) -0.0276(5) 0.6264(5) 0.042(4) Uani 1 1 d DG U . . .
H18_26 H 1.082504 -0.017688 0.655839 0.050 Uiso 1 1 calc R U . . .
C19_26 C 1.1128(7) 0.0985(5) 0.5395(5) 0.036(4) Uani 1 1 d DG U . . .
C20_26 C 1.0534(7) 0.1185(6) 0.5509(5) 0.039(4) Uani 1 1 d DG U . . .
H20_26 H 1.027768 0.110746 0.581498 0.047 Uiso 1 1 calc R U . . .
C21_26 C 1.0324(6) 0.1502(6) 0.5165(6) 0.039(4) Uani 1 1 d DG U . . .
H21_26 H 0.992720 0.163544 0.524132 0.047 Uiso 1 1 calc R U . . .
C22_26 C 1.0708(8) 0.1618(6) 0.4708(6) 0.043(5) Uani 1 1 d DG U . . .
H22_26 H 1.056757 0.182951 0.447766 0.052 Uiso 1 1 calc R U . . .
C23_26 C 1.1302(8) 0.1418(6) 0.4594(5) 0.049(5) Uani 1 1 d DG U . . .
H23_26 H 1.155843 0.149561 0.428766 0.058 Uiso 1 1 calc R U . . .
C24_26 C 1.1512(6) 0.1101(6) 0.4937(6) 0.044(4) Uani 1 1 d DG U . . .
H24_26 H 1.190891 0.096763 0.486131 0.053 Uiso 1 1 calc R U . . .
P1_26 P 1.1376(3) 0.0536(2) 0.5815(2) 0.0304(14) Uani 1 1 d D U . . .
C1_27 C 0.3474(7) 0.0275(4) 0.8085(7) 0.044(4) Uani 1 1 d DG U . . .
C2_27 C 0.3876(6) 0.0626(6) 0.8170(7) 0.050(5) Uani 1 1 d DG U . . .
H2_27 H 0.429361 0.054981 0.814772 0.060 Uiso 1 1 calc R U . . .
C3_27 C 0.3654(8) 0.1090(5) 0.8289(8) 0.055(5) Uani 1 1 d DG U . . .
H3_27 H 0.392276 0.132502 0.834653 0.066 Uiso 1 1 calc R U . . .
C4_27 C 0.3030(9) 0.1203(4) 0.8323(8) 0.055(5) Uani 1 1 d DG U . . .
H4_27 H 0.288117 0.151422 0.840264 0.066 Uiso 1 1 calc R U . . .
C5_27 C 0.2628(7) 0.0852(6) 0.8237(8) 0.050(5) Uani 1 1 d DG U . . .
H5_27 H 0.221042 0.092819 0.825994 0.060 Uiso 1 1 calc R U . . .
C6_27 C 0.2850(7) 0.0388(5) 0.8118(7) 0.047(5) Uani 1 1 d DG U . . .
H6_27 H 0.258126 0.015297 0.806114 0.056 Uiso 1 1 calc R U . . .
C7_27 C 0.4503(5) -0.0443(6) 0.8004(6) 0.042(4) Uani 1 1 d DG U . . .
C8_27 C 0.4620(6) -0.0830(6) 0.8320(6) 0.046(4) Uani 1 1 d DG U . . .
H8_27 H 0.429314 -0.101430 0.850186 0.055 Uiso 1 1 calc R U . . .
C9_27 C 0.5224(8) -0.0943(6) 0.8365(7) 0.047(5) Uani 1 1 d DG U . . .
H9_27 H 0.530139 -0.120238 0.857676 0.057 Uiso 1 1 calc R U . . .
C10_27 C 0.5711(6) -0.0668(7) 0.8093(7) 0.046(5) Uani 1 1 d DG U . . .
H10_27 H 0.611560 -0.074336 0.812336 0.055 Uiso 1 1 calc R U . . .
C11_27 C 0.5595(6) -0.0280(6) 0.7777(6) 0.045(5) Uani 1 1 d DG U . . .
H11_27 H 0.592154 -0.009627 0.759506 0.054 Uiso 1 1 calc R U . . .
C12_27 C 0.4991(7) -0.0168(5) 0.7732(6) 0.041(4) Uani 1 1 d DG U . . .
H12_27 H 0.491329 0.009182 0.752015 0.050 Uiso 1 1 calc R U . . .
C13_27 C 0.3762(8) -0.0379(6) 0.7247(4) 0.043(4) Uani 1 1 d DG U . . .
C14_27 C 0.4136(8) -0.0740(6) 0.7003(6) 0.050(5) Uani 1 1 d DG U . . .
H14_27 H 0.438316 -0.093610 0.717228 0.060 Uiso 1 1 calc R U . . .
C15_27 C 0.4141(9) -0.0810(7) 0.6507(6) 0.056(5) Uani 1 1 d DG U . . .
H15_27 H 0.439185 -0.105200 0.634356 0.067 Uiso 1 1 calc R U . . .
C16_27 C 0.3772(9) -0.0518(7) 0.6254(5) 0.058(5) Uani 1 1 d DG U . . .
H16_27 H 0.377559 -0.056399 0.592140 0.070 Uiso 1 1 calc R U . . .
C17_27 C 0.3398(9) -0.0156(7) 0.6497(6) 0.057(5) Uani 1 1 d DG U . . .
H17_27 H 0.315063 0.003992 0.632796 0.068 Uiso 1 1 calc R U . . .
C18_27 C 0.3392(8) -0.0086(6) 0.6994(6) 0.052(5) Uani 1 1 d DG U . . .
H18_27 H 0.314193 0.015582 0.715668 0.062 Uiso 1 1 calc R U . . .
C19_27 C 0.3218(8) -0.0753(6) 0.8252(6) 0.054(4) Uani 1 1 d DG U . . .
C20_27 C 0.3025(9) -0.1147(6) 0.8031(6) 0.061(5) Uani 1 1 d DG U . . .
H20_27 H 0.316992 -0.118723 0.769422 0.073 Uiso 1 1 calc R U . . .
C21_27 C 0.2615(10) -0.1480(6) 0.8315(8) 0.068(5) Uani 1 1 d DG U . . .
H21_27 H 0.248589 -0.174321 0.816724 0.082 Uiso 1 1 calc R U . . .
C22_27 C 0.2398(9) -0.1419(7) 0.8819(8) 0.070(6) Uani 1 1 d DG U . . .
H22_27 H 0.212405 -0.164207 0.900825 0.083 Uiso 1 1 calc R U . . .
C23_27 C 0.2591(9) -0.1025(8) 0.9039(6) 0.066(5) Uani 1 1 d DG U . . .
H23_27 H 0.244623 -0.098494 0.937624 0.080 Uiso 1 1 calc R U . . .
C24_27 C 0.3001(9) -0.0692(6) 0.8756(6) 0.059(5) Uani 1 1 d DG U . . .
H24_27 H 0.313026 -0.042895 0.890322 0.071 Uiso 1 1 calc R U . . .
P1_27 P 0.3746(3) -0.0318(2) 0.7891(3) 0.0408(17) Uani 1 1 d D U . . .
C1_24 C 0.9291(7) 0.4844(10) 0.7615(9) 0.053(4) Uani 1 1 d D U . . .
C2_24 C 0.9754(8) 0.4583(10) 0.7321(10) 0.058(5) Uani 1 1 d D U . . .
H2_24 H 0.965144 0.438299 0.709036 0.070 Uiso 1 1 calc R U . . .
C3_24 C 1.0374(8) 0.4611(12) 0.7363(10) 0.068(5) Uani 1 1 d D U . . .
H3_24 H 1.068906 0.446475 0.713829 0.082 Uiso 1 1 calc R U . . .
C4_24 C 1.0503(7) 0.4862(13) 0.7744(11) 0.074(5) Uani 1 1 d D U . . .
C5_24 C 1.0053(8) 0.5075(12) 0.8078(10) 0.072(5) Uani 1 1 d D U . . .
H5_24 H 1.014607 0.521157 0.835419 0.086 Uiso 1 1 calc R U . . .
C6_24 C 0.9450(7) 0.5085(12) 0.8003(9) 0.066(5) Uani 1 1 d D U . . .
Cl1_24 Cl 0.8887(5) 0.5361(5) 0.8434(4) 0.110(4) Uani 1 1 d D U . . .
Cl2_24 Cl 1.1262(5) 0.4885(5) 0.7827(5) 0.118(4) Uani 1 1 d D U . . .
S1_24 S 0.8530(3) 0.4873(3) 0.7499(3) 0.0411(17) Uani 1 1 d D U . . .
C1_28 C 0.1557(8) 0.1730(6) 1.1122(9) 0.074(5) Uani 1 1 d DG U . . .
C2_28 C 0.1745(8) 0.1293(7) 1.1329(9) 0.075(5) Uani 1 1 d DG U . . .
H2_28 H 0.214528 0.125862 1.138587 0.090 Uiso 1 1 calc R U . . .
C3_28 C 0.1335(11) 0.0909(6) 1.1451(9) 0.079(6) Uani 1 1 d DG U . . .
H3_28 H 0.146091 0.061663 1.158996 0.095 Uiso 1 1 calc R U . . .
C4_28 C 0.0737(10) 0.0961(7) 1.1366(10) 0.088(6) Uani 1 1 d DG U . . .
H4_28 H 0.046285 0.070327 1.144792 0.106 Uiso 1 1 calc R U . . .
C5_28 C 0.0549(8) 0.1397(8) 1.1159(10) 0.090(6) Uani 1 1 d DG U . . .
H5_28 H 0.014917 0.143190 1.110181 0.108 Uiso 1 1 calc R U . . .
C6_28 C 0.0959(9) 0.1782(6) 1.1036(9) 0.084(6) Uani 1 1 d DG U . . .
H6_28 H 0.083354 0.207390 1.089772 0.101 Uiso 1 1 calc R U . . .
C7_28 C 0.1684(9) 0.2720(6) 1.0690(8) 0.076(5) Uani 1 1 d DG U . . .
C8_28 C 0.1248(10) 0.2995(8) 1.1002(7) 0.080(6) Uani 1 1 d DG U . . .
H8_28 H 0.117030 0.292600 1.134367 0.096 Uiso 1 1 calc R U . . .
C9_28 C 0.0929(10) 0.3373(7) 1.0803(9) 0.081(6) Uani 1 1 d DG U . . .
H9_28 H 0.063803 0.355691 1.101166 0.097 Uiso 1 1 calc R U . . .
C10_28 C 0.1046(11) 0.3476(7) 1.0292(10) 0.082(6) Uani 1 1 d DG U . . .
H10_28 H 0.083252 0.372885 1.015935 0.098 Uiso 1 1 calc R U . . .
C11_28 C 0.1481(12) 0.3201(8) 0.9981(7) 0.083(6) Uani 1 1 d DG U . . .
H11_28 H 0.155928 0.326987 0.963904 0.100 Uiso 1 1 calc R U . . .
C12_28 C 0.1800(10) 0.2823(7) 1.0180(7) 0.079(6) Uani 1 1 d DG U . . .
H12_28 H 0.209156 0.263896 0.997103 0.095 Uiso 1 1 calc R U . . .
C13_28 C 0.2419(12) 0.2433(9) 1.1416(8) 0.105(5) Uani 1 1 d DG U . . .
C14_28 C 0.2387(14) 0.2926(8) 1.1507(10) 0.118(7) Uani 1 1 d DG U . . .
H14_28 H 0.219688 0.314389 1.131198 0.142 Uiso 1 1 calc R U . . .
C15_28 C 0.2638(16) 0.3092(9) 1.1888(11) 0.128(7) Uani 1 1 d DG U . . .
H15_28 H 0.261619 0.342193 1.194836 0.154 Uiso 1 1 calc R U . . .
C16_28 C 0.2921(15) 0.2766(13) 1.2179(9) 0.132(8) Uani 1 1 d DG U . . .
H16_28 H 0.308946 0.287764 1.243369 0.158 Uiso 1 1 calc R U . . .
C17_28 C 0.2954(15) 0.2273(12) 1.2088(10) 0.131(7) Uani 1 1 d DG U . . .
H17_28 H 0.314343 0.205530 1.228264 0.157 Uiso 1 1 calc R U . . .
C18_28 C 0.2702(14) 0.2107(8) 1.1707(10) 0.121(7) Uani 1 1 d DG U . . .
H18_28 H 0.272413 0.177724 1.164626 0.146 Uiso 1 1 calc R U . . .
C19_28 C 0.2721(8) 0.2007(8) 1.0465(7) 0.078(5) Uani 1 1 d DG U . . .
C20_28 C 0.2607(8) 0.1679(8) 1.0130(8) 0.084(6) Uani 1 1 d DG U . . .
H20_28 H 0.220716 0.156994 1.014908 0.101 Uiso 1 1 calc R U . . .
C21_28 C 0.3091(12) 0.1515(8) 0.9767(7) 0.088(6) Uani 1 1 d DG U . . .
H21_28 H 0.301478 0.129527 0.954345 0.106 Uiso 1 1 calc R U . . .
C22_28 C 0.3689(10) 0.1678(9) 0.9739(7) 0.088(6) Uani 1 1 d DG U . . .
H22_28 H 0.401249 0.156796 0.949603 0.105 Uiso 1 1 calc R U . . .
C23_28 C 0.3803(7) 0.2006(9) 1.0073(9) 0.086(6) Uani 1 1 d DG U . . .
H23_28 H 0.420257 0.211533 1.005424 0.103 Uiso 1 1 calc R U . . .
C24_28 C 0.3319(9) 0.2171(7) 1.0436(8) 0.082(6) Uani 1 1 d DG U . . .
H24_28 H 0.339496 0.239000 1.065987 0.098 Uiso 1 1 calc R U . . .
P1_28 P 0.2093(4) 0.2222(4) 1.0927(4) 0.072(2) Uani 1 1 d D U . . .

loop_
_atom_site_aniso_label
_atom_site_aniso_U_11
_atom_site_aniso_U_22
_atom_site_aniso_U_33
_atom_site_aniso_U_23
_atom_site_aniso_U_13
_atom_site_aniso_U_12
Au01 0.0209(5) 0.0191(4) 0.0178(5) -0.0087(4) -0.0043(4) 0.0007(4)
Au02 0.0253(5) 0.0258(5) 0.0256(6) -0.0053(4) -0.0046(5) 0.0032(4)
Au03 0.0266(5) 0.0282(5) 0.0240(5) -0.0085(4) -0.0064(5) -0.0004(4)
Au04 0.0266(5) 0.0248(5) 0.0256(6) -0.0082(4) -0.0050(5) 0.0015(4)
Au05 0.0277(5) 0.0260(5) 0.0270(6) -0.0102(4) -0.0048(5) 0.0024(4)
Au06 0.0230(5) 0.0304(5) 0.0275(6) -0.0062(4) -0.0044(5) 0.0016(4)
Au07 0.0291(5) 0.0270(5) 0.0242(6) -0.0051(4) -0.0050(5) -0.0002(4)
Au08 0.0291(5) 0.0298(5) 0.0246(6) -0.0107(4) -0.0051(5) 0.0031(4)
Au09 0.0321(6) 0.0271(5) 0.0270(6) -0.0082(4) -0.0055(5) -0.0018(4)
Au10 0.0352(6) 0.0309(5) 0.0262(6) -0.0089(4) -0.0101(5) 0.0030(4)
Au11 0.0294(5) 0.0310(5) 0.0273(6) -0.0038(4) -0.0037(5) -0.0007(4)
Au12 0.0319(6) 0.0299(5) 0.0265(6) -0.0069(4) -0.0060(5) 0.0037(4)
Au13 0.0299(5) 0.0326(5) 0.0311(6) -0.0141(4) -0.0059(5) 0.0038(4)
Au14 0.0262(5) 0.0335(5) 0.0358(6) -0.0106(5) -0.0080(5) 0.0013(4)
Au15 0.0249(5) 0.0368(6) 0.0349(6) -0.0044(5) -0.0075(5) -0.0010(4)
Au16 0.0319(6) 0.0333(5) 0.0294(6) -0.0108(4) -0.0048(5) 0.0056(4)
Au17 0.0324(6) 0.0315(5) 0.0281(6) -0.0037(4) -0.0041(5) -0.0020(4)
Au18 0.0332(6) 0.0312(5) 0.0352(6) -0.0065(5) -0.0074(5) 0.0037(4)
Au19 0.0362(6) 0.0341(5) 0.0269(6) -0.0093(4) -0.0097(5) 0.0010(5)
Au20 0.0354(6) 0.0345(6) 0.0373(7) -0.0102(5) -0.0069(5) -0.0038(5)
Au21 0.0219(5) 0.0221(4) 0.0169(5) -0.0050(4) -0.0052(4) 0.0000(4)
Au22 0.0167(4) 0.0208(4) 0.0200(5) -0.0059(4) -0.0025(4) -0.0011(3)
Au23 0.0167(4) 0.0196(4) 0.0253(5) -0.0094(4) -0.0039(4) 0.0035(3)
Au24 0.0280(5) 0.0262(5) 0.0220(5) -0.0055(4) -0.0063(5) 0.0044(4)
Au25 0.0268(5) 0.0251(5) 0.0227(5) -0.0080(4) -0.0045(5) 0.0004(4)
Au26 0.0239(5) 0.0241(5) 0.0293(6) -0.0112(4) -0.0046(5) 0.0005(4)
Au27 0.0218(5) 0.0283(5) 0.0267(6) -0.0102(4) -0.0043(5) 0.0017(4)
Au28 0.0248(5) 0.0280(5) 0.0279(6) -0.0089(4) -0.0055(5) 0.0032(4)
Cu01 0.0313(17) 0.0263(15) 0.0244(18) -0.0074(13) -0.0043(15) 0.0022(13)
Cu02 0.0289(17) 0.0302(16) 0.0272(18) -0.0078(13) -0.0034(15) -0.0014(13)
Cu03 0.0314(17) 0.0317(16) 0.0241(18) -0.0100(13) -0.0048(15) 0.0023(14)
Cu04 0.0308(17) 0.0266(15) 0.0302(19) -0.0091(13) -0.0059(16) 0.0035(13)
Cu05 0.0283(17) 0.0292(16) 0.0271(18) -0.0063(13) -0.0044(15) 0.0001(13)
Cu06 0.0285(17) 0.0336(17) 0.0324(19) -0.0086(14) -0.0050(16) 0.0002(14)
Cu07 0.0328(18) 0.0291(16) 0.0326(19) -0.0090(14) -0.0088(16) 0.0029(14)
Cu08 0.0305(17) 0.0262(15) 0.0291(18) -0.0073(13) -0.0082(15) 0.0009(13)
Cu09 0.0273(17) 0.0306(16) 0.0295(19) -0.0067(14) -0.0077(15) -0.0004(13)
Cu10 0.0309(18) 0.0343(17) 0.0302(19) -0.0053(14) -0.0102(16) -0.0011(14)
Cu11 0.0314(18) 0.0298(16) 0.034(2) -0.0092(14) -0.0077(16) 0.0029(14)
Cu12 0.0319(18) 0.0305(16) 0.034(2) -0.0083(14) -0.0091(16) 0.0055(14)
C1_1 0.034(7) 0.024(6) 0.050(7) -0.010(6) -0.012(6) 0.005(6)
C2_1 0.031(8) 0.032(8) 0.056(9) -0.005(8) -0.015(8) 0.004(7)
C3_1 0.028(8) 0.032(8) 0.062(10) -0.001(8) -0.014(8) 0.003(7)
C4_1 0.031(8) 0.031(8) 0.069(9) -0.007(8) -0.020(8) 0.011(7)
C5_1 0.036(8) 0.033(8) 0.061(9) -0.008(8) -0.019(8) 0.012(7)
C6_1 0.039(8) 0.028(7) 0.053(8) -0.007(7) -0.018(7) 0.010(7)
Cl1_1 0.064(5) 0.078(6) 0.040(5) -0.003(4) -0.011(4) 0.011(5)
Cl2_1 0.039(4) 0.057(5) 0.112(8) -0.019(5) -0.034(5) 0.000(4)
S1_1 0.028(3) 0.027(3) 0.042(4) -0.006(3) -0.009(3) 0.005(3)
C1_2 0.031(6) 0.029(6) 0.041(7) -0.017(6) -0.014(6) 0.010(6)
C2_2 0.025(8) 0.027(8) 0.050(9) -0.011(7) -0.009(8) 0.010(7)
C3_2 0.022(8) 0.028(8) 0.046(9) -0.009(7) -0.005(8) 0.009(7)
C4_2 0.026(8) 0.038(8) 0.045(9) -0.015(7) -0.005(7) 0.008(7)
C5_2 0.029(8) 0.043(8) 0.051(9) -0.020(8) -0.013(8) 0.003(7)
C6_2 0.034(7) 0.041(8) 0.053(8) -0.026(7) -0.017(7) 0.006(7)
Cl1_2 0.040(4) 0.090(6) 0.106(8) -0.066(6) -0.031(5) 0.012(4)
Cl2_2 0.034(4) 0.059(5) 0.048(5) -0.022(4) 0.004(4) 0.007(3)
S1_2 0.032(3) 0.030(3) 0.033(4) -0.013(3) -0.010(3) 0.015(3)
C1_3 0.035(7) 0.033(6) 0.018(6) -0.011(6) -0.002(6) 0.002(6)
C2_3 0.040(8) 0.036(8) 0.015(8) -0.007(7) -0.004(7) 0.001(7)
C3_3 0.040(8) 0.041(8) 0.021(8) -0.001(7) -0.002(8) 0.003(8)
C4_3 0.041(8) 0.040(8) 0.026(8) -0.008(7) 0.004(8) 0.004(7)
C5_3 0.040(8) 0.039(8) 0.027(8) -0.008(7) 0.003(8) 0.000(7)
C6_3 0.037(8) 0.036(7) 0.027(8) -0.009(7) 0.001(7) -0.002(7)
Cl1_3 0.033(4) 0.045(4) 0.064(5) -0.013(4) -0.017(4) -0.002(3)
Cl2_3 0.070(6) 0.060(5) 0.049(5) -0.020(4) 0.016(5) 0.012(4)
S1_3 0.032(3) 0.031(3) 0.028(4) -0.015(3) -0.007(3) 0.009(3)
C1_4 0.033(7) 0.034(7) 0.036(7) -0.016(6) -0.012(6) 0.003(6)
C2_4 0.034(8) 0.041(8) 0.042(9) -0.013(8) -0.012(8) 0.009(7)
C3_4 0.043(9) 0.043(9) 0.052(10) -0.011(8) -0.009(8) 0.011(8)
C4_4 0.051(9) 0.041(8) 0.065(9) -0.015(8) -0.011(8) 0.011(8)
C5_4 0.044(9) 0.040(8) 0.061(10) -0.014(8) -0.010(8) 0.008(8)
C6_4 0.036(8) 0.036(7) 0.047(8) -0.019(7) -0.012(7) 0.000(7)
Cl1_4 0.051(5) 0.051(4) 0.050(5) -0.031(4) 0.010(4) -0.004(4)
Cl2_4 0.089(7) 0.041(5) 0.120(9) -0.001(5) -0.015(7) 0.019(5)
S1_4 0.029(3) 0.035(3) 0.034(4) -0.012(3) -0.007(3) -0.004(3)
C1_5 0.042(7) 0.023(6) 0.033(7) -0.013(6) -0.013(6) 0.006(6)
C2_5 0.044(8) 0.030(8) 0.037(8) -0.012(7) -0.014(8) 0.000(7)
C3_5 0.048(9) 0.033(8) 0.045(9) -0.003(8) -0.012(8) 0.003(8)
C4_5 0.055(9) 0.030(8) 0.051(9) -0.005(7) -0.015(8) 0.008(7)
C5_5 0.056(9) 0.026(8) 0.045(9) -0.011(8) -0.011(8) 0.012(8)
C6_5 0.055(8) 0.030(7) 0.034(8) -0.020(7) -0.013(7) 0.011(7)
Cl1_5 0.114(8) 0.062(5) 0.032(4) -0.022(4) -0.010(5) 0.043(5)
Cl2_5 0.090(7) 0.043(4) 0.083(7) 0.014(4) -0.032(6) 0.009(4)
S1_5 0.033(3) 0.020(3) 0.034(4) -0.012(3) -0.010(3) 0.009(3)
C1_6 0.044(7) 0.037(7) 0.024(7) -0.004(6) -0.016(6) 0.003(6)
C2_6 0.046(9) 0.041(8) 0.023(8) -0.005(7) -0.016(7) 0.002(8)
C3_6 0.049(9) 0.043(9) 0.030(8) 0.005(8) -0.017(8) 0.001(8)
C4_6 0.058(9) 0.047(8) 0.028(8) 0.005(7) -0.010(8) -0.004(8)
C5_6 0.056(9) 0.046(9) 0.029(8) -0.002(8) -0.012(8) -0.003(8)
C6_6 0.052(8) 0.041(8) 0.031(8) -0.006(7) -0.013(7) -0.002(7)
Cl1_6 0.082(6) 0.041(4) 0.040(5) -0.020(3) -0.007(4) -0.009(4)
Cl2_6 0.094(7) 0.073(6) 0.048(5) 0.008(5) 0.004(5) -0.024(5)
S1_6 0.035(4) 0.028(3) 0.026(4) -0.010(3) -0.007(3) 0.006(3)
C1_7 0.039(7) 0.028(6) 0.023(7) -0.006(6) -0.001(6) -0.002(6)
C2_7 0.039(8) 0.033(8) 0.022(8) -0.003(7) 0.001(7) -0.006(7)
C3_7 0.038(9) 0.039(8) 0.021(8) -0.002(7) 0.001(8) 0.000(7)
C4_7 0.043(8) 0.041(8) 0.025(8) 0.004(7) -0.001(7) 0.003(7)
C5_7 0.043(9) 0.038(8) 0.028(8) 0.002(7) 0.004(8) -0.001(8)
C6_7 0.042(8) 0.034(7) 0.027(8) -0.004(7) -0.001(7) 0.002(7)
Cl1_7 0.052(5) 0.055(5) 0.051(5) 0.021(4) 0.013(4) 0.008(4)
Cl2_7 0.073(6) 0.044(4) 0.056(5) 0.016(4) -0.012(5) 0.012(4)
S1_7 0.039(4) 0.025(3) 0.025(4) -0.003(3) 0.000(3) -0.002(3)
C1_8 0.032(7) 0.027(6) 0.031(7) -0.005(6) -0.004(6) 0.000(6)
C2_8 0.035(8) 0.025(7) 0.031(8) -0.005(7) -0.003(7) -0.006(7)
C3_8 0.040(8) 0.029(8) 0.035(9) -0.006(7) 0.001(8) -0.009(7)
C4_8 0.045(8) 0.030(7) 0.035(8) -0.008(7) 0.007(8) -0.005(7)
C5_8 0.040(8) 0.029(8) 0.035(9) -0.009(7) 0.003(8) 0.001(7)
C6_8 0.036(8) 0.028(7) 0.030(8) -0.009(7) -0.001(7) 0.003(7)
Cl1_8 0.074(6) 0.046(4) 0.046(5) 0.001(4) -0.030(4) 0.007(4)
Cl2_8 0.087(6) 0.031(4) 0.052(5) -0.009(3) 0.002(5) -0.017(4)
S1_8 0.030(3) 0.029(3) 0.031(4) -0.005(3) -0.009(3) 0.003(3)
C1_9 0.037(7) 0.036(7) 0.035(7) 0.004(6) -0.011(6) 0.000(6)
C2_9 0.040(8) 0.037(8) 0.041(9) 0.004(8) -0.013(8) -0.007(7)
C3_9 0.046(9) 0.042(8) 0.052(9) 0.003(8) -0.021(8) -0.013(8)
C4_9 0.047(8) 0.038(8) 0.055(9) 0.002(8) -0.022(8) -0.009(7)
C5_9 0.042(9) 0.037(8) 0.045(9) 0.004(8) -0.022(8) 0.002(8)
C6_9 0.041(8) 0.039(8) 0.036(8) 0.005(7) -0.022(7) 0.003(7)
Cl1_9 0.075(6) 0.054(4) 0.036(4) -0.002(3) -0.028(4) 0.007(4)
Cl2_9 0.075(6) 0.036(4) 0.094(7) 0.001(4) -0.025(6) -0.017(4)
S1_9 0.031(3) 0.030(3) 0.029(4) -0.005(3) -0.003(3) 0.004(3)
C1_10 0.036(7) 0.030(6) 0.023(6) -0.010(6) -0.011(6) 0.005(6)
C2_10 0.040(8) 0.029(8) 0.021(8) -0.017(7) -0.011(7) 0.006(7)
C3_10 0.044(9) 0.032(8) 0.025(8) -0.014(7) -0.007(8) 0.008(7)
C4_10 0.044(8) 0.037(8) 0.027(8) -0.015(7) -0.012(7) 0.010(7)
C5_10 0.045(8) 0.035(8) 0.029(8) -0.007(7) -0.015(7) 0.007(7)
C6_10 0.042(8) 0.030(7) 0.026(7) -0.003(7) -0.015(7) 0.004(7)
Cl1_10 0.060(5) 0.039(4) 0.039(4) 0.006(3) -0.004(4) 0.011(3)
Cl2_10 0.070(6) 0.063(5) 0.041(5) -0.012(4) 0.008(4) 0.029(4)
S1_10 0.034(4) 0.030(3) 0.027(4) -0.013(3) -0.009(3) 0.006(3)
C1_11 0.039(7) 0.033(7) 0.029(7) -0.008(6) -0.005(6) 0.003(6)
C2_11 0.038(8) 0.036(8) 0.030(8) -0.013(7) -0.005(8) 0.005(7)
C3_11 0.043(9) 0.033(8) 0.029(8) -0.010(7) -0.004(8) 0.006(8)
C4_11 0.056(9) 0.037(8) 0.035(8) -0.018(7) -0.002(8) 0.002(7)
C5_11 0.052(9) 0.037(8) 0.029(8) -0.015(7) -0.007(8) -0.002(8)
C6_11 0.046(8) 0.038(8) 0.032(8) -0.011(7) -0.009(7) 0.006(7)
Cl1_11 0.069(6) 0.081(6) 0.053(5) -0.023(4) -0.036(5) 0.024(5)
Cl2_11 0.098(7) 0.059(5) 0.051(5) -0.032(4) 0.008(5) 0.017(5)
S1_11 0.032(3) 0.035(3) 0.023(3) -0.007(3) -0.007(3) 0.001(3)
C1_12 0.037(7) 0.028(6) 0.032(7) -0.017(6) -0.003(6) 0.000(6)
C2_12 0.036(8) 0.029(8) 0.033(8) -0.015(7) -0.002(7) -0.005(7)
C3_12 0.040(8) 0.030(8) 0.036(8) -0.019(7) -0.008(8) -0.006(7)
C4_12 0.048(8) 0.039(8) 0.041(8) -0.022(7) -0.009(8) 0.000(7)
C5_12 0.046(9) 0.036(8) 0.039(9) -0.026(7) -0.009(8) 0.003(8)
C6_12 0.045(8) 0.029(7) 0.037(8) -0.022(7) -0.005(7) 0.002(7)
Cl1_12 0.082(6) 0.030(4) 0.052(5) -0.008(3) -0.014(5) -0.016(4)
Cl2_12 0.059(5) 0.057(4) 0.047(5) -0.025(4) -0.026(4) -0.002(4)
S1_12 0.034(3) 0.025(3) 0.026(4) -0.010(3) -0.004(3) 0.002(3)
C1_13 0.024(6) 0.024(6) 0.025(7) -0.007(6) 0.003(6) -0.002(6)
C2_13 0.038(8) 0.027(8) 0.030(8) -0.002(7) 0.001(8) 0.000(7)
C3_13 0.042(9) 0.032(8) 0.034(9) -0.003(7) 0.002(8) -0.003(8)
C4_13 0.044(8) 0.037(8) 0.035(8) -0.005(7) 0.002(8) -0.007(7)
C5_13 0.035(8) 0.040(8) 0.035(9) -0.008(8) 0.002(8) -0.002(8)
C6_13 0.028(7) 0.030(7) 0.032(8) -0.011(7) 0.000(7) -0.001(7)
Cl1_13 0.034(4) 0.052(4) 0.055(5) 0.007(4) -0.012(4) 0.001(3)
Cl2_13 0.078(6) 0.070(6) 0.047(5) 0.016(4) 0.011(5) -0.013(5)
S1_13 0.022(3) 0.030(3) 0.022(3) -0.004(3) 0.002(3) 0.000(3)
C1_14 0.032(7) 0.037(7) 0.024(7) -0.016(6) -0.006(6) 0.009(6)
C2_14 0.037(8) 0.046(8) 0.035(8) -0.013(7) -0.010(8) 0.010(8)
C3_14 0.045(9) 0.053(9) 0.038(9) -0.012(8) -0.013(8) 0.004(8)
C4_14 0.047(8) 0.061(9) 0.034(8) -0.011(8) -0.016(8) 0.005(8)
C5_14 0.039(8) 0.050(9) 0.030(8) -0.005(8) -0.011(8) 0.006(8)
C6_14 0.035(8) 0.042(8) 0.030(8) -0.007(7) -0.007(7) 0.007(7)
Cl1_14 0.050(4) 0.041(4) 0.046(5) -0.006(3) -0.009(4) 0.017(3)
Cl2_14 0.095(7) 0.102(7) 0.046(5) -0.022(5) -0.040(5) -0.016(6)
S1_14 0.028(3) 0.029(3) 0.016(3) -0.013(2) 0.000(3) 0.004(3)
C1_15 0.029(7) 0.038(7) 0.034(7) -0.009(6) -0.013(6) -0.006(6)
C2_15 0.031(8) 0.051(8) 0.040(9) -0.003(8) -0.009(7) -0.011(7)
C3_15 0.027(8) 0.054(9) 0.043(9) -0.004(8) -0.008(8) -0.009(8)
C4_15 0.025(8) 0.057(8) 0.040(8) -0.011(8) -0.013(7) -0.001(7)
C5_15 0.029(8) 0.047(8) 0.038(9) -0.016(8) -0.012(7) -0.002(7)
C6_15 0.030(7) 0.046(8) 0.039(8) -0.014(7) -0.014(7) -0.002(7)
Cl1_15 0.036(4) 0.082(5) 0.045(5) -0.029(4) -0.010(4) 0.004(4)
Cl2_15 0.030(4) 0.092(6) 0.076(6) -0.022(5) -0.024(4) 0.000(4)
S1_15 0.024(3) 0.030(3) 0.024(3) -0.013(3) -0.007(3) 0.000(2)
C1_16 0.055(7) 0.021(6) 0.037(7) -0.006(6) -0.026(6) 0.004(6)
C2_16 0.058(9) 0.026(8) 0.040(8) -0.003(7) -0.033(8) 0.002(7)
C3_16 0.066(9) 0.031(8) 0.042(9) -0.006(7) -0.035(8) 0.002(8)
C4_16 0.074(9) 0.036(8) 0.045(8) -0.003(7) -0.035(8) 0.007(8)
C5_16 0.080(10) 0.036(8) 0.053(9) 0.002(8) -0.036(8) 0.016(8)
C6_16 0.081(9) 0.027(7) 0.050(8) -0.004(7) -0.037(8) 0.016(7)
Cl1_16 0.189(11) 0.037(4) 0.089(8) -0.010(5) -0.071(8) 0.038(6)
Cl2_16 0.086(7) 0.084(6) 0.048(5) -0.004(4) -0.042(5) 0.010(5)
S1_16 0.037(4) 0.024(3) 0.032(4) -0.002(3) -0.009(3) 0.002(3)
C1_17 0.026(6) 0.027(6) 0.027(7) -0.004(6) -0.004(6) -0.002(6)
C2_17 0.030(8) 0.032(8) 0.031(8) -0.004(7) -0.002(7) -0.002(7)
C3_17 0.032(8) 0.034(8) 0.036(9) -0.004(7) -0.004(8) 0.006(7)
C4_17 0.039(8) 0.034(8) 0.037(8) 0.003(7) -0.011(7) 0.008(7)
C5_17 0.036(8) 0.033(8) 0.036(9) 0.000(7) -0.004(8) -0.004(7)
C6_17 0.027(7) 0.027(7) 0.032(8) -0.006(7) -0.005(7) -0.005(6)
Cl1_17 0.030(4) 0.042(4) 0.054(5) 0.003(3) -0.001(4) -0.004(3)
Cl2_17 0.080(6) 0.049(5) 0.060(6) 0.008(4) -0.020(5) 0.025(4)
S1_17 0.026(3) 0.024(3) 0.026(3) -0.011(3) -0.002(3) 0.009(2)
C1_18 0.043(7) 0.029(6) 0.023(7) -0.005(6) -0.002(6) 0.004(6)
C2_18 0.044(8) 0.037(8) 0.030(8) -0.009(7) -0.008(8) 0.004(7)
C3_18 0.047(9) 0.039(8) 0.034(8) -0.013(8) -0.009(8) -0.001(8)
C4_18 0.047(8) 0.032(7) 0.032(8) -0.017(7) -0.004(8) 0.002(7)
C5_18 0.048(9) 0.028(8) 0.034(8) -0.007(7) 0.002(8) 0.007(8)
C6_18 0.044(8) 0.028(7) 0.029(8) -0.007(7) -0.001(7) 0.004(7)
Cl1_18 0.036(4) 0.043(4) 0.056(5) -0.009(3) -0.009(4) 0.006(3)
Cl2_18 0.060(5) 0.036(4) 0.060(5) -0.019(4) 0.014(4) -0.011(4)
S1_18 0.036(4) 0.028(3) 0.019(3) -0.005(3) -0.003(3) 0.001(3)
C1_19 0.034(7) 0.048(7) 0.046(7) 0.000(7) -0.009(6) -0.005(6)
C2_19 0.029(8) 0.036(8) 0.040(9) -0.011(8) -0.009(7) -0.001(7)
C3_19 0.029(8) 0.038(8) 0.041(9) -0.011(8) -0.001(8) 0.004(7)
C4_19 0.032(8) 0.045(8) 0.051(9) -0.006(8) 0.002(8) 0.003(7)
C5_19 0.034(9) 0.055(9) 0.058(9) 0.000(8) -0.004(8) -0.005(8)
C6_19 0.036(8) 0.060(8) 0.056(9) 0.008(8) -0.009(8) -0.007(7)
Cl1_19 0.052(6) 0.150(9) 0.102(8) 0.029(7) -0.044(6) -0.033(6)
Cl2_19 0.041(4) 0.058(5) 0.075(6) 0.007(4) 0.008(5) -0.006(4)
S1_19 0.030(4) 0.043(4) 0.036(4) -0.006(3) -0.010(3) -0.006(3)
C1_20 0.040(7) 0.040(7) 0.031(7) -0.009(6) -0.018(6) 0.002(6)
C2_20 0.045(9) 0.041(8) 0.034(8) -0.008(8) -0.018(7) 0.002(8)
C3_20 0.047(9) 0.047(9) 0.040(9) -0.005(8) -0.021(8) 0.006(8)
C4_20 0.044(8) 0.060(9) 0.045(8) -0.005(8) -0.023(7) 0.004(8)
C5_20 0.043(9) 0.062(9) 0.039(9) -0.003(8) -0.022(8) 0.004(8)
C6_20 0.047(8) 0.062(8) 0.034(8) -0.003(7) -0.019(7) 0.003(8)
Cl1_20 0.079(7) 0.143(9) 0.041(5) 0.006(6) -0.015(5) 0.000(6)
Cl2_20 0.046(5) 0.110(7) 0.079(7) -0.001(6) -0.037(5) -0.002(5)
S1_20 0.032(3) 0.028(3) 0.031(4) -0.009(3) -0.004(3) 0.000(3)
C1_21 0.036(7) 0.024(6) 0.034(7) -0.006(6) -0.013(6) 0.000(6)
C2_21 0.034(8) 0.028(7) 0.036(8) -0.006(7) -0.013(7) 0.001(7)
C3_21 0.036(8) 0.034(8) 0.033(8) -0.005(7) -0.013(7) 0.005(7)
C4_21 0.043(8) 0.039(8) 0.035(8) -0.011(7) -0.012(7) -0.003(7)
C5_21 0.042(8) 0.032(8) 0.037(8) -0.012(7) -0.012(8) -0.010(7)
C6_21 0.039(8) 0.027(7) 0.039(8) -0.008(7) -0.012(7) -0.007(7)
Cl1_21 0.061(5) 0.040(4) 0.052(5) -0.001(3) -0.020(4) -0.019(4)
Cl2_21 0.075(6) 0.065(5) 0.043(5) -0.008(4) -0.035(5) -0.003(4)
S1_21 0.037(4) 0.029(3) 0.029(4) -0.013(3) -0.009(3) 0.003(3)
C1_22 0.033(7) 0.029(6) 0.023(7) -0.008(6) -0.009(6) 0.000(6)
C2_22 0.034(8) 0.031(8) 0.024(8) -0.008(7) -0.004(7) -0.007(7)
C3_22 0.040(8) 0.030(8) 0.026(8) -0.007(7) 0.001(8) -0.007(7)
C4_22 0.046(8) 0.039(8) 0.027(8) -0.011(7) 0.001(7) -0.002(7)
C5_22 0.038(8) 0.033(8) 0.025(8) -0.014(7) -0.002(7) 0.003(7)
C6_22 0.036(8) 0.030(7) 0.027(7) -0.010(7) -0.004(7) 0.000(7)
Cl1_22 0.059(5) 0.030(3) 0.047(5) -0.021(3) 0.005(4) 0.001(3)
Cl2_22 0.075(6) 0.063(5) 0.042(5) -0.006(4) 0.027(5) -0.011(5)
S1_22 0.033(3) 0.028(3) 0.028(4) -0.006(3) -0.007(3) -0.002(3)
C1_23 0.037(7) 0.020(6) 0.033(7) -0.007(6) -0.007(6) 0.004(6)
C2_23 0.038(8) 0.024(7) 0.032(8) -0.013(7) 0.001(8) 0.002(7)
C3_23 0.041(9) 0.024(8) 0.037(9) -0.009(7) 0.002(8) -0.003(7)
C4_23 0.047(8) 0.024(7) 0.045(8) -0.003(7) -0.004(8) -0.002(7)
C5_23 0.044(8) 0.021(7) 0.047(9) -0.001(7) -0.006(8) 0.002(7)
C6_23 0.041(8) 0.022(7) 0.047(8) 0.002(7) -0.009(7) 0.006(7)
Cl1_23 0.041(4) 0.047(4) 0.101(7) 0.007(4) -0.034(5) 0.007(3)
Cl2_23 0.069(5) 0.028(4) 0.080(6) 0.000(4) -0.014(5) -0.012(4)
S1_23 0.037(4) 0.026(3) 0.026(4) -0.007(3) -0.008(3) 0.001(3)
C1_25 0.056(8) 0.038(7) 0.040(7) -0.008(7) -0.021(7) 0.004(7)
C2_25 0.056(9) 0.044(9) 0.045(9) -0.008(8) -0.018(9) 0.000(8)
C3_25 0.057(10) 0.049(9) 0.048(10) -0.009(8) -0.021(9) 0.000(9)
C4_25 0.058(10) 0.053(9) 0.050(10) -0.001(9) -0.021(9) -0.004(9)
C5_25 0.060(10) 0.051(9) 0.050(10) 0.004(9) -0.020(9) -0.001(9)
C6_25 0.057(9) 0.042(8) 0.044(9) 0.003(8) -0.018(9) 0.003(8)
C7_25 0.059(8) 0.050(7) 0.040(7) -0.011(7) -0.018(7) 0.004(7)
C8_25 0.066(10) 0.061(9) 0.043(9) -0.012(9) -0.015(9) 0.003(9)
C9_25 0.067(10) 0.067(10) 0.043(10) -0.010(9) -0.013(9) -0.002(9)
C10_25 0.062(10) 0.065(10) 0.041(10) -0.003(9) -0.013(9) -0.003(9)
C11_25 0.060(10) 0.061(10) 0.040(10) -0.003(9) -0.013(9) -0.002(9)
C12_25 0.058(9) 0.052(9) 0.039(9) -0.011(8) -0.018(9) 0.003(9)
C13_25 0.070(8) 0.042(7) 0.054(8) -0.013(7) -0.034(7) 0.010(7)
C14_25 0.076(10) 0.050(9) 0.062(10) -0.014(9) -0.041(9) 0.012(9)
C15_25 0.080(11) 0.054(10) 0.067(11) -0.012(9) -0.048(10) 0.013(9)
C16_25 0.083(11) 0.054(10) 0.065(11) -0.013(9) -0.049(10) 0.013(9)
C17_25 0.086(11) 0.054(10) 0.062(11) -0.014(9) -0.043(10) 0.014(9)
C18_25 0.083(10) 0.049(9) 0.057(10) -0.012(9) -0.037(9) 0.010(9)
C19_25 0.064(8) 0.046(7) 0.048(8) -0.013(7) -0.014(7) 0.011(7)
C20_25 0.064(10) 0.043(9) 0.050(9) -0.009(8) -0.019(9) 0.010(8)
C21_25 0.066(11) 0.046(9) 0.055(10) -0.002(9) -0.020(9) 0.008(9)
C22_25 0.075(11) 0.053(10) 0.061(11) -0.006(9) -0.012(10) 0.014(9)
C23_25 0.081(11) 0.060(10) 0.061(11) -0.010(9) -0.006(10) 0.021(9)
C24_25 0.074(10) 0.057(9) 0.054(10) -0.010(9) -0.006(9) 0.019(9)
P1_25 0.058(4) 0.040(4) 0.041(4) -0.010(3) -0.019(4) 0.008(3)
C1_26 0.045(7) 0.045(7) 0.028(7) -0.016(6) 0.000(7) -0.005(7)
C2_26 0.048(9) 0.052(9) 0.030(9) -0.012(8) 0.007(8) 0.002(8)
C3_26 0.050(10) 0.060(10) 0.034(10) -0.008(9) 0.010(9) 0.000(9)
C4_26 0.050(10) 0.065(10) 0.034(10) -0.012(9) 0.009(9) -0.009(9)
C5_26 0.051(10) 0.074(10) 0.037(10) -0.012(9) 0.004(9) -0.014(9)
C6_26 0.048(9) 0.064(9) 0.033(9) -0.015(8) 0.003(8) -0.012(8)
C7_26 0.036(7) 0.041(7) 0.027(7) -0.013(6) -0.006(6) 0.002(6)
C8_26 0.034(8) 0.044(8) 0.031(8) -0.006(8) -0.007(8) 0.003(8)
C9_26 0.038(9) 0.054(9) 0.035(9) -0.005(8) -0.002(8) 0.006(8)
C10_26 0.033(9) 0.058(9) 0.036(9) -0.012(8) -0.003(8) 0.006(8)
C11_26 0.032(8) 0.053(9) 0.029(9) -0.021(8) -0.004(8) 0.002(8)
C12_26 0.035(8) 0.048(8) 0.027(8) -0.021(7) -0.006(8) 0.004(7)
C13_26 0.042(7) 0.033(7) 0.035(7) -0.016(6) -0.007(7) 0.005(6)
C14_26 0.048(9) 0.036(8) 0.036(9) -0.017(7) -0.009(8) 0.003(8)
C15_26 0.050(9) 0.038(9) 0.041(9) -0.021(8) -0.012(9) 0.000(8)
C16_26 0.057(10) 0.044(9) 0.052(10) -0.011(8) -0.009(9) -0.002(8)
C17_26 0.059(10) 0.040(9) 0.052(10) -0.011(8) -0.008(9) 0.000(8)
C18_26 0.047(9) 0.034(8) 0.044(9) -0.013(8) -0.008(8) 0.002(8)
C19_26 0.042(7) 0.034(7) 0.033(7) -0.009(6) -0.010(7) 0.006(6)
C20_26 0.040(9) 0.040(8) 0.040(9) -0.009(8) -0.013(8) 0.010(8)
C21_26 0.038(9) 0.039(9) 0.043(9) -0.011(8) -0.013(8) 0.017(8)
C22_26 0.045(9) 0.044(9) 0.041(9) -0.007(8) -0.009(9) 0.016(8)
C23_26 0.049(9) 0.050(9) 0.044(10) -0.003(8) -0.004(9) 0.014(8)
C24_26 0.047(9) 0.044(9) 0.040(9) -0.003(8) -0.007(8) 0.010(8)
P1_26 0.037(3) 0.030(3) 0.024(3) -0.014(3) -0.005(3) 0.003(3)
C1_27 0.050(7) 0.043(7) 0.040(7) -0.006(7) -0.010(7) 0.000(7)
C2_27 0.061(9) 0.049(9) 0.041(9) -0.008(8) -0.010(9) -0.003(8)
C3_27 0.068(10) 0.049(9) 0.047(10) -0.011(9) -0.007(10) 0.000(9)
C4_27 0.066(10) 0.045(9) 0.051(10) -0.012(9) -0.002(10) 0.005(9)
C5_27 0.056(10) 0.042(9) 0.048(10) -0.017(8) -0.002(9) 0.005(8)
C6_27 0.052(9) 0.044(9) 0.044(9) -0.012(8) -0.008(9) 0.003(8)
C7_27 0.047(7) 0.043(7) 0.038(7) -0.007(6) -0.011(7) -0.001(7)
C8_27 0.050(9) 0.047(9) 0.041(9) -0.005(8) -0.011(8) 0.002(8)
C9_27 0.049(9) 0.051(9) 0.043(10) -0.002(8) -0.013(9) 0.004(8)
C10_27 0.046(10) 0.051(9) 0.042(10) -0.006(8) -0.013(9) 0.004(8)
C11_27 0.049(9) 0.047(9) 0.040(9) -0.009(8) -0.009(9) -0.004(8)
C12_27 0.047(9) 0.043(9) 0.037(9) -0.002(8) -0.013(8) -0.009(8)
C13_27 0.040(7) 0.051(7) 0.042(8) -0.012(7) -0.016(7) -0.002(7)
C14_27 0.047(9) 0.058(9) 0.049(10) -0.017(8) -0.014(9) 0.008(8)
C15_27 0.051(10) 0.065(10) 0.055(10) -0.019(9) -0.014(9) 0.008(9)
C16_27 0.052(10) 0.068(10) 0.057(11) -0.019(9) -0.015(9) 0.000(9)
C17_27 0.050(10) 0.065(10) 0.057(10) -0.013(9) -0.012(9) 0.001(9)
C18_27 0.046(9) 0.059(9) 0.052(10) -0.012(8) -0.011(9) 0.002(8)
C19_27 0.052(8) 0.046(7) 0.058(8) -0.001(7) -0.001(8) -0.001(7)
C20_27 0.060(10) 0.047(9) 0.070(10) 0.000(9) 0.001(10) -0.004(8)
C21_27 0.066(11) 0.051(10) 0.079(11) 0.005(10) 0.003(10) -0.003(9)
C22_27 0.066(11) 0.056(10) 0.078(12) 0.009(10) 0.001(11) -0.002(9)
C23_27 0.061(11) 0.059(10) 0.071(11) 0.008(10) 0.001(10) 0.003(9)
C24_27 0.053(10) 0.055(9) 0.064(10) 0.004(9) -0.002(9) -0.001(8)
P1_27 0.044(4) 0.038(3) 0.040(4) -0.006(3) -0.008(3) -0.004(3)
C1_24 0.053(8) 0.064(8) 0.042(7) -0.007(7) -0.007(7) -0.027(7)
C2_24 0.051(9) 0.076(10) 0.048(9) -0.001(9) -0.006(9) -0.031(9)
C3_24 0.056(10) 0.094(11) 0.055(10) 0.001(9) -0.009(9) -0.031(9)
C4_24 0.058(9) 0.108(10) 0.060(10) -0.001(9) -0.016(9) -0.035(9)
C5_24 0.062(10) 0.100(11) 0.055(10) -0.010(9) -0.012(9) -0.036(9)
C6_24 0.061(9) 0.090(9) 0.049(9) -0.012(8) -0.009(8) -0.035(8)
Cl1_24 0.100(8) 0.156(10) 0.074(7) -0.060(7) -0.001(7) -0.038(8)
Cl2_24 0.060(7) 0.191(12) 0.111(10) 0.001(9) -0.039(7) -0.043(7)
S1_24 0.048(4) 0.039(4) 0.037(4) -0.001(3) -0.009(4) -0.014(3)
C1_28 0.076(9) 0.077(9) 0.073(9) 0.008(8) -0.028(8) -0.018(8)
C2_28 0.084(11) 0.072(10) 0.075(11) 0.003(10) -0.027(10) -0.015(10)
C3_28 0.091(12) 0.070(11) 0.080(12) 0.003(11) -0.025(11) -0.015(11)
C4_28 0.095(12) 0.075(11) 0.093(12) 0.007(11) -0.018(12) -0.014(11)
C5_28 0.092(12) 0.080(11) 0.098(12) 0.011(11) -0.019(11) -0.015(11)
C6_28 0.085(11) 0.078(11) 0.090(11) 0.012(10) -0.022(10) -0.017(10)
C7_28 0.075(9) 0.077(9) 0.077(9) 0.006(8) -0.022(8) -0.014(8)
C8_28 0.082(11) 0.076(11) 0.083(11) -0.004(10) -0.017(11) -0.009(9)
C9_28 0.083(12) 0.072(11) 0.087(12) -0.005(11) -0.014(12) -0.003(10)
C10_28 0.083(12) 0.068(11) 0.092(13) 0.005(11) -0.013(12) -0.002(10)
C11_28 0.083(12) 0.070(11) 0.091(13) 0.013(11) -0.012(11) -0.001(10)
C12_28 0.078(11) 0.071(11) 0.086(12) 0.012(10) -0.016(11) -0.005(9)
C13_28 0.103(10) 0.124(10) 0.093(10) 0.008(9) -0.031(9) -0.032(9)
C14_28 0.116(12) 0.140(13) 0.104(13) -0.001(12) -0.031(11) -0.034(12)
C15_28 0.127(14) 0.147(14) 0.113(14) -0.002(13) -0.030(13) -0.037(13)
C16_28 0.134(14) 0.147(15) 0.116(14) 0.003(14) -0.028(13) -0.039(14)
C17_28 0.135(14) 0.147(14) 0.113(14) 0.005(13) -0.030(13) -0.039(13)
C18_28 0.125(13) 0.138(13) 0.105(13) 0.007(12) -0.031(12) -0.037(12)
C19_28 0.063(8) 0.091(9) 0.078(10) 0.028(8) -0.023(8) -0.003(8)
C20_28 0.070(11) 0.094(11) 0.084(12) 0.030(10) -0.016(10) 0.008(10)
C21_28 0.072(11) 0.095(12) 0.090(13) 0.030(11) -0.010(11) 0.016(11)
C22_28 0.070(11) 0.094(13) 0.091(13) 0.039(11) -0.012(11) 0.022(11)
C23_28 0.065(11) 0.092(12) 0.093(13) 0.042(11) -0.015(11) 0.015(11)
C24_28 0.061(10) 0.091(11) 0.087(12) 0.038(10) -0.018(10) 0.006(10)
P1_28 0.065(5) 0.089(6) 0.069(6) 0.014(5) -0.029(5) -0.024(5)

loop_
_atom_type_symbol
_atom_type_description
_atom_type_scat_dispersion_real
_atom_type_scat_dispersion_imag
_atom_type_scat_source
C C 0.0033 0.0016 'International Tables Vol C Tables 4.2.6.8 and 6.1.1.4'
Au Au -2.0133 8.8022 'International Tables Vol C Tables 4.2.6.8 and 6.1.1.4'
Cl Cl 0.1484 0.1585 'International Tables Vol C Tables 4.2.6.8 and 6.1.1.4'
Cu Cu 0.3201 1.2651 'International Tables Vol C Tables 4.2.6.8 and 6.1.1.4'
P P 0.1023 0.0942 'International Tables Vol C Tables 4.2.6.8 and 6.1.1.4'
S S 0.1246 0.1234 'International Tables Vol C Tables 4.2.6.8 and 6.1.1.4'
H H 0.0000 0.0000 'International Tables Vol C Tables 4.2.6.8 and 6.1.1.4'

loop_
_geom_angle_atom_site_label_1
_geom_angle_atom_site_label_2
_geom_angle_atom_site_label_3
_geom_angle
_geom_angle_site_symmetry_1
_geom_angle_site_symmetry_3
_geom_angle_publ_flag
Au07 Au01 Au27 117.55(4) . . ?
Au07 Au01 Au24 119.53(4) . . ?
Au27 Au01 Au24 118.10(4) . . ?
Au07 Au01 Au16 67.78(4) . . ?
Au27 Au01 Au16 117.93(4) . . ?
Au24 Au01 Au16 66.87(4) . . ?
Au07 Au01 Au10 66.16(4) . . ?
Au27 Au01 Au10 66.80(4) . . ?
Au24 Au01 Au10 118.74(4) . . ?
Au16 Au01 Au10 60.81(3) . . ?
Au07 Au01 Au09 118.55(4) . . ?
Au27 Au01 Au09 66.81(3) . . ?
Au24 Au01 Au09 66.60(3) . . ?
Au16 Au01 Au09 60.32(4) . . ?
Au10 Au01 Au09 61.24(3) . . ?
Au07 Au01 Au23 94.58(4) . . ?
Au27 Au01 Au23 65.39(3) . . ?
Au24 Au01 Au23 129.02(4) . . ?
Au16 Au01 Au23 161.83(5) . . ?
Au10 Au01 Au23 109.05(4) . . ?
Au09 Au01 Au23 130.50(4) . . ?
Au07 Au01 Au21 126.64(4) . . ?
Au27 Au01 Au21 94.40(4) . . ?
Au24 Au01 Au21 69.44(3) . . ?
Au16 Au01 Au21 134.14(4) . . ?
Au10 Au01 Au21 161.19(5) . . ?
Au09 Au01 Au21 112.91(4) . . ?
Au23 Au01 Au21 59.69(3) . . ?
Au07 Au01 Au22 66.39(3) . . ?
Au27 Au01 Au22 124.77(4) . . ?
Au24 Au01 Au22 98.75(4) . . ?
Au16 Au01 Au22 113.72(4) . . ?
Au10 Au01 Au22 129.60(4) . . ?
Au09 Au01 Au22 165.27(4) . . ?
Au23 Au01 Au22 59.44(3) . . ?
Au21 Au01 Au22 60.27(3) . . ?
Au07 Au01 Au28 59.03(3) . . ?
Au27 Au01 Au28 176.41(5) . . ?
Au24 Au01 Au28 64.57(3) . . ?
Au16 Au01 Au28 60.33(3) . . ?
Au10 Au01 Au28 109.97(4) . . ?
Au09 Au01 Au28 113.36(4) . . ?
Au23 Au01 Au28 115.17(4) . . ?
Au21 Au01 Au28 88.82(3) . . ?
Au22 Au01 Au28 55.75(3) . . ?
Au07 Au01 Au25 177.15(4) . . ?
Au27 Au01 Au25 63.49(3) . . ?
Au24 Au01 Au25 58.45(3) . . ?
Au16 Au01 Au25 109.38(4) . . ?
Au10 Au01 Au25 112.69(4) . . ?
Au09 Au01 Au25 59.10(3) . . ?
Au23 Au01 Au25 88.25(4) . . ?
Au21 Au01 Au25 55.20(3) . . ?
Au22 Au01 Au25 115.46(4) . . ?
Au28 Au01 Au25 119.86(4) . . ?
Au07 Au01 Au08 63.76(3) . . ?
Au27 Au01 Au08 57.07(3) . . ?
Au24 Au01 Au08 174.34(4) . . ?
Au16 Au01 Au08 112.02(4) . . ?
Au10 Au01 Au08 57.48(3) . . ?
Au09 Au01 Au08 107.90(4) . . ?
Au23 Au01 Au08 53.16(3) . . ?
Au21 Au01 Au08 112.81(4) . . ?
Au22 Au01 Au08 86.79(3) . . ?
Au28 Au01 Au08 120.11(4) . . ?
Au25 Au01 Au08 118.08(4) . . ?
S1_8 Au02 Au22 151.37(16) . . ?
S1_8 Au02 Au18 98.58(16) . . ?
Au22 Au02 Au18 108.97(4) . . ?
S1_8 Au02 Au26 138.70(15) . . ?
Au22 Au02 Au26 64.89(3) . . ?
Au18 Au02 Au26 62.57(4) . . ?
S1_8 Au02 Au11 95.05(16) . . ?
Au22 Au02 Au11 57.27(3) . . ?
Au18 Au02 Au11 166.24(5) . . ?
Au26 Au02 Au11 107.63(4) . . ?
S1_8 Au02 Cu12 47.30(16) . . ?
Au22 Au02 Cu12 151.09(7) . . ?
Au18 Au02 Cu12 54.94(7) . . ?
Au26 Au02 Cu12 114.80(8) . . ?
Au11 Au02 Cu12 136.99(8) . . ?
S1_8 Au02 Au20 115.81(14) . . ?
Au22 Au02 Au20 56.58(3) . . ?
Au18 Au02 Au20 119.45(5) . . ?
Au26 Au02 Au20 58.62(3) . . ?
Au11 Au02 Au20 54.83(3) . . ?
Cu12 Au02 Au20 150.45(7) . . ?
S1_8 Au02 Cu11 46.03(16) . . ?
Au22 Au02 Cu11 105.61(7) . . ?
Au18 Au02 Cu11 138.51(7) . . ?
Au26 Au02 Cu11 157.04(7) . . ?
Au11 Au02 Cu11 53.23(6) . . ?
Cu12 Au02 Cu11 83.87(9) . . ?
Au20 Au02 Cu11 98.49(7) . . ?
S1_8 Au02 Au07 97.23(15) . . ?
Au22 Au02 Au07 62.62(3) . . ?
Au18 Au02 Au07 119.69(4) . . ?
Au26 Au02 Au07 124.07(4) . . ?
Au11 Au02 Au07 56.22(3) . . ?
Cu12 Au02 Au07 102.25(7) . . ?
Au20 Au02 Au07 104.25(4) . . ?
Cu11 Au02 Au07 59.47(6) . . ?
S1_8 Au02 Au23 144.79(15) . . ?
Au22 Au02 Au23 57.02(3) . . ?
Au18 Au02 Au23 54.16(3) . . ?
Au26 Au02 Au23 53.71(3) . . ?
Au11 Au02 Au23 112.59(4) . . ?
Cu12 Au02 Au23 98.22(7) . . ?
Au20 Au02 Au23 98.27(4) . . ?
Cu11 Au02 Au23 140.51(6) . . ?
Au07 Au02 Au23 81.81(3) . . ?
S1_8 Au02 Au08 97.78(14) . . ?
Au22 Au02 Au08 89.55(4) . . ?
Au18 Au02 Au08 60.10(3) . . ?
Au26 Au02 Au08 102.14(4) . . ?
Au11 Au02 Au08 116.21(4) . . ?
Cu12 Au02 Au08 61.80(6) . . ?
Au20 Au02 Au08 145.17(4) . . ?
Cu11 Au02 Au08 98.50(6) . . ?
Au07 Au02 Au08 60.26(3) . . ?
Au23 Au02 Au08 51.14(3) . . ?
S1_15 Au03 Au22 148.70(15) . . ?
S1_15 Au03 Au06 137.81(14) . . ?
Au22 Au03 Au06 67.84(3) . . ?
S1_15 Au03 Au19 97.22(16) . . ?
Au22 Au03 Au19 112.80(4) . . ?
Au06 Au03 Au19 64.15(4) . . ?
S1_15 Au03 Au15 115.35(15) . . ?
Au22 Au03 Au15 56.23(3) . . ?
Au06 Au03 Au15 59.03(3) . . ?
Au19 Au03 Au15 121.54(4) . . ?
S1_15 Au03 Au21 144.87(16) . . ?
Au22 Au03 Au21 59.11(3) . . ?
Au06 Au03 Au21 54.86(3) . . ?
Au19 Au03 Au21 55.41(3) . . ?
Au15 Au03 Au21 98.82(4) . . ?
S1_15 Au03 Au26 95.62(14) . . ?
Au22 Au03 Au26 62.10(3) . . ?
Au06 Au03 Au26 126.57(4) . . ?
Au19 Au03 Au26 120.56(4) . . ?
Au15 Au03 Au26 103.75(4) . . ?
Au21 Au03 Au26 83.31(3) . . ?
S1_15 Au03 Au20 93.84(15) . . ?
Au22 Au03 Au20 56.00(3) . . ?
Au06 Au03 Au20 108.21(4) . . ?
Au19 Au03 Au20 168.80(4) . . ?
Au15 Au03 Au20 54.01(3) . . ?
Au21 Au03 Au20 113.73(4) . . ?
Au26 Au03 Au20 56.24(3) . . ?
S1_15 Au03 Cu06 45.86(16) . . ?
Au22 Au03 Cu06 103.18(7) . . ?
Au06 Au03 Cu06 157.17(8) . . ?
Au19 Au03 Cu06 136.52(8) . . ?
Au15 Au03 Cu06 98.31(7) . . ?
Au21 Au03 Cu06 139.86(7) . . ?
Au26 Au03 Cu06 57.40(6) . . ?
Au20 Au03 Cu06 52.81(7) . . ?
S1_15 Au03 Cu02 46.77(16) . . ?
Au22 Au03 Cu02 151.89(7) . . ?
Au06 Au03 Cu02 115.64(7) . . ?
Au19 Au03 Cu02 54.32(6) . . ?
Au15 Au03 Cu02 151.15(7) . . ?
Au21 Au03 Cu02 98.75(6) . . ?
Au26 Au03 Cu02 100.87(7) . . ?
Au20 Au03 Cu02 135.26(7) . . ?
Cu06 Au03 Cu02 82.49(9) . . ?
S1_15 Au03 Au05 96.49(15) . . ?
Au22 Au03 Au05 91.27(4) . . ?
Au06 Au03 Au05 104.19(4) . . ?
Au19 Au03 Au05 60.04(3) . . ?
Au15 Au03 Au05 146.54(4) . . ?
Au21 Au03 Au05 52.37(3) . . ?
Au26 Au03 Au05 60.95(3) . . ?
Au20 Au03 Au05 117.00(4) . . ?
Cu06 Au03 Au05 96.77(7) . . ?
Cu02 Au03 Au05 60.63(6) . . ?
S1_3 Au04 Au23 147.02(15) . . ?
S1_3 Au04 Au05 135.11(14) . . ?
Au23 Au04 Au05 69.53(4) . . ?
S1_3 Au04 Au17 100.72(15) . . ?
Au23 Au04 Au17 111.65(4) . . ?
Au05 Au04 Au17 62.41(3) . . ?
S1_3 Au04 Cu08 48.19(16) . . ?
Au23 Au04 Cu08 154.89(8) . . ?
Au05 Au04 Cu08 113.43(7) . . ?
Au17 Au04 Cu08 55.77(6) . . ?
S1_3 Au04 Au13 111.63(14) . . ?
Au23 Au04 Au13 56.84(3) . . ?
Au05 Au04 Au13 59.26(3) . . ?
Au17 Au04 Au13 120.46(4) . . ?
Cu08 Au04 Au13 147.39(8) . . ?
S1_3 Au04 Au27 95.67(14) . . ?
Au23 Au04 Au27 62.77(3) . . ?
Au05 Au04 Au27 129.08(5) . . ?
Au17 Au04 Au27 120.69(4) . . ?
Cu08 Au04 Au27 102.97(7) . . ?
Au13 Au04 Au27 104.63(4) . . ?
S1_3 Au04 Au21 149.41(15) . . ?
Au23 Au04 Au21 58.19(3) . . ?
Au05 Au04 Au21 54.94(3) . . ?
Au17 Au04 Au21 55.00(3) . . ?
Cu08 Au04 Au21 101.86(7) . . ?
Au13 Au04 Au21 97.80(4) . . ?
Au27 Au04 Au21 84.37(4) . . ?
S1_3 Au04 Au14 91.15(15) . . ?
Au23 Au04 Au14 56.48(3) . . ?
Au05 Au04 Au14 109.33(4) . . ?
Au17 Au04 Au14 168.11(5) . . ?
Cu08 Au04 Au14 135.11(7) . . ?
Au13 Au04 Au14 54.30(3) . . ?
Au27 Au04 Au14 56.57(3) . . ?
Au21 Au04 Au14 113.56(4) . . ?
S1_3 Au04 Au25 100.84(14) . . ?
Au23 Au04 Au25 89.74(4) . . ?
Au05 Au04 Au25 104.60(4) . . ?
Au17 Au04 Au25 61.10(3) . . ?
Cu08 Au04 Au25 65.21(7) . . ?
Au13 Au04 Au25 145.66(5) . . ?
Au27 Au04 Au25 59.93(3) . . ?
Au21 Au04 Au25 52.93(3) . . ?
Au14 Au04 Au25 116.16(4) . . ?
S1_3 Au04 Cu07 45.26(16) . . ?
Au23 Au04 Cu07 102.70(7) . . ?
Au05 Au04 Cu07 156.16(7) . . ?
Au17 Au04 Cu07 138.57(7) . . ?
Cu08 Au04 Cu07 83.43(8) . . ?
Au13 Au04 Cu07 97.33(6) . . ?
Au27 Au04 Cu07 57.03(7) . . ?
Au21 Au04 Cu07 140.99(7) . . ?
Au14 Au04 Cu07 51.69(6) . . ?
Au25 Au04 Cu07 97.71(6) . . ?
S1_22 Au05 Au21 149.85(15) . . ?
S1_22 Au05 Au04 138.42(16) . . ?
Au21 Au05 Au04 66.88(3) . . ?
S1_22 Au05 Au13 99.51(15) . . ?
Au21 Au05 Au13 108.88(4) . . ?
Au04 Au05 Au13 63.17(3) . . ?
S1_22 Au05 Au17 115.07(15) . . ?
Au21 Au05 Au17 57.64(3) . . ?
Au04 Au05 Au17 59.49(3) . . ?
Au13 Au05 Au17 121.43(4) . . ?
S1_22 Au05 Cu09 47.69(16) . . ?
Au21 Au05 Cu09 150.41(8) . . ?
Au04 Au05 Cu09 114.50(7) . . ?
Au13 Au05 Cu09 54.85(6) . . ?
Au17 Au05 Cu09 150.63(8) . . ?
S1_22 Au05 Au19 94.04(15) . . ?
Au21 Au05 Au19 56.99(3) . . ?
Au04 Au05 Au19 108.94(4) . . ?
Au13 Au05 Au19 165.67(5) . . ?
Au17 Au05 Au19 55.21(3) . . ?
Cu09 Au05 Au19 136.02(6) . . ?
S1_22 Au05 Cu02 45.74(16) . . ?
Au21 Au05 Cu02 104.31(7) . . ?
Au04 Au05 Cu02 157.42(7) . . ?
Au13 Au05 Cu02 137.87(7) . . ?
Au17 Au05 Cu02 98.03(6) . . ?
Cu09 Au05 Cu02 83.70(8) . . ?
Au19 Au05 Cu02 52.47(6) . . ?
S1_22 Au05 Au03 96.28(15) . . ?
Au21 Au05 Au03 61.85(3) . . ?
Au04 Au05 Au03 125.29(4) . . ?
Au13 Au05 Au03 117.59(4) . . ?
Au17 Au05 Au03 104.41(4) . . ?
Cu09 Au05 Au03 101.45(7) . . ?
Au19 Au05 Au03 55.71(3) . . ?
Cu02 Au05 Au03 58.65(7) . . ?
S1_22 Au05 Au26 99.11(15) . . ?
Au21 Au05 Au26 86.93(4) . . ?
Au04 Au05 Au26 102.42(4) . . ?
Au13 Au05 Au26 59.77(3) . . ?
Au17 Au05 Au26 143.84(4) . . ?
Cu09 Au05 Au26 63.63(7) . . ?
Au19 Au05 Au26 113.56(4) . . ?
Cu02 Au05 Au26 97.63(7) . . ?
Au03 Au05 Au26 58.23(3) . . ?
S1_22 Au05 Au23 145.72(15) . . ?
Au21 Au05 Au23 56.79(3) . . ?
Au04 Au05 Au23 53.76(3) . . ?
Au13 Au05 Au23 53.42(3) . . ?
Au17 Au05 Au23 98.29(4) . . ?
Cu09 Au05 Au23 98.81(7) . . ?
Au19 Au05 Au23 112.29(4) . . ?
Cu02 Au05 Au23 140.15(7) . . ?
Au03 Au05 Au23 82.11(3) . . ?
Au26 Au05 Au23 51.04(3) . . ?
S1_14 Au06 Au21 148.49(15) . . ?
S1_14 Au06 Au03 136.16(13) . . ?
Au21 Au06 Au03 66.60(3) . . ?
S1_14 Au06 Au15 100.19(15) . . ?
Au21 Au06 Au15 110.84(4) . . ?
Au03 Au06 Au15 64.09(4) . . ?
S1_14 Au06 Cu10 48.45(16) . . ?
Au21 Au06 Cu10 154.87(7) . . ?
Au03 Au06 Cu10 114.37(7) . . ?
Au15 Au06 Cu10 54.82(7) . . ?
S1_14 Au06 Au12 91.36(15) . . ?
Au21 Au06 Au12 57.44(3) . . ?
Au03 Au06 Au12 108.83(4) . . ?
Au15 Au06 Au12 168.20(5) . . ?
Cu10 Au06 Au12 135.15(7) . . ?
S1_14 Au06 Au19 110.90(15) . . ?
Au21 Au06 Au19 57.08(3) . . ?
Au03 Au06 Au19 58.86(3) . . ?
Au15 Au06 Au19 121.32(4) . . ?
Cu10 Au06 Au19 146.73(7) . . ?
Au12 Au06 Au19 55.28(3) . . ?
S1_14 Au06 Au28 100.35(14) . . ?
Au21 Au06 Au28 90.25(4) . . ?
Au03 Au06 Au28 105.24(4) . . ?
Au15 Au06 Au28 61.05(3) . . ?
Cu10 Au06 Au28 64.92(6) . . ?
Au12 Au06 Au28 114.71(4) . . ?
Au19 Au06 Au28 146.77(4) . . ?
S1_14 Au06 Au22 148.14(16) . . ?
Au21 Au06 Au22 58.53(3) . . ?
Au03 Au06 Au22 54.92(3) . . ?
Au15 Au06 Au22 54.10(3) . . ?
Cu10 Au06 Au22 100.30(7) . . ?
Au12 Au06 Au22 114.23(4) . . ?
Au19 Au06 Au22 99.60(4) . . ?
Au28 Au06 Au22 52.71(3) . . ?
S1_14 Au06 Au24 94.30(13) . . ?
Au21 Au06 Au24 65.68(3) . . ?
Au03 Au06 Au24 129.35(4) . . ?
Au15 Au06 Au24 120.35(4) . . ?
Cu10 Au06 Au24 101.97(7) . . ?
Au12 Au06 Au24 55.69(3) . . ?
Au19 Au06 Au24 105.84(4) . . ?
Au28 Au06 Au24 59.48(3) . . ?
Au22 Au06 Au24 85.81(3) . . ?
S1_14 Au06 Cu03 44.53(15) . . ?
Au21 Au06 Cu03 104.93(7) . . ?
Au03 Au06 Cu03 155.25(7) . . ?
Au15 Au06 Cu03 137.73(7) . . ?
Cu10 Au06 Cu03 83.44(9) . . ?
Au12 Au06 Cu03 51.72(6) . . ?
Au19 Au06 Cu03 96.70(7) . . ?
Au28 Au06 Cu03 97.80(6) . . ?
Au22 Au06 Cu03 142.17(6) . . ?
Au24 Au06 Cu03 56.86(6) . . ?
S1_10 Au07 Au01 149.55(15) . . ?
S1_10 Au07 Au28 139.20(16) . . ?
Au01 Au07 Au28 65.07(4) . . ?
S1_10 Au07 Au11 97.26(15) . . ?
Au01 Au07 Au11 112.09(4) . . ?
Au28 Au07 Au11 65.79(3) . . ?
S1_10 Au07 Au10 93.08(15) . . ?
Au01 Au07 Au10 57.25(3) . . ?
Au28 Au07 Au10 107.84(4) . . ?
Au11 Au07 Au10 169.21(5) . . ?
S1_10 Au07 Au16 114.35(14) . . ?
Au01 Au07 Au16 56.41(3) . . ?
Au28 Au07 Au16 58.73(3) . . ?
Au11 Au07 Au16 122.45(4) . . ?
Au10 Au07 Au16 54.81(3) . . ?
S1_10 Au07 Au22 144.49(14) . . ?
Au01 Au07 Au22 58.84(3) . . ?
Au28 Au07 Au22 55.22(3) . . ?
Au11 Au07 Au22 55.30(3) . . ?
Au10 Au07 Au22 114.00(4) . . ?
Au16 Au07 Au22 100.32(4) . . ?
S1_10 Au07 Cu11 46.58(15) . . ?
Au01 Au07 Cu11 152.28(7) . . ?
Au28 Au07 Cu11 117.58(7) . . ?
Au11 Au07 Cu11 54.49(6) . . ?
Au10 Au07 Cu11 133.88(7) . . ?
Au16 Au07 Cu11 150.63(8) . . ?
Au22 Au07 Cu11 98.63(7) . . ?
S1_10 Au07 Au02 95.70(14) . . ?
Au01 Au07 Au02 92.24(4) . . ?
Au28 Au07 Au02 105.27(4) . . ?
Au11 Au07 Au02 59.99(3) . . ?
Au10 Au07 Au02 115.96(4) . . ?
Au16 Au07 Au02 148.08(5) . . ?
Au22 Au07 Au02 52.63(3) . . ?
Cu11 Au07 Au02 60.09(7) . . ?
S1_10 Au07 Au08 93.69(15) . . ?
Au01 Au07 Au08 65.13(3) . . ?
Au28 Au07 Au08 127.08(5) . . ?
Au11 Au07 Au08 120.04(4) . . ?
Au10 Au07 Au08 55.86(3) . . ?
Au16 Au07 Au08 105.12(4) . . ?
Au22 Au07 Au08 84.08(4) . . ?
Cu11 Au07 Au08 98.97(7) . . ?
Au02 Au07 Au08 60.33(3) . . ?
S1_10 Au07 Cu04 44.68(16) . . ?
Au01 Au07 Cu04 105.21(7) . . ?
Au28 Au07 Cu04 155.87(6) . . ?
Au11 Au07 Cu04 135.99(7) . . ?
Au10 Au07 Cu04 52.34(6) . . ?
Au16 Au07 Cu04 97.26(6) . . ?
Au22 Au07 Cu04 140.69(7) . . ?
Cu11 Au07 Cu04 81.69(8) . . ?
Au02 Au07 Cu04 96.90(6) . . ?
Au08 Au07 Cu04 57.37(7) . . ?
S1_20 Au08 Au23 149.46(15) . . ?
S1_20 Au08 Au27 140.35(15) . . ?
Au23 Au08 Au27 65.57(3) . . ?
S1_20 Au08 Au10 99.48(15) . . ?
Au23 Au08 Au10 109.24(4) . . ?
Au27 Au08 Au10 63.57(4) . . ?
S1_20 Au08 Au14 114.78(16) . . ?
Au23 Au08 Au14 58.06(3) . . ?
Au27 Au08 Au14 59.66(3) . . ?
Au10 Au08 Au14 121.44(5) . . ?
S1_20 Au08 Au18 93.73(15) . . ?
Au23 Au08 Au18 56.90(3) . . ?
Au27 Au08 Au18 108.60(4) . . ?
Au10 Au08 Au18 165.87(5) . . ?
Au14 Au08 Au18 55.76(3) . . ?
S1_20 Au08 Cu04 47.96(16) . . ?
Au23 Au08 Cu04 149.94(7) . . ?
Au27 Au08 Cu04 115.58(7) . . ?
Au10 Au08 Cu04 54.74(6) . . ?
Au14 Au08 Cu04 150.80(7) . . ?
Au18 Au08 Cu04 135.56(7) . . ?
S1_20 Au08 Au07 97.62(16) . . ?
Au23 Au08 Au07 88.48(4) . . ?
Au27 Au08 Au07 102.19(4) . . ?
Au10 Au08 Au07 59.35(3) . . ?
Au14 Au08 Au07 145.77(4) . . ?
Au18 Au08 Au07 114.07(4) . . ?
Cu04 Au08 Au07 61.58(6) . . ?
S1_20 Au08 Au02 93.13(14) . . ?
Au23 Au08 Au02 64.34(3) . . ?
Au27 Au08 Au02 126.52(4) . . ?
Au10 Au08 Au02 118.53(4) . . ?
Au14 Au08 Au02 105.91(4) . . ?
Au18 Au08 Au02 55.25(3) . . ?
Cu04 Au08 Au02 99.10(7) . . ?
Au07 Au08 Au02 59.41(3) . . ?
S1_20 Au08 Cu12 45.08(15) . . ?
Au23 Au08 Cu12 104.48(7) . . ?
Au27 Au08 Cu12 156.70(8) . . ?
Au10 Au08 Cu12 138.23(8) . . ?
Au14 Au08 Cu12 97.06(7) . . ?
Au18 Au08 Cu12 52.02(7) . . ?
Cu04 Au08 Cu12 83.89(9) . . ?
Au07 Au08 Cu12 98.39(7) . . ?
Au02 Au08 Cu12 57.15(6) . . ?
S1_20 Au08 Au01 145.02(16) . . ?
Au23 Au08 Au01 57.13(3) . . ?
Au27 Au08 Au01 53.53(3) . . ?
Au10 Au08 Au01 53.71(3) . . ?
Au14 Au08 Au01 99.46(4) . . ?
Au18 Au08 Au01 112.19(4) . . ?
Cu04 Au08 Au01 98.01(6) . . ?
Au07 Au08 Au01 51.11(3) . . ?
Au02 Au08 Au01 83.72(3) . . ?
Cu12 Au08 Au01 140.42(7) . . ?
S1_12 Au09 Cu01 51.63(17) . . ?
S1_12 Au09 Au01 168.84(17) . . ?
Cu01 Au09 Au01 117.30(7) . . ?
S1_12 Au09 Au16 131.47(17) . . ?
Cu01 Au09 Au16 176.20(8) . . ?
Au01 Au09 Au16 59.66(3) . . ?
S1_12 Au09 Au10 124.62(15) . . ?
Cu01 Au09 Au10 116.85(8) . . ?
Au01 Au09 Au10 59.24(3) . . ?
Au16 Au09 Au10 59.92(4) . . ?
S1_12 Au09 Au25 105.15(16) . . ?
Cu01 Au09 Au25 65.06(7) . . ?
Au01 Au09 Au25 65.45(3) . . ?
Au16 Au09 Au25 114.04(4) . . ?
Au10 Au09 Au25 116.42(4) . . ?
S1_12 Au09 Au24 124.82(15) . . ?
Cu01 Au09 Au24 117.93(7) . . ?
Au01 Au09 Au24 56.37(3) . . ?
Au16 Au09 Au24 62.83(4) . . ?
Au10 Au09 Au24 108.32(4) . . ?
Au25 Au09 Au24 57.51(3) . . ?
S1_12 Au09 Au27 114.79(16) . . ?
Cu01 Au09 Au27 67.90(7) . . ?
Au01 Au09 Au27 56.20(3) . . ?
Au16 Au09 Au27 108.35(4) . . ?
Au10 Au09 Au27 62.24(4) . . ?
Au25 Au09 Au27 62.29(3) . . ?
Au24 Au09 Au27 101.92(4) . . ?
S1_11 Au10 Cu04 51.32(17) . . ?
S1_11 Au10 Au01 167.74(15) . . ?
Cu04 Au10 Au01 118.01(7) . . ?
S1_11 Au10 Au16 128.29(16) . . ?
Cu04 Au10 Au16 115.99(8) . . ?
Au01 Au10 Au16 59.56(3) . . ?
S1_11 Au10 Au09 131.61(16) . . ?
Cu04 Au10 Au09 175.26(8) . . ?
Au01 Au10 Au09 59.52(3) . . ?
Au16 Au10 Au09 59.34(4) . . ?
S1_11 Au10 Au08 99.43(15) . . ?
Cu04 Au10 Au08 65.44(7) . . ?
Au01 Au10 Au08 68.81(3) . . ?
Au16 Au10 Au08 120.84(4) . . ?
Au09 Au10 Au08 115.59(5) . . ?
S1_11 Au10 Au07 116.04(16) . . ?
Cu04 Au10 Au07 67.05(7) . . ?
Au01 Au10 Au07 56.59(3) . . ?
Au16 Au10 Au07 63.76(3) . . ?
Au09 Au10 Au07 108.90(4) . . ?
Au08 Au10 Au07 64.79(3) . . ?
S1_11 Au10 Au27 121.08(17) . . ?
Cu04 Au10 Au27 120.24(8) . . ?
Au01 Au10 Au27 56.33(3) . . ?
Au16 Au10 Au27 108.05(4) . . ?
Au09 Au10 Au27 62.42(4) . . ?
Au08 Au10 Au27 57.82(3) . . ?
Au07 Au10 Au27 102.04(4) . . ?
S1_9 Au11 Cu11 51.30(17) . . ?
S1_9 Au11 Au22 166.70(16) . . ?
Cu11 Au11 Au22 115.70(8) . . ?
S1_9 Au11 Au20 125.64(15) . . ?
Cu11 Au11 Au20 114.64(8) . . ?
Au22 Au11 Au20 59.35(4) . . ?
S1_9 Au11 Au15 134.03(16) . . ?
Cu11 Au11 Au15 173.51(9) . . ?
Au22 Au11 Au15 59.15(3) . . ?
Au20 Au11 Au15 59.78(4) . . ?
S1_9 Au11 Au07 103.25(15) . . ?
Cu11 Au11 Au07 66.45(7) . . ?
Au22 Au11 Au07 65.52(3) . . ?
Au20 Au11 Au07 117.70(5) . . ?
Au15 Au11 Au07 112.39(4) . . ?
S1_9 Au11 Au02 113.01(16) . . ?
Cu11 Au11 Au02 65.20(8) . . ?
Au22 Au11 Au02 56.45(3) . . ?
Au20 Au11 Au02 62.91(4) . . ?
Au15 Au11 Au02 108.41(5) . . ?
Au07 Au11 Au02 63.79(3) . . ?
S1_9 Au11 Au28 125.64(15) . . ?
Cu11 Au11 Au28 119.76(7) . . ?
Au22 Au11 Au28 55.21(3) . . ?
Au20 Au11 Au28 107.03(4) . . ?
Au15 Au11 Au28 61.50(3) . . ?
Au07 Au11 Au28 56.14(3) . . ?
Au02 Au11 Au28 101.29(4) . . ?
S1_16 Au12 Cu03 52.16(19) . . ?
S1_16 Au12 Au21 170.09(18) . . ?
Cu03 Au12 Au21 118.18(8) . . ?
S1_16 Au12 Au17 130.35(18) . . ?
Cu03 Au12 Au17 174.74(8) . . ?
Au21 Au12 Au17 59.47(4) . . ?
S1_16 Au12 Au19 124.43(15) . . ?
Cu03 Au12 Au19 115.26(7) . . ?
Au21 Au12 Au19 59.54(3) . . ?
Au17 Au12 Au19 59.51(4) . . ?
S1_16 Au12 Au24 102.54(17) . . ?
Cu03 Au12 Au24 65.29(7) . . ?
Au21 Au12 Au24 69.01(4) . . ?
Au17 Au12 Au24 116.26(4) . . ?
Au19 Au12 Au24 120.42(5) . . ?
S1_16 Au12 Au25 123.78(15) . . ?
Cu03 Au12 Au25 120.06(7) . . ?
Au21 Au12 Au25 56.87(3) . . ?
Au17 Au12 Au25 63.27(3) . . ?
Au19 Au12 Au25 108.97(4) . . ?
Au24 Au12 Au25 58.02(3) . . ?
S1_16 Au12 Au06 116.27(17) . . ?
Cu03 Au12 Au06 67.67(7) . . ?
Au21 Au12 Au06 55.96(3) . . ?
Au17 Au12 Au06 108.11(4) . . ?
Au19 Au12 Au06 62.95(4) . . ?
Au24 Au12 Au06 64.42(3) . . ?
Au25 Au12 Au06 101.79(4) . . ?
S1_4 Au13 Cu09 51.90(16) . . ?
S1_4 Au13 Au23 168.72(16) . . ?
Cu09 Au13 Au23 118.60(8) . . ?
S1_4 Au13 Au18 127.73(17) . . ?
Cu09 Au13 Au18 115.74(8) . . ?
Au23 Au13 Au18 59.95(4) . . ?
S1_4 Au13 Au14 129.65(15) . . ?
Cu09 Au13 Au14 176.58(9) . . ?
Au23 Au13 Au14 60.23(3) . . ?
Au18 Au13 Au14 60.84(4) . . ?
S1_4 Au13 Au05 100.20(16) . . ?
Cu09 Au13 Au05 64.42(7) . . ?
Au23 Au13 Au05 68.73(4) . . ?
Au18 Au13 Au05 119.71(5) . . ?
Au14 Au13 Au05 116.89(4) . . ?
S1_4 Au13 Au04 119.85(17) . . ?
Cu09 Au13 Au04 118.19(8) . . ?
Au23 Au13 Au04 56.76(3) . . ?
Au18 Au13 Au04 110.07(4) . . ?
Au14 Au13 Au04 64.24(3) . . ?
Au05 Au13 Au04 57.57(3) . . ?
S1_4 Au13 Au26 117.75(15) . . ?
Cu09 Au13 Au26 68.65(8) . . ?
Au23 Au13 Au26 56.30(3) . . ?
Au18 Au13 Au26 61.86(4) . . ?
Au14 Au13 Au26 108.80(5) . . ?
Au05 Au13 Au26 64.44(3) . . ?
Au04 Au13 Au26 101.85(4) . . ?
S1_2 Au14 Cu07 51.63(17) . . ?
S1_2 Au14 Au23 165.16(15) . . ?
Cu07 Au14 Au23 114.13(8) . . ?
S1_2 Au14 Au13 127.21(16) . . ?
Cu07 Au14 Au13 114.44(8) . . ?
Au23 Au14 Au13 59.30(3) . . ?
S1_2 Au14 Au18 135.40(16) . . ?
Cu07 Au14 Au18 172.16(8) . . ?
Au23 Au14 Au18 59.13(3) . . ?
Au13 Au14 Au18 59.31(4) . . ?
S1_2 Au14 Au27 102.09(14) . . ?
Cu07 Au14 Au27 63.39(7) . . ?
Au23 Au14 Au27 64.38(3) . . ?
Au13 Au14 Au27 114.84(4) . . ?
Au18 Au14 Au27 113.80(5) . . ?
S1_2 Au14 Au08 123.04(16) . . ?
Cu07 Au14 Au08 117.57(8) . . ?
Au23 Au14 Au08 56.45(3) . . ?
Au13 Au14 Au08 108.47(4) . . ?
Au18 Au14 Au08 63.12(4) . . ?
Au27 Au14 Au08 58.26(3) . . ?
S1_2 Au14 Au04 113.51(17) . . ?
Cu07 Au14 Au04 65.36(7) . . ?
Au23 Au14 Au04 55.60(3) . . ?
Au13 Au14 Au04 61.46(3) . . ?
Au18 Au14 Au04 106.81(4) . . ?
Au27 Au14 Au04 61.07(3) . . ?
Au08 Au14 Au04 101.82(4) . . ?
S1_19 Au15 Cu10 51.81(17) . . ?
S1_19 Au15 Au22 169.74(17) . . ?
Cu10 Au15 Au22 118.20(7) . . ?
S1_19 Au15 Au20 130.25(17) . . ?
Cu10 Au15 Au20 177.91(8) . . ?
Au22 Au15 Au20 59.77(3) . . ?
S1_19 Au15 Au11 124.73(18) . . ?
Cu10 Au15 Au11 118.79(8) . . ?
Au22 Au15 Au11 60.13(4) . . ?
Au20 Au15 Au11 60.08(4) . . ?
S1_19 Au15 Au06 103.78(17) . . ?
Cu10 Au15 Au06 63.81(8) . . ?
Au22 Au15 Au06 67.03(3) . . ?
Au20 Au15 Au06 114.94(5) . . ?
Au11 Au15 Au06 119.03(4) . . ?
S1_19 Au15 Au28 115.83(17) . . ?
Cu10 Au15 Au28 68.44(7) . . ?
Au22 Au15 Au28 56.48(3) . . ?
Au20 Au15 Au28 109.55(4) . . ?
Au11 Au15 Au28 64.52(3) . . ?
Au06 Au15 Au28 62.05(3) . . ?
S1_19 Au15 Au03 123.09(18) . . ?
Cu10 Au15 Au03 115.97(8) . . ?
Au22 Au15 Au03 56.61(3) . . ?
Au20 Au15 Au03 63.58(4) . . ?
Au11 Au15 Au03 109.55(4) . . ?
Au06 Au15 Au03 56.88(3) . . ?
Au28 Au15 Au03 100.94(4) . . ?
S1_18 Au16 Cu05 51.93(16) . . ?
S1_18 Au16 Au01 165.94(15) . . ?
Cu05 Au16 Au01 114.26(8) . . ?
S1_18 Au16 Au09 120.55(15) . . ?
Cu05 Au16 Au09 115.47(8) . . ?
Au01 Au16 Au09 60.02(4) . . ?
S1_18 Au16 Au10 134.07(15) . . ?
Cu05 Au16 Au10 173.66(9) . . ?
Au01 Au16 Au10 59.63(3) . . ?
Au09 Au16 Au10 60.74(4) . . ?
S1_18 Au16 Au28 106.89(15) . . ?
Cu05 Au16 Au28 64.43(7) . . ?
Au01 Au16 Au28 63.97(3) . . ?
Au09 Au16 Au28 116.25(5) . . ?
Au10 Au16 Au28 111.95(4) . . ?
S1_18 Au16 Au24 110.38(15) . . ?
Cu05 Au16 Au24 65.04(8) . . ?
Au01 Au16 Au24 56.39(3) . . ?
Au09 Au16 Au24 62.64(4) . . ?
Au10 Au16 Au24 108.78(5) . . ?
Au28 Au16 Au24 62.43(3) . . ?
S1_18 Au16 Au07 129.69(16) . . ?
Cu05 Au16 Au07 117.37(7) . . ?
Au01 Au16 Au07 55.82(3) . . ?
Au09 Au16 Au07 108.18(4) . . ?
Au10 Au16 Au07 61.43(3) . . ?
Au28 Au16 Au07 56.70(3) . . ?
Au24 Au16 Au07 102.01(4) . . ?
S1_7 Au17 Cu08 51.77(17) . . ?
S1_7 Au17 Au21 168.07(16) . . ?
Cu08 Au17 Au21 116.66(8) . . ?
S1_7 Au17 Au19 131.73(16) . . ?
Cu08 Au17 Au19 176.40(9) . . ?
Au21 Au17 Au19 59.90(4) . . ?
S1_7 Au17 Au12 125.85(15) . . ?
Cu08 Au17 Au12 117.34(8) . . ?
Au21 Au17 Au12 59.65(4) . . ?
Au19 Au17 Au12 60.42(4) . . ?
S1_7 Au17 Au04 103.09(16) . . ?
Cu08 Au17 Au04 62.83(7) . . ?
Au21 Au17 Au04 66.04(4) . . ?
Au19 Au17 Au04 115.16(5) . . ?
Au12 Au17 Au04 116.70(5) . . ?
S1_7 Au17 Au05 122.54(15) . . ?
Cu08 Au17 Au05 115.92(7) . . ?
Au21 Au17 Au05 57.01(3) . . ?
Au19 Au17 Au05 63.59(3) . . ?
Au12 Au17 Au05 109.61(5) . . ?
Au04 Au17 Au05 58.10(3) . . ?
S1_7 Au17 Au25 115.16(15) . . ?
Cu08 Au17 Au25 68.25(7) . . ?
Au21 Au17 Au25 56.29(3) . . ?
Au19 Au17 Au25 108.23(5) . . ?
Au12 Au17 Au25 61.43(3) . . ?
Au04 Au17 Au25 62.68(3) . . ?
Au05 Au17 Au25 102.71(4) . . ?
S1_1 Au18 Cu12 51.55(19) . . ?
S1_1 Au18 Au23 168.66(18) . . ?
Cu12 Au18 Au23 117.15(8) . . ?
S1_1 Au18 Au13 131.36(18) . . ?
Cu12 Au18 Au13 172.79(8) . . ?
Au23 Au18 Au13 59.71(4) . . ?
S1_1 Au18 Au14 121.03(15) . . ?
Cu12 Au18 Au14 112.96(8) . . ?
Au23 Au18 Au14 59.82(3) . . ?
Au13 Au18 Au14 59.85(4) . . ?
S1_1 Au18 Au02 104.24(17) . . ?
Cu12 Au18 Au02 65.53(7) . . ?
Au23 Au18 Au02 68.15(4) . . ?
Au13 Au18 Au02 116.58(5) . . ?
Au14 Au18 Au02 119.10(5) . . ?
S1_1 Au18 Au26 127.48(15) . . ?
Cu12 Au18 Au26 121.24(8) . . ?
Au23 Au18 Au26 56.76(3) . . ?
Au13 Au18 Au26 63.38(4) . . ?
Au14 Au18 Au26 109.23(4) . . ?
Au02 Au18 Au26 58.81(3) . . ?
S1_1 Au18 Au08 113.58(17) . . ?
Cu12 Au18 Au08 66.85(7) . . ?
Au23 Au18 Au08 55.95(3) . . ?
Au13 Au18 Au08 107.33(4) . . ?
Au14 Au18 Au08 61.12(4) . . ?
Au02 Au18 Au08 64.65(3) . . ?
Au26 Au18 Au08 102.73(4) . . ?
S1_6 Au19 Cu02 51.38(16) . . ?
S1_6 Au19 Au21 167.04(15) . . ?
Cu02 Au19 Au21 115.71(8) . . ?
S1_6 Au19 Au17 121.52(17) . . ?
Cu02 Au19 Au17 113.76(8) . . ?
Au21 Au19 Au17 59.64(4) . . ?
S1_6 Au19 Au12 133.29(15) . . ?
Cu02 Au19 Au12 173.25(8) . . ?
Au21 Au19 Au12 59.45(3) . . ?
Au17 Au19 Au12 60.07(4) . . ?
S1_6 Au19 Au03 106.07(16) . . ?
Cu02 Au19 Au03 66.48(8) . . ?
Au21 Au19 Au03 65.17(3) . . ?
Au17 Au19 Au03 117.03(4) . . ?
Au12 Au19 Au03 113.00(5) . . ?
S1_6 Au19 Au05 111.99(15) . . ?
Cu02 Au19 Au05 65.98(7) . . ?
Au21 Au19 Au05 56.14(3) . . ?
Au17 Au19 Au05 61.20(3) . . ?
Au12 Au19 Au05 107.51(4) . . ?
Au03 Au19 Au05 64.26(3) . . ?
S1_6 Au19 Au06 129.05(17) . . ?
Cu02 Au19 Au06 120.34(8) . . ?
Au21 Au19 Au06 55.54(3) . . ?
Au17 Au19 Au06 107.63(4) . . ?
Au12 Au19 Au06 61.77(4) . . ?
Au03 Au19 Au06 56.99(3) . . ?
Au05 Au19 Au06 102.24(4) . . ?
S1_24 Au20 Cu06 51.3(2) . . ?
S1_24 Au20 Au22 164.2(2) . . ?
Cu06 Au20 Au22 112.98(8) . . ?
S1_24 Au20 Au15 124.83(18) . . ?
Cu06 Au20 Au15 114.20(8) . . ?
Au22 Au20 Au15 59.51(3) . . ?
S1_24 Au20 Au11 135.7(2) . . ?
Cu06 Au20 Au11 172.33(8) . . ?
Au22 Au20 Au11 60.07(4) . . ?
Au15 Au20 Au11 60.14(4) . . ?
S1_24 Au20 Au26 102.5(2) . . ?
Cu06 Au20 Au26 63.16(7) . . ?
Au22 Au20 Au26 64.52(3) . . ?
Au15 Au20 Au26 115.86(5) . . ?
Au11 Au20 Au26 113.61(4) . . ?
S1_24 Au20 Au02 125.86(18) . . ?
Cu06 Au20 Au02 117.64(8) . . ?
Au22 Au20 Au02 56.41(3) . . ?
Au15 Au20 Au02 108.18(4) . . ?
Au11 Au20 Au02 62.26(4) . . ?
Au26 Au20 Au02 57.91(3) . . ?
S1_24 Au20 Au03 110.61(19) . . ?
Cu06 Au20 Au03 63.65(7) . . ?
Au22 Au20 Au03 56.14(3) . . ?
Au15 Au20 Au03 62.40(4) . . ?
Au11 Au20 Au03 108.69(4) . . ?
Au26 Au20 Au03 61.80(4) . . ?
Au02 Au20 Au03 102.32(4) . . ?
Au06 Au21 Au05 120.17(4) . . ?
Au06 Au21 Au25 116.84(4) . . ?
Au05 Au21 Au25 117.61(4) . . ?
Au06 Au21 Au17 118.36(4) . . ?
Au05 Au21 Au17 65.35(4) . . ?
Au25 Au21 Au17 67.03(4) . . ?
Au06 Au21 Au12 66.60(4) . . ?
Au05 Au21 Au12 117.83(4) . . ?
Au25 Au21 Au12 65.69(3) . . ?
Au17 Au21 Au12 60.88(4) . . ?
Au06 Au21 Au19 67.38(4) . . ?
Au05 Au21 Au19 66.88(4) . . ?
Au25 Au21 Au19 117.74(4) . . ?
Au17 Au21 Au19 60.46(4) . . ?
Au12 Au21 Au19 61.02(3) . . ?
Au06 Au21 Au23 127.24(4) . . ?
Au05 Au21 Au23 69.56(3) . . ?
Au25 Au21 Au23 94.86(4) . . ?
Au17 Au21 Au23 112.41(4) . . ?
Au12 Au21 Au23 160.54(4) . . ?
Au19 Au21 Au23 134.04(4) . . ?
Au06 Au21 Au01 94.21(4) . . ?
Au05 Au21 Au01 129.52(4) . . ?
Au25 Au21 Au01 65.98(3) . . ?
Au17 Au21 Au01 131.20(4) . . ?
Au12 Au21 Au01 109.06(4) . . ?
Au19 Au21 Au01 161.17(5) . . ?
Au23 Au21 Au01 60.09(3) . . ?
Au06 Au21 Au22 67.77(3) . . ?
Au05 Au21 Au22 97.91(4) . . ?
Au25 Au21 Au22 125.95(4) . . ?
Au17 Au21 Au22 163.20(4) . . ?
Au12 Au21 Au22 131.81(5) . . ?
Au19 Au21 Au22 113.08(4) . . ?
Au23 Au21 Au22 59.47(3) . . ?
Au01 Au21 Au22 59.98(3) . . ?
Au06 Au21 Au03 58.54(3) . . ?
Au05 Au21 Au03 65.78(3) . . ?
Au25 Au21 Au03 174.97(4) . . ?
Au17 Au21 Au03 112.77(4) . . ?
Au12 Au21 Au03 109.62(4) . . ?
Au19 Au21 Au03 59.43(3) . . ?
Au23 Au21 Au03 89.83(3) . . ?
Au01 Au21 Au03 115.21(4) . . ?
Au22 Au21 Au03 55.38(3) . . ?
Au06 Au21 Au04 177.10(5) . . ?
Au05 Au21 Au04 58.17(3) . . ?
Au25 Au21 Au04 63.66(3) . . ?
Au17 Au21 Au04 58.96(3) . . ?
Au12 Au21 Au04 111.73(4) . . ?
Au19 Au21 Au04 109.78(4) . . ?
Au23 Au21 Au04 55.02(3) . . ?
Au01 Au21 Au04 88.58(3) . . ?
Au22 Au21 Au04 114.46(4) . . ?
Au03 Au21 Au04 120.85(4) . . ?
Au06 Au21 Au24 63.51(3) . . ?
Au05 Au21 Au24 173.01(5) . . ?
Au25 Au21 Au24 56.62(3) . . ?
Au17 Au21 Au24 107.77(4) . . ?
Au12 Au21 Au24 57.11(3) . . ?
Au19 Au21 Au24 111.40(4) . . ?
Au23 Au21 Au24 113.58(4) . . ?
Au01 Au21 Au24 53.57(3) . . ?
Au22 Au21 Au24 89.00(4) . . ?
Au03 Au21 Au24 119.70(4) . . ?
Au04 Au21 Au24 117.86(3) . . ?
Au28 Au22 Au15 67.01(4) . . ?
Au28 Au22 Au02 119.39(4) . . ?
Au15 Au22 Au02 118.16(4) . . ?
Au28 Au22 Au20 119.47(5) . . ?
Au15 Au22 Au20 60.72(4) . . ?
Au02 Au22 Au20 67.01(4) . . ?
Au28 Au22 Au03 116.76(4) . . ?
Au15 Au22 Au03 67.16(4) . . ?
Au02 Au22 Au03 119.73(4) . . ?
Au20 Au22 Au03 67.86(4) . . ?
Au28 Au22 Au11 68.69(4) . . ?
Au15 Au22 Au11 60.71(4) . . ?
Au02 Au22 Au11 66.28(4) . . ?
Au20 Au22 Au11 60.58(4) . . ?
Au03 Au22 Au11 119.07(4) . . ?
Au28 Au22 Au23 124.62(4) . . ?
Au15 Au22 Au23 163.34(5) . . ?
Au02 Au22 Au23 68.68(3) . . ?
Au20 Au22 Au23 113.66(4) . . ?
Au03 Au22 Au23 96.19(4) . . ?
Au11 Au22 Au23 132.35(4) . . ?
Au28 Au22 Au01 64.54(3) . . ?
Au15 Au22 Au01 129.38(4) . . ?
Au02 Au22 Au01 97.91(4) . . ?
Au20 Au22 Au01 164.68(5) . . ?
Au03 Au22 Au01 125.08(4) . . ?
Au11 Au22 Au01 111.90(4) . . ?
Au23 Au22 Au01 60.10(3) . . ?
Au28 Au22 Au21 93.69(4) . . ?
Au15 Au22 Au21 110.78(4) . . ?
Au02 Au22 Au21 128.30(4) . . ?
Au20 Au22 Au21 131.35(4) . . ?
Au03 Au22 Au21 65.50(3) . . ?
Au11 Au22 Au21 162.16(4) . . ?
Au23 Au22 Au21 59.73(3) . . ?
Au01 Au22 Au21 59.75(3) . . ?
Au28 Au22 Au26 178.95(5) . . ?
Au15 Au22 Au26 113.07(4) . . ?
Au02 Au22 Au26 59.60(3) . . ?
Au20 Au22 Au26 60.06(3) . . ?
Au03 Au22 Au26 64.06(3) . . ?
Au11 Au22 Au26 110.39(4) . . ?
Au23 Au22 Au26 55.55(3) . . ?
Au01 Au22 Au26 115.65(4) . . ?
Au21 Au22 Au26 87.26(4) . . ?
Au28 Au22 Au07 58.03(3) . . ?
Au15 Au22 Au07 108.55(4) . . ?
Au02 Au22 Au07 64.75(3) . . ?
Au20 Au22 Au07 113.22(4) . . ?
Au03 Au22 Au07 174.70(4) . . ?
Au11 Au22 Au07 59.18(3) . . ?
Au23 Au22 Au07 88.11(3) . . ?
Au01 Au22 Au07 54.77(3) . . ?
Au21 Au22 Au07 114.51(4) . . ?
Au26 Au22 Au07 121.14(4) . . ?
Au28 Au22 Au06 62.50(3) . . ?
Au15 Au22 Au06 58.87(3) . . ?
Au02 Au22 Au06 176.10(4) . . ?
Au20 Au22 Au06 109.11(4) . . ?
Au03 Au22 Au06 57.25(3) . . ?
Au11 Au22 Au06 112.50(4) . . ?
Au23 Au22 Au06 113.43(4) . . ?
Au01 Au22 Au06 85.98(3) . . ?
Au21 Au22 Au06 53.69(3) . . ?
Au26 Au22 Au06 118.49(4) . . ?
Au07 Au22 Au06 118.13(4) . . ?
Au08 Au23 Au26 118.77(4) . . ?
Au08 Au23 Au04 118.57(4) . . ?
Au26 Au23 Au04 117.47(4) . . ?
Au08 Au23 Au13 117.22(4) . . ?
Au26 Au23 Au13 67.01(4) . . ?
Au04 Au23 Au13 66.40(4) . . ?
Au08 Au23 Au18 67.15(4) . . ?
Au26 Au23 Au18 65.89(3) . . ?
Au04 Au23 Au18 118.76(4) . . ?
Au13 Au23 Au18 60.34(4) . . ?
Au08 Au23 Au14 65.49(4) . . ?
Au26 Au23 Au14 118.07(4) . . ?
Au04 Au23 Au14 67.93(4) . . ?
Au13 Au23 Au14 60.47(3) . . ?
Au18 Au23 Au14 61.05(4) . . ?
Au08 Au23 Au22 97.10(4) . . ?
Au26 Au23 Au22 65.57(3) . . ?
Au04 Au23 Au22 127.54(4) . . ?
Au13 Au23 Au22 130.66(4) . . ?
Au18 Au23 Au22 109.76(4) . . ?
Au14 Au23 Au22 162.15(5) . . ?
Au08 Au23 Au21 129.88(4) . . ?
Au26 Au23 Au21 93.61(4) . . ?
Au04 Au23 Au21 66.79(3) . . ?
Au13 Au23 Au21 110.14(4) . . ?
Au18 Au23 Au21 159.27(4) . . ?
Au14 Au23 Au21 133.03(5) . . ?
Au22 Au23 Au21 60.80(3) . . ?
Au08 Au23 Au01 69.71(3) . . ?
Au26 Au23 Au01 126.04(4) . . ?
Au04 Au23 Au01 95.60(4) . . ?
Au13 Au23 Au01 161.98(5) . . ?
Au18 Au23 Au01 133.90(5) . . ?
Au14 Au23 Au01 113.38(4) . . ?
Au22 Au23 Au01 60.46(3) . . ?
Au21 Au23 Au01 60.22(3) . . ?
Au08 Au23 Au27 59.42(3) . . ?
Au26 Au23 Au27 177.55(4) . . ?
Au04 Au23 Au27 63.48(3) . . ?
Au13 Au23 Au27 112.03(4) . . ?
Au18 Au23 Au27 111.67(4) . . ?
Au14 Au23 Au27 59.91(3) . . ?
Au22 Au23 Au27 115.87(4) . . ?
Au21 Au23 Au27 88.84(3) . . ?
Au01 Au23 Au27 55.45(3) . . ?
Au08 Au23 Au02 64.52(3) . . ?
Au26 Au23 Au02 57.97(3) . . ?
Au04 Au23 Au02 174.72(4) . . ?
Au13 Au23 Au02 108.51(4) . . ?
Au18 Au23 Au02 57.69(3) . . ?
Au14 Au23 Au02 111.22(4) . . ?
Au22 Au23 Au02 54.30(3) . . ?
Au21 Au23 Au02 115.01(4) . . ?
Au01 Au23 Au02 89.51(4) . . ?
Au27 Au23 Au02 120.95(4) . . ?
Au08 Au23 Au05 173.75(4) . . ?
Au26 Au23 Au05 63.94(3) . . ?
Au04 Au23 Au05 56.70(3) . . ?
Au13 Au23 Au05 57.85(3) . . ?
Au18 Au23 Au05 110.76(4) . . ?
Au14 Au23 Au05 108.27(4) . . ?
Au22 Au23 Au05 89.15(3) . . ?
Au21 Au23 Au05 53.65(3) . . ?
Au01 Au23 Au05 113.78(4) . . ?
Au27 Au23 Au05 117.67(4) . . ?
Au02 Au23 Au05 119.85(4) . . ?
S1_23 Au24 Au01 149.66(16) . . ?
S1_23 Au24 Au25 139.86(16) . . ?
Au01 Au24 Au25 66.22(3) . . ?
S1_23 Au24 Au12 99.17(15) . . ?
Au01 Au24 Au12 109.24(4) . . ?
Au25 Au24 Au12 63.02(4) . . ?
S1_23 Au24 Cu03 47.45(15) . . ?
Au01 Au24 Cu03 150.17(7) . . ?
Au25 Au24 Cu03 114.87(7) . . ?
Au12 Au24 Cu03 54.77(7) . . ?
S1_23 Au24 Au09 116.72(14) . . ?
Au01 Au24 Au09 57.04(3) . . ?
Au25 Au24 Au09 58.70(3) . . ?
Au12 Au24 Au09 120.29(5) . . ?
Cu03 Au24 Au09 151.27(7) . . ?
S1_23 Au24 Au16 94.53(15) . . ?
Au01 Au24 Au16 56.74(3) . . ?
Au25 Au24 Au16 107.67(4) . . ?
Au12 Au24 Au16 165.97(5) . . ?
Cu03 Au24 Au16 136.93(8) . . ?
Au09 Au24 Au16 54.53(3) . . ?
S1_23 Au24 Au28 95.71(15) . . ?
Au01 Au24 Au28 61.70(3) . . ?
Au25 Au24 Au28 124.42(4) . . ?
Au12 Au24 Au28 118.40(4) . . ?
Cu03 Au24 Au28 101.43(7) . . ?
Au09 Au24 Au28 104.33(4) . . ?
Au16 Au24 Au28 56.68(3) . . ?
S1_23 Au24 Cu05 46.40(16) . . ?
Au01 Au24 Cu05 103.36(7) . . ?
Au25 Au24 Cu05 157.08(7) . . ?
Au12 Au24 Cu05 138.75(7) . . ?
Cu03 Au24 Cu05 84.57(9) . . ?
Au09 Au24 Cu05 98.40(6) . . ?
Au16 Au24 Cu05 52.42(6) . . ?
Au28 Au24 Cu05 58.02(6) . . ?
S1_23 Au24 Au06 97.71(13) . . ?
Au01 Au24 Au06 87.77(3) . . ?
Au25 Au24 Au06 102.05(4) . . ?
Au12 Au24 Au06 59.90(3) . . ?
Cu03 Au24 Au06 62.53(6) . . ?
Au09 Au24 Au06 143.84(4) . . ?
Au16 Au24 Au06 115.32(4) . . ?
Au28 Au24 Au06 59.00(3) . . ?
Cu05 Au24 Au06 97.69(6) . . ?
S1_23 Au24 Au21 144.68(14) . . ?
Au01 Au24 Au21 56.99(3) . . ?
Au25 Au24 Au21 53.71(3) . . ?
Au12 Au24 Au21 53.88(3) . . ?
Cu03 Au24 Au21 98.26(6) . . ?
Au09 Au24 Au21 97.85(4) . . ?
Au16 Au24 Au21 112.38(4) . . ?
Au28 Au24 Au21 81.68(3) . . ?
Cu05 Au24 Au21 139.14(7) . . ?
Au06 Au24 Au21 50.81(3) . . ?
S1_17 Au25 Au21 145.58(14) . . ?
S1_17 Au25 Au24 138.29(14) . . ?
Au21 Au25 Au24 69.67(4) . . ?
S1_17 Au25 Au09 99.99(14) . . ?
Au21 Au25 Au09 112.89(4) . . ?
Au24 Au25 Au09 63.79(3) . . ?
S1_17 Au25 Au12 113.61(14) . . ?
Au21 Au25 Au12 57.44(3) . . ?
Au24 Au25 Au12 58.96(3) . . ?
Au09 Au25 Au12 121.30(4) . . ?
S1_17 Au25 Cu01 47.75(15) . . ?
Au21 Au25 Cu01 153.93(7) . . ?
Au24 Au25 Cu01 114.22(7) . . ?
Au09 Au25 Cu01 54.71(7) . . ?
Au12 Au25 Cu01 147.92(7) . . ?
S1_17 Au25 Au17 90.17(14) . . ?
Au21 Au25 Au17 56.69(3) . . ?
Au24 Au25 Au17 109.83(4) . . ?
Au09 Au25 Au17 169.56(5) . . ?
Au12 Au25 Au17 55.30(3) . . ?
Cu01 Au25 Au17 134.18(7) . . ?
S1_17 Au25 Au01 147.22(14) . . ?
Au21 Au25 Au01 58.82(3) . . ?
Au24 Au25 Au01 55.33(3) . . ?
Au09 Au25 Au01 55.46(3) . . ?
Au12 Au25 Au01 98.59(4) . . ?
Cu01 Au25 Au01 100.90(7) . . ?
Au17 Au25 Au01 114.25(4) . . ?
S1_17 Au25 Au27 97.42(14) . . ?
Au21 Au25 Au27 89.97(4) . . ?
Au24 Au25 Au27 105.57(4) . . ?
Au09 Au25 Au27 61.27(3) . . ?
Au12 Au25 Au27 146.56(4) . . ?
Cu01 Au25 Au27 64.00(6) . . ?
Au17 Au25 Au27 115.31(4) . . ?
Au01 Au25 Au27 53.25(3) . . ?
S1_17 Au25 Au04 91.71(13) . . ?
Au21 Au25 Au04 63.41(3) . . ?
Au24 Au25 Au04 129.93(4) . . ?
Au09 Au25 Au04 120.47(4) . . ?
Au12 Au25 Au04 105.63(4) . . ?
Cu01 Au25 Au04 101.24(7) . . ?
Au17 Au25 Au04 56.22(3) . . ?
Au01 Au25 Au04 85.06(3) . . ?
Au27 Au25 Au04 59.39(3) . . ?
S1_5 Au26 Au23 146.33(17) . . ?
S1_5 Au26 Au02 137.46(16) . . ?
Au23 Au26 Au02 68.32(3) . . ?
S1_5 Au26 Au20 100.47(16) . . ?
Au23 Au26 Au20 112.40(4) . . ?
Au02 Au26 Au20 63.47(4) . . ?
S1_5 Au26 Cu06 48.70(16) . . ?
Au23 Au26 Cu06 152.91(7) . . ?
Au02 Au26 Cu06 115.94(8) . . ?
Au20 Au26 Cu06 55.78(7) . . ?
S1_5 Au26 Au18 111.93(14) . . ?
Au23 Au26 Au18 57.36(3) . . ?
Au02 Au26 Au18 58.62(3) . . ?
Au20 Au26 Au18 120.31(5) . . ?
Cu06 Au26 Au18 149.15(7) . . ?
S1_5 Au26 Au22 148.01(15) . . ?
Au23 Au26 Au22 58.87(3) . . ?
Au02 Au26 Au22 55.51(3) . . ?
Au20 Au26 Au22 55.43(3) . . ?
Cu06 Au26 Au22 100.09(7) . . ?
Au18 Au26 Au22 99.26(4) . . ?
S1_5 Au26 Au13 90.46(16) . . ?
Au23 Au26 Au13 56.68(3) . . ?
Au02 Au26 Au13 108.60(4) . . ?
Au20 Au26 Au13 169.06(4) . . ?
Cu06 Au26 Au13 134.09(8) . . ?
Au18 Au26 Au13 54.76(3) . . ?
Au22 Au26 Au13 114.20(4) . . ?
S1_5 Au26 Au03 97.83(14) . . ?
Au23 Au26 Au03 91.50(4) . . ?
Au02 Au26 Au03 106.34(4) . . ?
Au20 Au26 Au03 61.97(4) . . ?
Cu06 Au26 Au03 61.43(7) . . ?
Au18 Au26 Au03 148.12(4) . . ?
Au22 Au26 Au03 53.84(3) . . ?
Au13 Au26 Au03 116.21(4) . . ?
S1_5 Au26 Au05 91.61(16) . . ?
Au23 Au26 Au05 65.02(3) . . ?
Au02 Au26 Au05 130.70(4) . . ?
Au20 Au26 Au05 122.57(4) . . ?
Cu06 Au26 Au05 99.32(7) . . ?
Au18 Au26 Au05 105.62(4) . . ?
Au22 Au26 Au05 86.56(3) . . ?
Au13 Au26 Au05 55.79(3) . . ?
Au03 Au26 Au05 60.82(3) . . ?
S1_21 Au27 Au01 147.15(15) . . ?
S1_21 Au27 Au08 136.04(15) . . ?
Au01 Au27 Au08 69.40(4) . . ?
S1_21 Au27 Au14 99.29(15) . . ?
Au01 Au27 Au14 112.91(4) . . ?
Au08 Au27 Au14 62.08(4) . . ?
S1_21 Au27 Cu07 47.64(16) . . ?
Au01 Au27 Cu07 154.63(7) . . ?
Au08 Au27 Cu07 113.54(7) . . ?
Au14 Au27 Cu07 55.21(6) . . ?
S1_21 Au27 Au23 147.57(16) . . ?
Au01 Au27 Au23 59.16(3) . . ?
Au08 Au27 Au23 55.01(3) . . ?
Au14 Au27 Au23 55.71(3) . . ?
Cu07 Au27 Au23 100.70(6) . . ?
S1_21 Au27 Au10 113.07(15) . . ?
Au01 Au27 Au10 56.87(3) . . ?
Au08 Au27 Au10 58.61(3) . . ?
Au14 Au27 Au10 118.99(4) . . ?
Cu07 Au27 Au10 147.49(7) . . ?
Au23 Au27 Au10 98.15(4) . . ?
S1_21 Au27 Au09 90.95(15) . . ?
Au01 Au27 Au09 57.00(3) . . ?
Au08 Au27 Au09 109.81(4) . . ?
Au14 Au27 Au09 169.74(5) . . ?
Cu07 Au27 Au09 134.59(7) . . ?
Au23 Au27 Au09 114.94(4) . . ?
Au10 Au27 Au09 55.34(3) . . ?
S1_21 Au27 Au04 98.04(15) . . ?
Au01 Au27 Au04 91.51(4) . . ?
Au08 Au27 Au04 105.42(4) . . ?
Au14 Au27 Au04 62.36(3) . . ?
Cu07 Au27 Au04 63.20(6) . . ?
Au23 Au27 Au04 53.74(3) . . ?
Au10 Au27 Au04 147.30(4) . . ?
Au09 Au27 Au04 116.95(4) . . ?
S1_21 Au27 Au25 94.42(15) . . ?
Au01 Au27 Au25 63.25(3) . . ?
Au08 Au27 Au25 129.46(4) . . ?
Au14 Au27 Au25 122.66(4) . . ?
Cu07 Au27 Au25 102.44(7) . . ?
Au23 Au27 Au25 85.17(3) . . ?
Au10 Au27 Au25 105.34(4) . . ?
Au09 Au27 Au25 56.44(3) . . ?
Au04 Au27 Au25 60.68(3) . . ?
S1_21 Au27 Cu01 44.60(16) . . ?
Au01 Au27 Cu01 103.12(6) . . ?
Au08 Au27 Cu01 155.87(7) . . ?
Au14 Au27 Cu01 138.31(7) . . ?
Cu07 Au27 Cu01 83.31(9) . . ?
Au23 Au27 Cu01 141.88(6) . . ?
Au10 Au27 Cu01 97.76(7) . . ?
Au09 Au27 Cu01 51.28(6) . . ?
Au04 Au27 Cu01 97.54(6) . . ?
Au25 Au27 Cu01 57.23(6) . . ?
S1_13 Au28 Au22 146.49(14) . . ?
S1_13 Au28 Au07 138.72(15) . . ?
Au22 Au28 Au07 66.75(3) . . ?
S1_13 Au28 Au16 99.71(14) . . ?
Au22 Au28 Au16 113.09(4) . . ?
Au07 Au28 Au16 64.57(3) . . ?
S1_13 Au28 Cu05 48.07(15) . . ?
Au22 Au28 Cu05 155.20(8) . . ?
Au07 Au28 Cu05 115.63(7) . . ?
Au16 Au28 Cu05 54.67(6) . . ?
S1_13 Au28 Au01 146.76(14) . . ?
Au22 Au28 Au01 59.72(3) . . ?
Au07 Au28 Au01 55.89(3) . . ?
Au16 Au28 Au01 55.70(3) . . ?
Cu05 Au28 Au01 99.97(7) . . ?
S1_13 Au28 Au15 90.78(14) . . ?
Au22 Au28 Au15 56.51(3) . . ?
Au07 Au28 Au15 107.29(4) . . ?
Au16 Au28 Au15 169.52(5) . . ?
Cu05 Au28 Au15 135.22(7) . . ?
Au01 Au28 Au15 114.65(4) . . ?
S1_13 Au28 Au06 92.53(15) . . ?
Au22 Au28 Au06 64.79(3) . . ?
Au07 Au28 Au06 128.53(4) . . ?
Au16 Au28 Au06 121.99(4) . . ?
Cu05 Au28 Au06 101.70(7) . . ?
Au01 Au28 Au06 84.87(4) . . ?
Au15 Au28 Au06 56.90(3) . . ?
S1_13 Au28 Au24 96.15(14) . . ?
Au22 Au28 Au24 93.95(4) . . ?
Au07 Au28 Au24 106.47(4) . . ?
Au16 Au28 Au24 60.89(3) . . ?
Cu05 Au28 Au24 61.36(7) . . ?
Au01 Au28 Au24 53.73(3) . . ?
Au15 Au28 Au24 118.24(4) . . ?
Au06 Au28 Au24 61.51(3) . . ?
S1_13 Au28 Au11 112.81(14) . . ?
Au22 Au28 Au11 56.09(3) . . ?
Au07 Au28 Au11 58.07(3) . . ?
Au16 Au28 Au11 120.64(4) . . ?
Cu05 Au28 Au11 147.77(8) . . ?
Au01 Au28 Au11 99.77(4) . . ?
Au15 Au28 Au11 53.98(3) . . ?
Au06 Au28 Au11 105.23(4) . . ?
Au24 Au28 Au11 149.21(5) . . ?
S1_13 Au28 Cu10 44.49(15) . . ?
Au22 Au28 Cu10 102.53(7) . . ?
Au07 Au28 Cu10 154.15(7) . . ?
Au16 Au28 Cu10 138.63(7) . . ?
Cu05 Au28 Cu10 84.26(8) . . ?
Au01 Au28 Cu10 140.60(7) . . ?
Au15 Au28 Cu10 50.96(6) . . ?
Au06 Au28 Cu10 56.15(7) . . ?
Au24 Au28 Cu10 97.46(7) . . ?
Au11 Au28 Cu10 96.22(6) . . ?
S1_12 Cu01 S1_21 130.3(3) . . ?
S1_12 Cu01 S1_17 125.0(2) . . ?
S1_21 Cu01 S1_17 104.6(2) . . ?
S1_12 Cu01 Au09 57.68(18) . . ?
S1_21 Cu01 Au09 105.2(2) . . ?
S1_17 Cu01 Au09 111.3(2) . . ?
S1_12 Cu01 Au25 105.92(19) . . ?
S1_21 Cu01 Au25 101.04(18) . . ?
S1_17 Cu01 Au25 54.12(17) . . ?
Au09 Cu01 Au25 60.23(7) . . ?
S1_12 Cu01 Au27 113.7(2) . . ?
S1_21 Cu01 Au27 50.80(18) . . ?
S1_17 Cu01 Au27 97.91(17) . . ?
Au09 Cu01 Au27 60.82(7) . . ?
Au25 Cu01 Au27 58.77(6) . . ?
S1_6 Cu02 S1_22 131.1(3) . . ?
S1_6 Cu02 S1_15 119.7(3) . . ?
S1_22 Cu02 S1_15 109.1(3) . . ?
S1_6 Cu02 Au19 56.88(17) . . ?
S1_22 Cu02 Au19 107.28(18) . . ?
S1_15 Cu02 Au19 107.23(19) . . ?
S1_6 Cu02 Au03 104.4(2) . . ?
S1_22 Cu02 Au03 102.50(19) . . ?
S1_15 Cu02 Au03 52.72(16) . . ?
Au19 Cu02 Au03 59.19(7) . . ?
S1_6 Cu02 Au05 112.84(19) . . ?
S1_22 Cu02 Au05 51.04(17) . . ?
S1_15 Cu02 Au05 101.21(17) . . ?
Au19 Cu02 Au05 61.55(6) . . ?
Au03 Cu02 Au05 60.72(6) . . ?
S1_14 Cu03 S1_16 133.4(3) . . ?
S1_14 Cu03 S1_23 108.7(3) . . ?
S1_16 Cu03 S1_23 117.9(3) . . ?
S1_14 Cu03 Au12 105.44(19) . . ?
S1_16 Cu03 Au12 57.21(18) . . ?
S1_23 Cu03 Au12 111.0(2) . . ?
S1_14 Cu03 Au24 103.26(19) . . ?
S1_16 Cu03 Au24 102.07(19) . . ?
S1_23 Cu03 Au24 54.89(17) . . ?
Au12 Cu03 Au24 59.95(7) . . ?
S1_14 Cu03 Au06 51.17(17) . . ?
S1_16 Cu03 Au06 114.31(19) . . ?
S1_23 Cu03 Au06 101.78(19) . . ?
Au12 Cu03 Au06 60.61(7) . . ?
Au24 Cu03 Au06 60.61(6) . . ?
S1_10 Cu04 S1_11 139.5(3) . . ?
S1_10 Cu04 S1_20 107.1(2) . . ?
S1_11 Cu04 S1_20 113.2(3) . . ?
S1_10 Cu04 Au10 106.4(2) . . ?
S1_11 Cu04 Au10 57.22(18) . . ?
S1_20 Cu04 Au10 108.5(2) . . ?
S1_10 Cu04 Au08 101.95(19) . . ?
S1_11 Cu04 Au08 99.3(2) . . ?
S1_20 Cu04 Au08 52.44(18) . . ?
Au10 Cu04 Au08 59.82(7) . . ?
S1_10 Cu04 Au07 50.83(18) . . ?
S1_11 Cu04 Au07 115.5(2) . . ?
S1_20 Cu04 Au07 100.62(18) . . ?
Au10 Cu04 Au07 60.60(7) . . ?
Au08 Cu04 Au07 61.05(6) . . ?
S1_18 Cu05 S1_23 128.5(2) . . ?
S1_18 Cu05 S1_13 126.8(3) . . ?
S1_23 Cu05 S1_13 104.5(2) . . ?
S1_18 Cu05 Au16 57.72(18) . . ?
S1_23 Cu05 Au16 110.2(2) . . ?
S1_13 Cu05 Au16 111.33(19) . . ?
S1_18 Cu05 Au28 108.62(19) . . ?
S1_23 Cu05 Au28 103.74(19) . . ?
S1_13 Cu05 Au28 54.22(17) . . ?
Au16 Cu05 Au28 60.89(7) . . ?
S1_18 Cu05 Au24 113.1(2) . . ?
S1_23 Cu05 Au24 53.45(18) . . ?
S1_13 Cu05 Au24 100.13(19) . . ?
Au16 Cu05 Au24 62.54(7) . . ?
Au28 Cu05 Au24 60.63(7) . . ?
S1_15 Cu06 S1_24 132.0(3) . . ?
S1_15 Cu06 S1_5 108.4(3) . . ?
S1_24 Cu06 S1_5 119.6(3) . . ?
S1_15 Cu06 Au20 110.0(2) . . ?
S1_24 Cu06 Au20 56.07(19) . . ?
S1_5 Cu06 Au20 111.24(19) . . ?
S1_15 Cu06 Au26 104.94(18) . . ?
S1_24 Cu06 Au26 104.5(2) . . ?
S1_5 Cu06 Au26 55.13(16) . . ?
Au20 Cu06 Au26 61.06(7) . . ?
S1_15 Cu06 Au03 53.06(15) . . ?
S1_24 Cu06 Au03 114.8(2) . . ?
S1_5 Cu06 Au03 102.49(18) . . ?
Au20 Cu06 Au03 63.53(7) . . ?
Au26 Cu06 Au03 61.16(6) . . ?
S1_2 Cu07 S1_21 119.2(3) . . ?
S1_2 Cu07 S1_3 131.7(3) . . ?
S1_21 Cu07 S1_3 109.0(3) . . ?
S1_2 Cu07 Au14 56.77(19) . . ?
S1_21 Cu07 Au14 112.4(2) . . ?
S1_3 Cu07 Au14 107.4(2) . . ?
S1_2 Cu07 Au27 104.4(2) . . ?
S1_21 Cu07 Au27 55.57(19) . . ?
S1_3 Cu07 Au27 104.2(2) . . ?
Au14 Cu07 Au27 61.40(8) . . ?
S1_2 Cu07 Au04 116.0(2) . . ?
S1_21 Cu07 Au04 101.23(19) . . ?
S1_3 Cu07 Au04 52.31(18) . . ?
Au14 Cu07 Au04 62.95(7) . . ?
Au27 Cu07 Au04 59.77(6) . . ?
S1_3 Cu08 S1_7 122.6(3) . . ?
S1_3 Cu08 S1_17 107.9(2) . . ?
S1_7 Cu08 S1_17 129.5(3) . . ?
S1_3 Cu08 Au17 113.5(2) . . ?
S1_7 Cu08 Au17 57.03(19) . . ?
S1_17 Cu08 Au17 104.2(2) . . ?
S1_3 Cu08 Au04 56.26(19) . . ?
S1_7 Cu08 Au04 106.02(18) . . ?
S1_17 Cu08 Au04 101.1(2) . . ?
Au17 Cu08 Au04 61.40(7) . . ?
S1_5 Cu09 S1_4 136.4(3) . . ?
S1_5 Cu09 S1_22 107.3(3) . . ?
S1_4 Cu09 S1_22 116.1(3) . . ?
S1_5 Cu09 Au13 104.7(2) . . ?
S1_4 Cu09 Au13 56.46(18) . . ?
S1_22 Cu09 Au13 110.85(19) . . ?
S1_5 Cu09 Au05 101.31(18) . . ?
S1_4 Cu09 Au05 100.62(18) . . ?
S1_22 Cu09 Au05 53.87(17) . . ?
Au13 Cu09 Au05 60.73(7) . . ?
S1_19 Cu10 S1_13 131.7(3) . . ?
S1_19 Cu10 S1_14 122.7(3) . . ?
S1_13 Cu10 S1_14 105.6(2) . . ?
S1_19 Cu10 Au15 57.39(19) . . ?
S1_13 Cu10 Au15 104.57(19) . . ?
S1_14 Cu10 Au15 112.5(2) . . ?
S1_19 Cu10 Au06 106.1(2) . . ?
S1_13 Cu10 Au06 99.55(18) . . ?
S1_14 Cu10 Au06 55.07(17) . . ?
Au15 Cu10 Au06 61.37(7) . . ?
S1_19 Cu10 Au28 113.6(2) . . ?
S1_13 Cu10 Au28 49.98(16) . . ?
S1_14 Cu10 Au28 100.48(18) . . ?
Au15 Cu10 Au28 60.60(6) . . ?
Au06 Cu10 Au28 58.93(6) . . ?
S1_9 Cu11 S1_8 135.8(3) . . ?
S1_9 Cu11 S1_10 115.4(3) . . ?
S1_8 Cu11 S1_10 108.7(3) . . ?
S1_9 Cu11 Au11 56.45(19) . . ?
S1_8 Cu11 Au11 108.8(2) . . ?
S1_10 Cu11 Au11 106.5(2) . . ?
S1_9 Cu11 Au07 101.21(19) . . ?
S1_8 Cu11 Au07 103.6(2) . . ?
S1_10 Cu11 Au07 52.04(18) . . ?
Au11 Cu11 Au07 59.06(7) . . ?
S1_9 Cu11 Au02 114.4(2) . . ?
S1_8 Cu11 Au02 52.63(19) . . ?
S1_10 Cu11 Au02 100.3(2) . . ?
Au11 Cu11 Au02 61.57(7) . . ?
Au07 Cu11 Au02 60.44(7) . . ?
S1_1 Cu12 S1_20 134.5(3) . . ?
S1_1 Cu12 S1_8 118.9(3) . . ?
S1_20 Cu12 S1_8 106.5(3) . . ?
S1_1 Cu12 Au18 56.54(19) . . ?
S1_20 Cu12 Au18 106.9(2) . . ?
S1_8 Cu12 Au18 109.2(2) . . ?
S1_1 Cu12 Au02 103.21(19) . . ?
S1_20 Cu12 Au02 100.53(19) . . ?
S1_8 Cu12 Au02 54.12(18) . . ?
Au18 Cu12 Au02 59.53(7) . . ?
S1_1 Cu12 Au08 112.8(2) . . ?
S1_20 Cu12 Au08 50.05(18) . . ?
S1_8 Cu12 Au08 102.43(19) . . ?
Au18 Cu12 Au08 61.13(7) . . ?
Au02 Cu12 Au08 61.05(6) . . ?
C2_1 C1_1 C6_1 116.5(12) . . ?
C2_1 C1_1 S1_1 121.0(11) . . ?
C6_1 C1_1 S1_1 122.2(11) . . ?
C1_1 C2_1 C3_1 122.7(15) . . ?
C4_1 C3_1 C2_1 117.9(15) . . ?
C5_1 C4_1 C3_1 121.3(13) . . ?
C5_1 C4_1 Cl2_1 120.8(12) . . ?
C3_1 C4_1 Cl2_1 117.9(12) . . ?
C4_1 C5_1 C6_1 120.1(14) . . ?
C5_1 C6_1 C1_1 120.7(13) . . ?
C5_1 C6_1 Cl1_1 117.3(12) . . ?
C1_1 C6_1 Cl1_1 121.1(11) . . ?
C1_1 S1_1 Cu12 107.9(8) . . ?
C1_1 S1_1 Au18 103.6(7) . . ?
Cu12 S1_1 Au18 71.9(2) . . ?
C2_2 C1_2 C6_2 117.1(11) . . ?
C2_2 C1_2 S1_2 122.8(11) . . ?
C6_2 C1_2 S1_2 120.0(10) . . ?
C1_2 C2_2 C3_2 121.8(14) . . ?
C4_2 C3_2 C2_2 118.3(14) . . ?
C5_2 C4_2 C3_2 121.8(13) . . ?
C5_2 C4_2 Cl2_2 119.4(11) . . ?
C3_2 C4_2 Cl2_2 118.8(11) . . ?
C4_2 C5_2 C6_2 119.1(13) . . ?
C5_2 C6_2 C1_2 121.8(12) . . ?
C5_2 C6_2 Cl1_2 118.8(11) . . ?
C1_2 C6_2 Cl1_2 119.4(11) . . ?
C1_2 S1_2 Cu07 106.3(9) . . ?
C1_2 S1_2 Au14 107.9(5) . . ?
Cu07 S1_2 Au14 71.60(19) . . ?
C2_3 C1_3 C6_3 117.4(12) . . ?
C2_3 C1_3 S1_3 122.1(11) . . ?
C6_3 C1_3 S1_3 120.5(10) . . ?
C1_3 C2_3 C3_3 122.9(14) . . ?
C4_3 C3_3 C2_3 117.0(14) . . ?
C5_3 C4_3 C3_3 122.5(13) . . ?
C5_3 C4_3 Cl2_3 119.4(12) . . ?
C3_3 C4_3 Cl2_3 117.8(12) . . ?
C4_3 C5_3 C6_3 119.4(14) . . ?
C5_3 C6_3 C1_3 120.7(12) . . ?
C5_3 C6_3 Cl1_3 118.0(11) . . ?
C1_3 C6_3 Cl1_3 121.3(11) . . ?
C1_3 S1_3 Cu08 115.8(8) . . ?
C1_3 S1_3 Cu07 115.6(8) . . ?
Cu08 S1_3 Cu07 127.6(3) . . ?
C1_3 S1_3 Au04 104.8(6) . . ?
Cu08 S1_3 Au04 75.6(2) . . ?
Cu07 S1_3 Au04 82.4(2) . . ?
C2_4 C1_4 C6_4 118.4(12) . . ?
C2_4 C1_4 S1_4 123.2(11) . . ?
C6_4 C1_4 S1_4 118.3(11) . . ?
C1_4 C2_4 C3_4 120.9(15) . . ?
C4_4 C3_4 C2_4 118.5(15) . . ?
C5_4 C4_4 C3_4 121.9(13) . . ?
C5_4 C4_4 Cl2_4 120.1(13) . . ?
C3_4 C4_4 Cl2_4 117.9(13) . . ?
C4_4 C5_4 C6_4 119.2(14) . . ?
C5_4 C6_4 C1_4 120.9(13) . . ?
C5_4 C6_4 Cl1_4 119.2(12) . . ?
C1_4 C6_4 Cl1_4 119.9(11) . . ?
C1_4 S1_4 Cu09 104.2(8) . . ?
C1_4 S1_4 Au13 110.5(6) . . ?
Cu09 S1_4 Au13 71.6(2) . . ?
C2_5 C1_5 C6_5 117.4(12) . . ?
C2_5 C1_5 S1_5 123.0(11) . . ?
C6_5 C1_5 S1_5 119.6(11) . . ?
C1_5 C2_5 C3_5 122.7(14) . . ?
C4_5 C3_5 C2_5 117.5(14) . . ?
C5_5 C4_5 C3_5 121.3(13) . . ?
C5_5 C4_5 Cl2_5 120.5(12) . . ?
C3_5 C4_5 Cl2_5 118.1(12) . . ?
C4_5 C5_5 C6_5 120.5(14) . . ?
C5_5 C6_5 C1_5 120.6(12) . . ?
C5_5 C6_5 Cl1_5 118.2(11) . . ?
C1_5 C6_5 Cl1_5 121.3(11) . . ?
C1_5 S1_5 Cu09 114.8(9) . . ?
C1_5 S1_5 Cu06 114.6(9) . . ?
Cu09 S1_5 Cu06 130.4(3) . . ?
C1_5 S1_5 Au26 106.2(6) . . ?
Cu09 S1_5 Au26 86.2(2) . . ?
Cu06 S1_5 Au26 76.2(2) . . ?
C2_6 C1_6 C6_6 117.4(12) . . ?
C2_6 C1_6 S1_6 121.0(11) . . ?
C6_6 C1_6 S1_6 121.6(11) . . ?
C1_6 C2_6 C3_6 122.2(15) . . ?
C4_6 C3_6 C2_6 118.1(14) . . ?
C5_6 C4_6 C3_6 121.5(13) . . ?
C5_6 C4_6 Cl2_6 120.2(12) . . ?
C3_6 C4_6 Cl2_6 118.3(12) . . ?
C4_6 C5_6 C6_6 120.0(14) . . ?
C5_6 C6_6 C1_6 120.8(12) . . ?
C5_6 C6_6 Cl1_6 117.4(11) . . ?
C1_6 C6_6 Cl1_6 121.8(11) . . ?
C1_6 S1_6 Cu02 104.3(8) . . ?
C1_6 S1_6 Au19 108.0(7) . . ?
Cu02 S1_6 Au19 71.7(2) . . ?
C2_7 C1_7 C6_7 116.4(12) . . ?
C2_7 C1_7 S1_7 123.7(11) . . ?
C6_7 C1_7 S1_7 119.9(11) . . ?
C1_7 C2_7 C3_7 122.9(14) . . ?
C4_7 C3_7 C2_7 117.9(14) . . ?
C5_7 C4_7 C3_7 121.1(13) . . ?
C5_7 C4_7 Cl2_7 119.5(12) . . ?
C3_7 C4_7 Cl2_7 119.2(12) . . ?
C4_7 C5_7 C6_7 119.9(14) . . ?
C5_7 C6_7 C1_7 121.5(12) . . ?
C5_7 C6_7 Cl1_7 119.0(11) . . ?
C1_7 C6_7 Cl1_7 119.5(11) . . ?
C1_7 S1_7 Cu08 113.8(8) . . ?
C1_7 S1_7 Au17 108.6(6) . . ?
Cu08 S1_7 Au17 71.2(2) . . ?
C2_8 C1_8 C6_8 117.0(11) . . ?
C2_8 C1_8 S1_8 121.7(10) . . ?
C6_8 C1_8 S1_8 121.0(10) . . ?
C1_8 C2_8 C3_8 122.2(14) . . ?
C4_8 C3_8 C2_8 118.0(14) . . ?
C5_8 C4_8 C3_8 121.4(13) . . ?
C5_8 C4_8 Cl2_8 119.2(12) . . ?
C3_8 C4_8 Cl2_8 119.1(12) . . ?
C4_8 C5_8 C6_8 120.4(14) . . ?
C5_8 C6_8 C1_8 120.5(12) . . ?
C5_8 C6_8 Cl1_8 118.4(11) . . ?
C1_8 C6_8 Cl1_8 120.9(10) . . ?
C1_8 S1_8 Cu11 116.3(8) . . ?
C1_8 S1_8 Cu12 113.6(8) . . ?
Cu11 S1_8 Cu12 129.6(3) . . ?
C1_8 S1_8 Au02 105.7(7) . . ?
Cu11 S1_8 Au02 81.3(2) . . ?
Cu12 S1_8 Au02 78.6(2) . . ?
C2_9 C1_9 C6_9 116.3(12) . . ?
C2_9 C1_9 S1_9 121.4(11) . . ?
C6_9 C1_9 S1_9 122.3(11) . . ?
C1_9 C2_9 C3_9 121.4(15) . . ?
C4_9 C3_9 C2_9 118.9(14) . . ?
C5_9 C4_9 C3_9 121.0(13) . . ?
C5_9 C4_9 Cl2_9 119.4(12) . . ?
C3_9 C4_9 Cl2_9 119.6(12) . . ?
C4_9 C5_9 C6_9 119.2(13) . . ?
C5_9 C6_9 C1_9 122.1(12) . . ?
C5_9 C6_9 Cl1_9 117.2(11) . . ?
C1_9 C6_9 Cl1_9 120.6(11) . . ?
C1_9 S1_9 Cu11 103.6(9) . . ?
C1_9 S1_9 Au11 106.2(8) . . ?
Cu11 S1_9 Au11 72.3(2) . . ?
C2_10 C1_10 C6_10 116.6(12) . . ?
C2_10 C1_10 S1_10 122.9(11) . . ?
C6_10 C1_10 S1_10 120.2(10) . . ?
C1_10 C2_10 C3_10 121.8(14) . . ?
C4_10 C3_10 C2_10 118.6(14) . . ?
C5_10 C4_10 C3_10 121.9(13) . . ?
C5_10 C4_10 Cl2_10 119.5(12) . . ?
C3_10 C4_10 Cl2_10 118.3(11) . . ?
C4_10 C5_10 C6_10 119.1(14) . . ?
C5_10 C6_10 C1_10 121.9(12) . . ?
C5_10 C6_10 Cl1_10 117.9(11) . . ?
C1_10 C6_10 Cl1_10 120.1(11) . . ?
C1_10 S1_10 Cu04 117.2(8) . . ?
C1_10 S1_10 Cu11 112.4(8) . . ?
Cu04 S1_10 Cu11 130.5(3) . . ?
C1_10 S1_10 Au07 107.2(6) . . ?
Cu04 S1_10 Au07 84.5(2) . . ?
Cu11 S1_10 Au07 81.4(2) . . ?
C2_11 C1_11 C6_11 116.5(12) . . ?
C2_11 C1_11 S1_11 123.0(11) . . ?
C6_11 C1_11 S1_11 120.4(10) . . ?
C1_11 C2_11 C3_11 121.9(14) . . ?
C4_11 C3_11 C2_11 118.7(14) . . ?
C5_11 C4_11 C3_11 121.7(13) . . ?
C5_11 C4_11 Cl2_11 118.6(12) . . ?
C3_11 C4_11 Cl2_11 119.7(12) . . ?
C4_11 C5_11 C6_11 118.9(14) . . ?
C5_11 C6_11 C1_11 122.1(12) . . ?
C5_11 C6_11 Cl1_11 118.7(11) . . ?
C1_11 C6_11 Cl1_11 119.2(11) . . ?
C1_11 S1_11 Cu04 111.0(9) . . ?
C1_11 S1_11 Au10 110.6(6) . . ?
Cu04 S1_11 Au10 71.46(19) . . ?
C2_12 C1_12 C6_12 116.2(12) . . ?
C2_12 C1_12 S1_12 122.0(11) . . ?
C6_12 C1_12 S1_12 121.5(11) . . ?
C1_12 C2_12 C3_12 122.4(14) . . ?
C4_12 C3_12 C2_12 119.3(14) . . ?
C5_12 C4_12 C3_12 120.4(13) . . ?
C5_12 C4_12 Cl2_12 120.0(11) . . ?
C3_12 C4_12 Cl2_12 119.6(12) . . ?
C4_12 C5_12 C6_12 119.8(13) . . ?
C5_12 C6_12 C1_12 121.6(12) . . ?
C5_12 C6_12 Cl1_12 118.6(11) . . ?
C1_12 C6_12 Cl1_12 119.7(10) . . ?
C1_12 S1_12 Cu01 106.3(9) . . ?
C1_12 S1_12 Au09 108.1(6) . . ?
Cu01 S1_12 Au09 70.69(18) . . ?
C2_13 C1_13 C6_13 116.9(12) . . ?
C2_13 C1_13 S1_13 121.6(11) . . ?
C6_13 C1_13 S1_13 121.3(11) . . ?
C1_13 C2_13 C3_13 121.5(14) . . ?
C4_13 C3_13 C2_13 118.4(14) . . ?
C5_13 C4_13 C3_13 121.9(13) . . ?
C5_13 C4_13 Cl2_13 119.6(12) . . ?
C3_13 C4_13 Cl2_13 118.5(12) . . ?
C4_13 C5_13 C6_13 118.8(14) . . ?
C5_13 C6_13 C1_13 121.7(12) . . ?
C5_13 C6_13 Cl1_13 117.5(11) . . ?
C1_13 C6_13 Cl1_13 120.5(11) . . ?
C1_13 S1_13 Cu10 111.7(7) . . ?
C1_13 S1_13 Cu05 114.7(7) . . ?
Cu10 S1_13 Cu05 133.4(3) . . ?
C1_13 S1_13 Au28 107.0(6) . . ?
Cu10 S1_13 Au28 85.5(2) . . ?
Cu05 S1_13 Au28 77.7(2) . . ?
C2_14 C1_14 C6_14 117.0(12) . . ?
C2_14 C1_14 S1_14 122.6(11) . . ?
C6_14 C1_14 S1_14 120.3(10) . . ?
C1_14 C2_14 C3_14 122.2(14) . . ?
C4_14 C3_14 C2_14 118.4(14) . . ?
C5_14 C4_14 C3_14 121.3(13) . . ?
C5_14 C4_14 Cl2_14 121.0(12) . . ?
C3_14 C4_14 Cl2_14 117.6(12) . . ?
C4_14 C5_14 C6_14 119.7(14) . . ?
C5_14 C6_14 C1_14 121.3(12) . . ?
C5_14 C6_14 Cl1_14 118.5(11) . . ?
C1_14 C6_14 Cl1_14 120.2(10) . . ?
C1_14 S1_14 Cu03 113.0(9) . . ?
C1_14 S1_14 Cu10 116.7(8) . . ?
Cu03 S1_14 Cu10 129.6(3) . . ?
C1_14 S1_14 Au06 104.3(6) . . ?
Cu03 S1_14 Au06 84.3(2) . . ?
Cu10 S1_14 Au06 76.5(2) . . ?
C2_15 C1_15 C6_15 117.3(12) . . ?
C2_15 C1_15 S1_15 121.6(11) . . ?
C6_15 C1_15 S1_15 121.1(11) . . ?
C1_15 C2_15 C3_15 122.9(15) . . ?
C4_15 C3_15 C2_15 117.3(14) . . ?
C5_15 C4_15 C3_15 122.0(13) . . ?
C5_15 C4_15 Cl2_15 119.5(12) . . ?
C3_15 C4_15 Cl2_15 118.4(12) . . ?
C4_15 C5_15 C6_15 120.0(13) . . ?
C5_15 C6_15 C1_15 120.4(12) . . ?
C5_15 C6_15 Cl1_15 118.5(11) . . ?
C1_15 C6_15 Cl1_15 121.0(10) . . ?
C1_15 S1_15 Cu06 115.7(8) . . ?
C1_15 S1_15 Cu02 115.9(8) . . ?
Cu06 S1_15 Cu02 128.3(3) . . ?
C1_15 S1_15 Au03 108.0(7) . . ?
Cu06 S1_15 Au03 81.1(2) . . ?
Cu02 S1_15 Au03 80.52(19) . . ?
C2_16 C1_16 C6_16 116.4(11) . . ?
C2_16 C1_16 S1_16 123.2(11) . . ?
C6_16 C1_16 S1_16 120.2(10) . . ?
C1_16 C2_16 C3_16 122.4(14) . . ?
C4_16 C3_16 C2_16 118.6(14) . . ?
C5_16 C4_16 C3_16 120.4(13) . . ?
C5_16 C4_16 Cl2_16 120.0(12) . . ?
C3_16 C4_16 Cl2_16 119.0(12) . . ?
C4_16 C5_16 C6_16 119.6(14) . . ?
C5_16 C6_16 C1_16 121.8(12) . . ?
C5_16 C6_16 Cl1_16 117.9(11) . . ?
C1_16 C6_16 Cl1_16 120.3(11) . . ?
C1_16 S1_16 Cu03 106.4(10) . . ?
C1_16 S1_16 Au12 107.6(5) . . ?
Cu03 S1_16 Au12 70.62(19) . . ?
C2_17 C1_17 C6_17 117.8(12) . . ?
C2_17 C1_17 S1_17 121.8(11) . . ?
C6_17 C1_17 S1_17 120.4(10) . . ?
C1_17 C2_17 C3_17 122.2(14) . . ?
C4_17 C3_17 C2_17 117.6(14) . . ?
C5_17 C4_17 C3_17 121.9(13) . . ?
C5_17 C4_17 Cl2_17 118.4(12) . . ?
C3_17 C4_17 Cl2_17 119.8(12) . . ?
C4_17 C5_17 C6_17 119.9(14) . . ?
C5_17 C6_17 C1_17 120.5(12) . . ?
C5_17 C6_17 Cl1_17 118.4(11) . . ?
C1_17 C6_17 Cl1_17 121.0(10) . . ?
C1_17 S1_17 Cu08 109.6(8) . . ?
C1_17 S1_17 Cu01 118.0(7) . . ?
Cu08 S1_17 Cu01 132.2(3) . . ?
C1_17 S1_17 Au25 106.9(6) . . ?
Cu08 S1_17 Au25 85.9(2) . . ?
Cu01 S1_17 Au25 78.1(2) . . ?
C2_18 C1_18 C6_18 116.7(12) . . ?
C2_18 C1_18 S1_18 121.3(11) . . ?
C6_18 C1_18 S1_18 122.0(11) . . ?
C1_18 C2_18 C3_18 122.5(14) . . ?
C4_18 C3_18 C2_18 118.2(14) . . ?
C5_18 C4_18 C3_18 121.5(13) . . ?
C5_18 C4_18 Cl2_18 120.3(12) . . ?
C3_18 C4_18 Cl2_18 118.0(12) . . ?
C4_18 C5_18 C6_18 119.5(13) . . ?
C5_18 C6_18 C1_18 121.5(12) . . ?
C5_18 C6_18 Cl1_18 116.7(11) . . ?
C1_18 C6_18 Cl1_18 121.7(10) . . ?
C1_18 S1_18 Cu05 106.8(8) . . ?
C1_18 S1_18 Au16 104.4(8) . . ?
Cu05 S1_18 Au16 70.35(19) . . ?
C2_19 C1_19 C6_19 116.6(12) . . ?
C2_19 C1_19 S1_19 123.5(11) . . ?
C6_19 C1_19 S1_19 119.9(11) . . ?
C1_19 C2_19 C3_19 121.1(14) . . ?
C4_19 C3_19 C2_19 119.7(14) . . ?
C5_19 C4_19 C3_19 120.9(13) . . ?
C5_19 C4_19 Cl2_19 119.1(12) . . ?
C3_19 C4_19 Cl2_19 120.0(12) . . ?
C4_19 C5_19 C6_19 119.2(14) . . ?
C5_19 C6_19 C1_19 122.1(13) . . ?
C5_19 C6_19 Cl1_19 118.0(12) . . ?
C1_19 C6_19 Cl1_19 119.6(11) . . ?
C1_19 S1_19 Cu10 110.3(9) . . ?
C1_19 S1_19 Au15 107.6(6) . . ?
Cu10 S1_19 Au15 70.8(2) . . ?
C2_20 C1_20 C6_20 116.7(12) . . ?
C2_20 C1_20 S1_20 122.6(11) . . ?
C6_20 C1_20 S1_20 120.6(11) . . ?
C1_20 C2_20 C3_20 122.9(15) . . ?
C4_20 C3_20 C2_20 117.6(15) . . ?
C5_20 C4_20 C3_20 121.6(13) . . ?
C5_20 C4_20 Cl2_20 119.3(12) . . ?
C3_20 C4_20 Cl2_20 118.8(12) . . ?
C4_20 C5_20 C6_20 119.7(14) . . ?
C5_20 C6_20 C1_20 121.3(13) . . ?
C5_20 C6_20 Cl1_20 118.6(12) . . ?
C1_20 C6_20 Cl1_20 120.1(11) . . ?
C1_20 S1_20 Cu12 114.1(8) . . ?
C1_20 S1_20 Cu04 114.1(8) . . ?
Cu12 S1_20 Cu04 131.8(3) . . ?
C1_20 S1_20 Au08 109.6(7) . . ?
Cu12 S1_20 Au08 84.9(2) . . ?
Cu04 S1_20 Au08 79.6(2) . . ?
C2_21 C1_21 C6_21 116.9(12) . . ?
C2_21 C1_21 S1_21 121.4(10) . . ?
C6_21 C1_21 S1_21 121.7(10) . . ?
C1_21 C2_21 C3_21 122.5(14) . . ?
C4_21 C3_21 C2_21 117.9(14) . . ?
C5_21 C4_21 C3_21 121.5(13) . . ?
C5_21 C4_21 Cl2_21 118.9(11) . . ?
C3_21 C4_21 Cl2_21 118.9(12) . . ?
C4_21 C5_21 C6_21 119.3(13) . . ?
C5_21 C6_21 C1_21 121.2(12) . . ?
C5_21 C6_21 Cl1_21 118.6(11) . . ?
C1_21 C6_21 Cl1_21 120.1(10) . . ?
C1_21 S1_21 Cu07 112.1(8) . . ?
C1_21 S1_21 Cu01 116.4(8) . . ?
Cu07 S1_21 Cu01 131.1(3) . . ?
C1_21 S1_21 Au27 104.8(7) . . ?
Cu07 S1_21 Au27 76.8(2) . . ?
Cu01 S1_21 Au27 84.6(2) . . ?
C2_22 C1_22 C6_22 117.4(12) . . ?
C2_22 C1_22 S1_22 122.7(11) . . ?
C6_22 C1_22 S1_22 120.0(10) . . ?
C1_22 C2_22 C3_22 121.6(14) . . ?
C4_22 C3_22 C2_22 118.4(14) . . ?
C5_22 C4_22 C3_22 121.9(13) . . ?
C5_22 C4_22 Cl2_22 119.2(12) . . ?
C3_22 C4_22 Cl2_22 118.8(11) . . ?
C4_22 C5_22 C6_22 118.8(13) . . ?
C5_22 C6_22 C1_22 121.8(12) . . ?
C5_22 C6_22 Cl1_22 116.8(11) . . ?
C1_22 C6_22 Cl1_22 121.4(11) . . ?
C1_22 S1_22 Cu09 112.6(7) . . ?
C1_22 S1_22 Cu02 117.7(7) . . ?
Cu09 S1_22 Cu02 129.6(3) . . ?
C1_22 S1_22 Au05 109.1(6) . . ?
Cu09 S1_22 Au05 78.4(2) . . ?
Cu02 S1_22 Au05 83.2(2) . . ?
C2_23 C1_23 C6_23 116.3(12) . . ?
C2_23 C1_23 S1_23 122.3(11) . . ?
C6_23 C1_23 S1_23 120.9(10) . . ?
C1_23 C2_23 C3_23 121.6(14) . . ?
C4_23 C3_23 C2_23 119.1(14) . . ?
C5_23 C4_23 C3_23 121.0(13) . . ?
C5_23 C4_23 Cl2_23 120.4(12) . . ?
C3_23 C4_23 Cl2_23 118.6(12) . . ?
C4_23 C5_23 C6_23 119.0(13) . . ?
C5_23 C6_23 C1_23 121.8(12) . . ?
C5_23 C6_23 Cl1_23 117.5(11) . . ?
C1_23 C6_23 Cl1_23 120.1(10) . . ?
C1_23 S1_23 Cu03 112.3(9) . . ?
C1_23 S1_23 Cu05 117.6(9) . . ?
Cu03 S1_23 Cu05 129.4(3) . . ?
C1_23 S1_23 Au24 106.8(6) . . ?
Cu03 S1_23 Au24 77.7(2) . . ?
Cu05 S1_23 Au24 80.2(2) . . ?
C2_25 C1_25 C6_25 120.0 . . ?
C2_25 C1_25 P1_25 119.5(9) . . ?
C6_25 C1_25 P1_25 120.5(9) . . ?
C3_25 C2_25 C1_25 120.0 . . ?
C4_25 C3_25 C2_25 120.0 . . ?
C3_25 C4_25 C5_25 120.0 . . ?
C6_25 C5_25 C4_25 120.0 . . ?
C5_25 C6_25 C1_25 120.0 . . ?
C8_25 C7_25 C12_25 120.0 . . ?
C8_25 C7_25 P1_25 119.3(9) . . ?
C12_25 C7_25 P1_25 120.1(9) . . ?
C7_25 C8_25 C9_25 120.0 . . ?
C8_25 C9_25 C10_25 120.0 . . ?
C11_25 C10_25 C9_25 120.0 . . ?
C12_25 C11_25 C10_25 120.0 . . ?
C11_25 C12_25 C7_25 120.0 . . ?
C14_25 C13_25 C18_25 120.0 . . ?
C14_25 C13_25 P1_25 118.9(10) . . ?
C18_25 C13_25 P1_25 120.9(10) . . ?
C15_25 C14_25 C13_25 120.0 . . ?
C14_25 C15_25 C16_25 120.0 . . ?
C17_25 C16_25 C15_25 120.0 . . ?
C18_25 C17_25 C16_25 120.0 . . ?
C17_25 C18_25 C13_25 120.0 . . ?
C20_25 C19_25 C24_25 120.0 . . ?
C20_25 C19_25 P1_25 118.0(10) . . ?
C24_25 C19_25 P1_25 122.0(10) . . ?
C21_25 C20_25 C19_25 120.0 . . ?
C20_25 C21_25 C22_25 120.0 . . ?
C23_25 C22_25 C21_25 120.0 . . ?
C22_25 C23_25 C24_25 120.0 . . ?
C23_25 C24_25 C19_25 120.0 . . ?
C19_25 P1_25 C7_25 112.7(9) . . ?
C19_25 P1_25 C13_25 106.2(8) . . ?
C7_25 P1_25 C13_25 110.1(8) . . ?
C19_25 P1_25 C1_25 109.6(9) . . ?
C7_25 P1_25 C1_25 107.7(9) . . ?
C13_25 P1_25 C1_25 110.6(9) . . ?
C2_26 C1_26 C6_26 120.0 . . ?
C2_26 C1_26 P1_26 120.4(9) . . ?
C6_26 C1_26 P1_26 119.6(9) . . ?
C3_26 C2_26 C1_26 120.0 . . ?
C2_26 C3_26 C4_26 120.0 . . ?
C5_26 C4_26 C3_26 120.0 . . ?
C6_26 C5_26 C4_26 120.0 . . ?
C5_26 C6_26 C1_26 120.0 . . ?
C8_26 C7_26 C12_26 120.0 . . ?
C8_26 C7_26 P1_26 121.1(8) . . ?
C12_26 C7_26 P1_26 118.7(8) . . ?
C7_26 C8_26 C9_26 120.0 . . ?
C10_26 C9_26 C8_26 120.0 . . ?
C11_26 C10_26 C9_26 120.0 . . ?
C10_26 C11_26 C12_26 120.0 . . ?
C11_26 C12_26 C7_26 120.0 . . ?
C14_26 C13_26 C18_26 120.0 . . ?
C14_26 C13_26 P1_26 119.6(9) . . ?
C18_26 C13_26 P1_26 120.4(9) . . ?
C13_26 C14_26 C15_26 120.0 . . ?
C16_26 C15_26 C14_26 120.0 . . ?
C17_26 C16_26 C15_26 120.0 . . ?
C16_26 C17_26 C18_26 120.0 . . ?
C17_26 C18_26 C13_26 120.0 . . ?
C20_26 C19_26 C24_26 120.0 . . ?
C20_26 C19_26 P1_26 120.1(9) . . ?
C24_26 C19_26 P1_26 119.7(9) . . ?
C21_26 C20_26 C19_26 120.0 . . ?
C22_26 C21_26 C20_26 120.0 . . ?
C21_26 C22_26 C23_26 120.0 . . ?
C24_26 C23_26 C22_26 120.0 . . ?
C23_26 C24_26 C19_26 120.0 . . ?
C13_26 P1_26 C7_26 109.0(8) . . ?
C13_26 P1_26 C19_26 108.2(8) . . ?
C7_26 P1_26 C19_26 108.7(8) . . ?
C13_26 P1_26 C1_26 109.0(8) . . ?
C7_26 P1_26 C1_26 110.4(7) . . ?
C19_26 P1_26 C1_26 111.4(8) . . ?
C2_27 C1_27 C6_27 120.0 . . ?
C2_27 C1_27 P1_27 121.7(9) . . ?
C6_27 C1_27 P1_27 118.2(9) . . ?
C3_27 C2_27 C1_27 120.0 . . ?
C2_27 C3_27 C4_27 120.0 . . ?
C3_27 C4_27 C5_27 120.0 . . ?
C6_27 C5_27 C4_27 120.0 . . ?
C5_27 C6_27 C1_27 120.0 . . ?
C8_27 C7_27 C12_27 120.0 . . ?
C8_27 C7_27 P1_27 121.6(9) . . ?
C12_27 C7_27 P1_27 118.2(9) . . ?
C7_27 C8_27 C9_27 120.0 . . ?
C8_27 C9_27 C10_27 120.0 . . ?
C11_27 C10_27 C9_27 120.0 . . ?
C10_27 C11_27 C12_27 120.0 . . ?
C11_27 C12_27 C7_27 120.0 . . ?
C14_27 C13_27 C18_27 120.0 . . ?
C14_27 C13_27 P1_27 118.5(10) . . ?
C18_27 C13_27 P1_27 121.5(10) . . ?
C15_27 C14_27 C13_27 120.0 . . ?
C14_27 C15_27 C16_27 120.0 . . ?
C15_27 C16_27 C17_27 120.0 . . ?
C18_27 C17_27 C16_27 120.0 . . ?
C17_27 C18_27 C13_27 120.0 . . ?
C20_27 C19_27 C24_27 120.0 . . ?
C20_27 C19_27 P1_27 120.6(10) . . ?
C24_27 C19_27 P1_27 119.4(10) . . ?
C21_27 C20_27 C19_27 120.0 . . ?
C20_27 C21_27 C22_27 120.0 . . ?
C23_27 C22_27 C21_27 120.0 . . ?
C24_27 C23_27 C22_27 120.0 . . ?
C23_27 C24_27 C19_27 120.0 . . ?
C7_27 P1_27 C13_27 108.8(8) . . ?
C7_27 P1_27 C1_27 111.2(8) . . ?
C13_27 P1_27 C1_27 111.7(8) . . ?
C7_27 P1_27 C19_27 109.0(8) . . ?
C13_27 P1_27 C19_27 109.1(9) . . ?
C1_27 P1_27 C19_27 107.0(9) . . ?
C2_24 C1_24 C6_24 117.2(13) . . ?
C2_24 C1_24 S1_24 121.0(12) . . ?
C6_24 C1_24 S1_24 121.8(12) . . ?
C1_24 C2_24 C3_24 121.6(16) . . ?
C4_24 C3_24 C2_24 118.0(16) . . ?
C5_24 C4_24 C3_24 122.1(14) . . ?
C5_24 C4_24 Cl2_24 118.2(13) . . ?
C3_24 C4_24 Cl2_24 119.7(14) . . ?
C4_24 C5_24 C6_24 119.0(15) . . ?
C5_24 C6_24 C1_24 121.3(14) . . ?
C5_24 C6_24 Cl1_24 117.9(12) . . ?
C1_24 C6_24 Cl1_24 120.6(12) . . ?
C1_24 S1_24 Cu06 106.8(10) . . ?
C1_24 S1_24 Au20 108.7(8) . . ?
Cu06 S1_24 Au20 72.6(2) . . ?
C2_28 C1_28 C6_28 120.0 . . ?
C2_28 C1_28 P1_28 120.9(11) . . ?
C6_28 C1_28 P1_28 119.0(11) . . ?
C1_28 C2_28 C3_28 120.0 . . ?
C4_28 C3_28 C2_28 120.0 . . ?
C5_28 C4_28 C3_28 120.0 . . ?
C4_28 C5_28 C6_28 120.0 . . ?
C5_28 C6_28 C1_28 120.0 . . ?
C8_28 C7_28 C12_28 120.0 . . ?
C8_28 C7_28 P1_28 121.6(12) . . ?
C12_28 C7_28 P1_28 118.4(12) . . ?
C7_28 C8_28 C9_28 120.0 . . ?
C10_28 C9_28 C8_28 120.0 . . ?
C9_28 C10_28 C11_28 120.0 . . ?
C12_28 C11_28 C10_28 120.0 . . ?
C11_28 C12_28 C7_28 120.0 . . ?
C14_28 C13_28 C18_28 120.0 . . ?
C14_28 C13_28 P1_28 119.7(14) . . ?
C18_28 C13_28 P1_28 120.3(14) . . ?
C15_28 C14_28 C13_28 120.0 . . ?
C14_28 C15_28 C16_28 120.0 . . ?
C17_28 C16_28 C15_28 120.0 . . ?
C16_28 C17_28 C18_28 120.0 . . ?
C17_28 C18_28 C13_28 120.0 . . ?
C20_28 C19_28 C24_28 120.0 . . ?
C20_28 C19_28 P1_28 119.7(12) . . ?
C24_28 C19_28 P1_28 120.3(12) . . ?
C19_28 C20_28 C21_28 120.0 . . ?
C20_28 C21_28 C22_28 120.0 . . ?
C21_28 C22_28 C23_28 120.0 . . ?
C24_28 C23_28 C22_28 120.0 . . ?
C23_28 C24_28 C19_28 120.0 . . ?
C13_28 P1_28 C7_28 108.1(10) . . ?
C13_28 P1_28 C19_28 107.2(11) . . ?
C7_28 P1_28 C19_28 112.0(10) . . ?
C13_28 P1_28 C1_28 113.8(11) . . ?
C7_28 P1_28 C1_28 107.9(10) . . ?
C19_28 P1_28 C1_28 108.0(10) . . ?

loop_
_geom_bond_atom_site_label_1
_geom_bond_atom_site_label_2
_geom_bond_distance
_geom_bond_site_symmetry_2
_geom_bond_publ_flag
Au01 Au07 2.7216(14) . ?
Au01 Au27 2.7252(13) . ?
Au01 Au24 2.7294(12) . ?
Au01 Au16 2.7405(14) . ?
Au01 Au10 2.7423(12) . ?
Au01 Au09 2.7505(12) . ?
Au01 Au23 2.8408(12) . ?
Au01 Au21 2.8447(12) . ?
Au01 Au22 2.8512(11) . ?
Au01 Au28 2.9809(13) . ?
Au01 Au25 3.0371(14) . ?
Au01 Au08 3.1724(13) . ?
Au02 S1_8 2.491(7) . ?
Au02 Au22 2.7319(13) . ?
Au02 Au18 2.8534(15) . ?
Au02 Au26 2.8591(14) . ?
Au02 Au11 3.0012(14) . ?
Au02 Cu12 3.013(3) . ?
Au02 Au20 3.0191(14) . ?
Au02 Cu11 3.098(4) . ?
Au02 Au07 3.1093(13) . ?
Au02 Au23 3.1337(14) . ?
Au02 Au08 3.1385(13) . ?
Au03 S1_15 2.477(5) . ?
Au03 Au22 2.7421(13) . ?
Au03 Au06 2.8182(13) . ?
Au03 Au19 2.8765(15) . ?
Au03 Au15 3.0268(16) . ?
Au03 Au21 3.0320(12) . ?
Au03 Au26 3.0539(13) . ?
Au03 Au20 3.0588(15) . ?
Au03 Cu06 3.062(3) . ?
Au03 Cu02 3.071(3) . ?
Au03 Au05 3.1363(14) . ?
Au04 S1_3 2.496(7) . ?
Au04 Au23 2.7279(14) . ?
Au04 Au05 2.8269(12) . ?
Au04 Au17 2.8689(14) . ?
Au04 Cu08 2.907(3) . ?
Au04 Au13 2.9886(13) . ?
Au04 Au27 3.0270(14) . ?
Au04 Au21 3.0600(13) . ?
Au04 Au14 3.0640(14) . ?
Au04 Au25 3.0665(13) . ?
Au04 Cu07 3.127(3) . ?
Au05 S1_22 2.454(6) . ?
Au05 Au21 2.7236(13) . ?
Au05 Au13 2.8787(14) . ?
Au05 Au17 2.9512(14) . ?
Au05 Cu09 2.977(3) . ?
Au05 Au19 3.0164(14) . ?
Au05 Cu02 3.134(3) . ?
Au05 Au26 3.1403(15) . ?
Au05 Au23 3.1686(14) . ?
Au06 S1_14 2.487(6) . ?
Au06 Au21 2.7016(13) . ?
Au06 Au15 2.8852(15) . ?
Au06 Cu10 2.950(4) . ?
Au06 Au12 2.9921(15) . ?
Au06 Au19 3.0245(16) . ?
Au06 Au28 3.0423(14) . ?
Au06 Au22 3.1033(13) . ?
Au06 Au24 3.1195(13) . ?
Au06 Cu03 3.177(3) . ?
Au07 S1_10 2.455(7) . ?
Au07 Au28 2.8186(13) . ?
Au07 Au11 2.8805(13) . ?
Au07 Au10 2.9822(13) . ?
Au07 Au16 3.0455(14) . ?
Au07 Au22 3.0528(13) . ?
Au07 Cu11 3.079(3) . ?
Au07 Au08 3.1362(14) . ?
Au07 Cu04 3.152(3) . ?
Au08 S1_20 2.433(7) . ?
Au08 Au23 2.7070(13) . ?
Au08 Au27 2.8445(14) . ?
Au08 Au10 2.8688(13) . ?
Au08 Au14 2.9555(16) . ?
Au08 Au18 3.0106(14) . ?
Au08 Cu04 3.019(3) . ?
Au08 Cu12 3.161(3) . ?
Au09 S1_12 2.412(6) . ?
Au09 Cu01 2.694(3) . ?
Au09 Au16 2.7587(15) . ?
Au09 Au10 2.7977(14) . ?
Au09 Au25 2.8650(14) . ?
Au09 Au24 3.0085(13) . ?
Au09 Au27 3.0146(14) . ?
Au10 S1_11 2.403(6) . ?
Au10 Cu04 2.710(3) . ?
Au10 Au16 2.7750(14) . ?
Au10 Au27 3.0097(15) . ?
Au11 S1_9 2.392(7) . ?
Au11 Cu11 2.734(3) . ?
Au11 Au22 2.7577(14) . ?
Au11 Au20 2.7719(15) . ?
Au11 Au15 2.7736(14) . ?
Au11 Au28 3.0956(14) . ?
Au12 S1_16 2.402(6) . ?
Au12 Cu03 2.696(3) . ?
Au12 Au21 2.7478(13) . ?
Au12 Au17 2.7816(15) . ?
Au12 Au19 2.7913(14) . ?
Au12 Au24 2.8567(14) . ?
Au12 Au25 2.9713(13) . ?
Au13 S1_4 2.370(7) . ?
Au13 Cu09 2.698(3) . ?
Au13 Au23 2.7303(14) . ?
Au13 Au18 2.7477(16) . ?
Au13 Au14 2.7629(13) . ?
Au13 Au26 3.0078(14) . ?
Au14 S1_2 2.380(6) . ?
Au14 Cu07 2.700(3) . ?
Au14 Au23 2.7564(13) . ?
Au14 Au18 2.7902(15) . ?
Au14 Au27 2.8865(14) . ?
Au15 S1_19 2.397(7) . ?
Au15 Cu10 2.687(3) . ?
Au15 Au22 2.7301(13) . ?
Au15 Au20 2.7636(15) . ?
Au15 Au28 3.0136(13) . ?
Au16 S1_18 2.416(7) . ?
Au16 Cu05 2.692(3) . ?
Au16 Au28 2.8825(13) . ?
Au16 Au24 3.0137(15) . ?
Au17 S1_7 2.394(7) . ?
Au17 Cu08 2.702(3) . ?
Au17 Au21 2.7429(15) . ?
Au17 Au19 2.7656(14) . ?
Au17 Au25 3.0219(14) . ?
Au18 S1_1 2.378(6) . ?
Au18 Cu12 2.710(4) . ?
Au18 Au23 2.7368(13) . ?
Au18 Au26 2.9666(14) . ?
Au19 S1_6 2.399(6) . ?
Au19 Cu02 2.721(3) . ?
Au19 Au21 2.7504(13) . ?
Au20 S1_24 2.367(7) . ?
Au20 Cu06 2.722(3) . ?
Au20 Au22 2.7375(13) . ?
Au20 Au26 2.8809(15) . ?
Au21 Au25 2.7303(12) . ?
Au21 Au23 2.8293(12) . ?
Au21 Au22 2.8595(13) . ?
Au21 Au24 3.1762(13) . ?
Au22 Au28 2.7290(13) . ?
Au22 Au23 2.8217(13) . ?
Au22 Au26 3.0013(13) . ?
Au23 Au26 2.7182(12) . ?
Au23 Au27 3.0081(12) . ?
Au24 S1_23 2.511(7) . ?
Au24 Au25 2.8283(14) . ?
Au24 Cu03 2.998(3) . ?
Au24 Au28 3.0576(14) . ?
Au24 Cu05 3.079(3) . ?
Au25 S1_17 2.478(6) . ?
Au25 Cu01 2.993(3) . ?
Au25 Au27 3.0435(13) . ?
Au26 S1_5 2.482(6) . ?
Au26 Cu06 2.937(3) . ?
Au27 S1_21 2.490(7) . ?
Au27 Cu07 2.939(4) . ?
Au27 Cu01 3.199(3) . ?
Au28 S1_13 2.471(6) . ?
Au28 Cu05 2.976(3) . ?
Au28 Cu10 3.217(3) . ?
Cu01 S1_12 2.238(7) . ?
Cu01 S1_21 2.256(7) . ?
Cu01 S1_17 2.264(7) . ?
Cu02 S1_6 2.238(7) . ?
Cu02 S1_22 2.260(7) . ?
Cu02 S1_15 2.268(7) . ?
Cu03 S1_14 2.239(7) . ?
Cu03 S1_16 2.257(8) . ?
Cu03 S1_23 2.261(7) . ?
Cu04 S1_10 2.227(7) . ?
Cu04 S1_11 2.231(7) . ?
Cu04 S1_20 2.279(7) . ?
Cu05 S1_18 2.250(7) . ?
Cu05 S1_23 2.263(7) . ?
Cu05 S1_13 2.266(6) . ?
Cu06 S1_15 2.224(7) . ?
Cu06 S1_24 2.227(8) . ?
Cu06 S1_5 2.272(7) . ?
Cu07 S1_2 2.231(7) . ?
Cu07 S1_21 2.231(7) . ?
Cu07 S1_3 2.241(7) . ?
Cu08 S1_3 2.238(7) . ?
Cu08 S1_7 2.242(7) . ?
Cu08 S1_17 2.245(7) . ?
Cu09 S1_5 2.234(8) . ?
Cu09 S1_4 2.237(7) . ?
Cu09 S1_22 2.247(7) . ?
Cu10 S1_19 2.236(7) . ?
Cu10 S1_13 2.261(7) . ?
Cu10 S1_14 2.270(7) . ?
Cu11 S1_9 2.240(7) . ?
Cu11 S1_8 2.255(7) . ?
Cu11 S1_10 2.262(7) . ?
Cu12 S1_1 2.232(8) . ?
Cu12 S1_20 2.247(7) . ?
Cu12 S1_8 2.259(7) . ?
C1_1 C2_1 1.377(14) . ?
C1_1 C6_1 1.401(14) . ?
C1_1 S1_1 1.776(12) . ?
C2_1 C3_1 1.400(14) . ?
C3_1 C4_1 1.378(14) . ?
C4_1 C5_1 1.350(14) . ?
C4_1 Cl2_1 1.744(12) . ?
C5_1 C6_1 1.393(14) . ?
C6_1 Cl1_1 1.731(13) . ?
C1_2 C2_2 1.376(14) . ?
C1_2 C6_2 1.404(14) . ?
C1_2 S1_2 1.769(12) . ?
C2_2 C3_2 1.403(14) . ?
C3_2 C4_2 1.382(14) . ?
C4_2 C5_2 1.355(14) . ?
C4_2 Cl2_2 1.737(12) . ?
C5_2 C6_2 1.383(14) . ?
C6_2 Cl1_2 1.728(12) . ?
C1_3 C2_3 1.375(14) . ?
C1_3 C6_3 1.396(14) . ?
C1_3 S1_3 1.779(12) . ?
C2_3 C3_3 1.399(14) . ?
C3_3 C4_3 1.373(14) . ?
C4_3 C5_3 1.354(14) . ?
C4_3 Cl2_3 1.742(13) . ?
C5_3 C6_3 1.392(14) . ?
C6_3 Cl1_3 1.731(12) . ?
C1_4 C2_4 1.373(14) . ?
C1_4 C6_4 1.400(14) . ?
C1_4 S1_4 1.775(12) . ?
C2_4 C3_4 1.406(14) . ?
C3_4 C4_4 1.376(14) . ?
C4_4 C5_4 1.354(15) . ?
C4_4 Cl2_4 1.745(13) . ?
C5_4 C6_4 1.387(14) . ?
C6_4 Cl1_4 1.726(13) . ?
C1_5 C2_5 1.374(14) . ?
C1_5 C6_5 1.390(13) . ?
C1_5 S1_5 1.768(12) . ?
C2_5 C3_5 1.406(14) . ?
C3_5 C4_5 1.375(14) . ?
C4_5 C5_5 1.354(14) . ?
C4_5 Cl2_5 1.746(12) . ?
C5_5 C6_5 1.389(14) . ?
C6_5 Cl1_5 1.730(12) . ?
C1_6 C2_6 1.377(14) . ?
C1_6 C6_6 1.397(14) . ?
C1_6 S1_6 1.764(12) . ?
C2_6 C3_6 1.395(14) . ?
C3_6 C4_6 1.377(14) . ?
C4_6 C5_6 1.351(14) . ?
C4_6 Cl2_6 1.739(13) . ?
C5_6 C6_6 1.386(14) . ?
C6_6 Cl1_6 1.733(12) . ?
C1_7 C2_7 1.370(14) . ?
C1_7 C6_7 1.403(14) . ?
C1_7 S1_7 1.765(12) . ?
C2_7 C3_7 1.401(14) . ?
C3_7 C4_7 1.374(14) . ?
C4_7 C5_7 1.360(14) . ?
C4_7 Cl2_7 1.753(12) . ?
C5_7 C6_7 1.379(14) . ?
C6_7 Cl1_7 1.728(13) . ?
C1_8 C2_8 1.380(14) . ?
C1_8 C6_8 1.402(13) . ?
C1_8 S1_8 1.767(12) . ?
C2_8 C3_8 1.399(14) . ?
C3_8 C4_8 1.372(14) . ?
C4_8 C5_8 1.351(14) . ?
C4_8 Cl2_8 1.747(12) . ?
C5_8 C6_8 1.381(14) . ?
C6_8 Cl1_8 1.728(12) . ?
C1_9 C2_9 1.385(14) . ?
C1_9 C6_9 1.400(13) . ?
C1_9 S1_9 1.765(12) . ?
C2_9 C3_9 1.398(14) . ?
C3_9 C4_9 1.373(14) . ?
C4_9 C5_9 1.357(14) . ?
C4_9 Cl2_9 1.742(12) . ?
C5_9 C6_9 1.387(14) . ?
C6_9 Cl1_9 1.734(12) . ?
C1_10 C2_10 1.382(14) . ?
C1_10 C6_10 1.412(14) . ?
C1_10 S1_10 1.763(12) . ?
C2_10 C3_10 1.405(14) . ?
C3_10 C4_10 1.371(14) . ?
C4_10 C5_10 1.356(14) . ?
C4_10 Cl2_10 1.734(12) . ?
C5_10 C6_10 1.383(14) . ?
C6_10 Cl1_10 1.724(12) . ?
C1_11 C2_11 1.376(14) . ?
C1_11 C6_11 1.407(14) . ?
C1_11 S1_11 1.762(12) . ?
C2_11 C3_11 1.401(14) . ?
C3_11 C4_11 1.372(14) . ?
C4_11 C5_11 1.351(14) . ?
C4_11 Cl2_11 1.747(13) . ?
C5_11 C6_11 1.387(14) . ?
C6_11 Cl1_11 1.732(12) . ?
C1_12 C2_12 1.372(14) . ?
C1_12 C6_12 1.403(13) . ?
C1_12 S1_12 1.765(12) . ?
C2_12 C3_12 1.393(14) . ?
C3_12 C4_12 1.370(14) . ?
C4_12 C5_12 1.358(14) . ?
C4_12 Cl2_12 1.744(12) . ?
C5_12 C6_12 1.387(14) . ?
C6_12 Cl1_12 1.724(12) . ?
C1_13 C2_13 1.378(14) . ?
C1_13 C6_13 1.399(13) . ?
C1_13 S1_13 1.760(12) . ?
C2_13 C3_13 1.402(14) . ?
C3_13 C4_13 1.372(14) . ?
C4_13 C5_13 1.359(14) . ?
C4_13 Cl2_13 1.739(13) . ?
C5_13 C6_13 1.385(14) . ?
C6_13 Cl1_13 1.730(12) . ?
C1_14 C2_14 1.368(14) . ?
C1_14 C6_14 1.409(13) . ?
C1_14 S1_14 1.769(12) . ?
C2_14 C3_14 1.408(14) . ?
C3_14 C4_14 1.374(14) . ?
C4_14 C5_14 1.359(14) . ?
C4_14 Cl2_14 1.736(12) . ?
C5_14 C6_14 1.385(14) . ?
C6_14 Cl1_14 1.733(12) . ?
C1_15 C2_15 1.368(14) . ?
C1_15 C6_15 1.406(13) . ?
C1_15 S1_15 1.782(12) . ?
C2_15 C3_15 1.402(14) . ?
C3_15 C4_15 1.371(14) . ?
C4_15 C5_15 1.357(14) . ?
C4_15 Cl2_15 1.750(12) . ?
C5_15 C6_15 1.384(14) . ?
C6_15 Cl1_15 1.725(13) . ?
C1_16 C2_16 1.367(14) . ?
C1_16 C6_16 1.400(13) . ?
C1_16 S1_16 1.779(12) . ?
C2_16 C3_16 1.399(14) . ?
C3_16 C4_16 1.373(14) . ?
C4_16 C5_16 1.358(14) . ?
C4_16 Cl2_16 1.745(12) . ?
C5_16 C6_16 1.382(14) . ?
C6_16 Cl1_16 1.728(12) . ?
C1_17 C2_17 1.377(14) . ?
C1_17 C6_17 1.395(13) . ?
C1_17 S1_17 1.771(12) . ?
C2_17 C3_17 1.399(14) . ?
C3_17 C4_17 1.375(14) . ?
C4_17 C5_17 1.357(14) . ?
C4_17 Cl2_17 1.738(12) . ?
C5_17 C6_17 1.387(14) . ?
C6_17 Cl1_17 1.726(12) . ?
C1_18 C2_18 1.377(14) . ?
C1_18 C6_18 1.403(13) . ?
C1_18 S1_18 1.773(12) . ?
C2_18 C3_18 1.398(14) . ?
C3_18 C4_18 1.374(14) . ?
C4_18 C5_18 1.357(14) . ?
C4_18 Cl2_18 1.748(12) . ?
C5_18 C6_18 1.386(14) . ?
C6_18 Cl1_18 1.728(12) . ?
C1_19 C2_19 1.381(14) . ?
C1_19 C6_19 1.403(14) . ?
C1_19 S1_19 1.771(13) . ?
C2_19 C3_19 1.402(14) . ?
C3_19 C4_19 1.370(14) . ?
C4_19 C5_19 1.353(14) . ?
C4_19 Cl2_19 1.738(13) . ?
C5_19 C6_19 1.387(14) . ?
C6_19 Cl1_19 1.741(13) . ?
C1_20 C2_20 1.369(14) . ?
C1_20 C6_20 1.397(14) . ?
C1_20 S1_20 1.774(12) . ?
C2_20 C3_20 1.399(14) . ?
C3_20 C4_20 1.375(14) . ?
C4_20 C5_20 1.351(14) . ?
C4_20 Cl2_20 1.742(13) . ?
C5_20 C6_20 1.383(14) . ?
C6_20 Cl1_20 1.729(13) . ?
C1_21 C2_21 1.376(14) . ?
C1_21 C6_21 1.399(13) . ?
C1_21 S1_21 1.774(12) . ?
C2_21 C3_21 1.399(14) . ?
C3_21 C4_21 1.371(14) . ?
C4_21 C5_21 1.359(14) . ?
C4_21 Cl2_21 1.738(12) . ?
C5_21 C6_21 1.391(14) . ?
C6_21 Cl1_21 1.732(12) . ?
C1_22 C2_22 1.380(14) . ?
C1_22 C6_22 1.398(13) . ?
C1_22 S1_22 1.763(12) . ?
C2_22 C3_22 1.396(14) . ?
C3_22 C4_22 1.377(14) . ?
C4_22 C5_22 1.361(14) . ?
C4_22 Cl2_22 1.747(13) . ?
C5_22 C6_22 1.384(14) . ?
C6_22 Cl1_22 1.732(12) . ?
C1_23 C2_23 1.381(14) . ?
C1_23 C6_23 1.403(13) . ?
C1_23 S1_23 1.771(12) . ?
C2_23 C3_23 1.398(14) . ?
C3_23 C4_23 1.370(14) . ?
C4_23 C5_23 1.359(14) . ?
C4_23 Cl2_23 1.744(12) . ?
C5_23 C6_23 1.389(14) . ?
C6_23 Cl1_23 1.731(12) . ?
C1_25 C2_25 1.3900 . ?
C1_25 C6_25 1.3900 . ?
C1_25 P1_25 1.804(11) . ?
C2_25 C3_25 1.3900 . ?
C3_25 C4_25 1.3900 . ?
C4_25 C5_25 1.3900 . ?
C5_25 C6_25 1.3900 . ?
C7_25 C8_25 1.3900 . ?
C7_25 C12_25 1.3900 . ?
C7_25 P1_25 1.787(11) . ?
C8_25 C9_25 1.3900 . ?
C9_25 C10_25 1.3900 . ?
C10_25 C11_25 1.3900 . ?
C11_25 C12_25 1.3900 . ?
C13_25 C14_25 1.3900 . ?
C13_25 C18_25 1.3900 . ?
C13_25 P1_25 1.793(11) . ?
C14_25 C15_25 1.3900 . ?
C15_25 C16_25 1.3900 . ?
C16_25 C17_25 1.3900 . ?
C17_25 C18_25 1.3900 . ?
C19_25 C20_25 1.3900 . ?
C19_25 C24_25 1.3900 . ?
C19_25 P1_25 1.785(11) . ?
C20_25 C21_25 1.3900 . ?
C21_25 C22_25 1.3900 . ?
C22_25 C23_25 1.3900 . ?
C23_25 C24_25 1.3900 . ?
C1_26 C2_26 1.3900 . ?
C1_26 C6_26 1.3900 . ?
C1_26 P1_26 1.800(11) . ?
C2_26 C3_26 1.3900 . ?
C3_26 C4_26 1.3900 . ?
C4_26 C5_26 1.3900 . ?
C5_26 C6_26 1.3900 . ?
C7_26 C8_26 1.3900 . ?
C7_26 C12_26 1.3900 . ?
C7_26 P1_26 1.785(11) . ?
C8_26 C9_26 1.3900 . ?
C9_26 C10_26 1.3900 . ?
C10_26 C11_26 1.3900 . ?
C11_26 C12_26 1.3900 . ?
C13_26 C14_26 1.3900 . ?
C13_26 C18_26 1.3900 . ?
C13_26 P1_26 1.783(10) . ?
C14_26 C15_26 1.3900 . ?
C15_26 C16_26 1.3900 . ?
C16_26 C17_26 1.3900 . ?
C17_26 C18_26 1.3900 . ?
C19_26 C20_26 1.3900 . ?
C19_26 C24_26 1.3900 . ?
C19_26 P1_26 1.794(11) . ?
C20_26 C21_26 1.3900 . ?
C21_26 C22_26 1.3900 . ?
C22_26 C23_26 1.3900 . ?
C23_26 C24_26 1.3900 . ?
C1_27 C2_27 1.3900 . ?
C1_27 C6_27 1.3900 . ?
C1_27 P1_27 1.796(11) . ?
C2_27 C3_27 1.3900 . ?
C3_27 C4_27 1.3900 . ?
C4_27 C5_27 1.3900 . ?
C5_27 C6_27 1.3900 . ?
C7_27 C8_27 1.3900 . ?
C7_27 C12_27 1.3900 . ?
C7_27 P1_27 1.783(11) . ?
C8_27 C9_27 1.3900 . ?
C9_27 C10_27 1.3900 . ?
C10_27 C11_27 1.3900 . ?
C11_27 C12_27 1.3900 . ?
C13_27 C14_27 1.3900 . ?
C13_27 C18_27 1.3900 . ?
C13_27 P1_27 1.786(11) . ?
C14_27 C15_27 1.3900 . ?
C15_27 C16_27 1.3900 . ?
C16_27 C17_27 1.3900 . ?
C17_27 C18_27 1.3900 . ?
C19_27 C20_27 1.3900 . ?
C19_27 C24_27 1.3900 . ?
C19_27 P1_27 1.797(12) . ?
C20_27 C21_27 1.3900 . ?
C21_27 C22_27 1.3900 . ?
C22_27 C23_27 1.3900 . ?
C23_27 C24_27 1.3900 . ?
C1_24 C2_24 1.379(14) . ?
C1_24 C6_24 1.399(14) . ?
C1_24 S1_24 1.772(13) . ?
C2_24 C3_24 1.403(14) . ?
C3_24 C4_24 1.371(15) . ?
C4_24 C5_24 1.354(15) . ?
C4_24 Cl2_24 1.739(13) . ?
C5_24 C6_24 1.388(14) . ?
C6_24 Cl1_24 1.726(13) . ?
C1_28 C2_28 1.3900 . ?
C1_28 C6_28 1.3900 . ?
C1_28 P1_28 1.803(12) . ?
C2_28 C3_28 1.3900 . ?
C3_28 C4_28 1.3900 . ?
C4_28 C5_28 1.3900 . ?
C5_28 C6_28 1.3900 . ?
C7_28 C8_28 1.3900 . ?
C7_28 C12_28 1.3900 . ?
C7_28 P1_28 1.786(12) . ?
C8_28 C9_28 1.3900 . ?
C9_28 C10_28 1.3900 . ?
C10_28 C11_28 1.3900 . ?
C11_28 C12_28 1.3900 . ?
C13_28 C14_28 1.3900 . ?
C13_28 C18_28 1.3900 . ?
C13_28 P1_28 1.784(13) . ?
C14_28 C15_28 1.3900 . ?
C15_28 C16_28 1.3900 . ?
C16_28 C17_28 1.3900 . ?
C17_28 C18_28 1.3900 . ?
C19_28 C20_28 1.3900 . ?
C19_28 C24_28 1.3900 . ?
C19_28 P1_28 1.793(13) . ?
C20_28 C21_28 1.3900 . ?
C21_28 C22_28 1.3900 . ?
C22_28 C23_28 1.3900 . ?
C23_28 C24_28 1.3900 . ?
